data_4322714
loop_
_publ_author_name
'Virginie Queneau'
'Slavi C. Sevov'

_publ_section_title
;
 Synthesis and Structure of the Zintl-Phase K4Pb9 Containing Isolated
 Pb94- Clusters of Two Different Geometries
;
_journal_name_full 'Inorganic Chemistry'
_journal_page_first 1358
_journal_page_last 1360
_journal_paper_doi 10.1021/ic971225m
_journal_volume 37
_journal_year 1998
_chemical_formula_sum 'K4 Pb9'
_chemical_formula_weight 2021.11
_chemical_name_systematic
;
 K4Pb9
;
_space_group_IT_number 11
_symmetry_cell_setting monoclinic
_symmetry_space_group_name_Hall '-P 2yb'
_symmetry_space_group_name_H-M 'P 1 21/m 1'
_atom_sites_solution_hydrogens geom
_atom_sites_solution_primary direct
_atom_sites_solution_secondary difmap
_audit_creation_method SHELXL
_cell_angle_alpha 90.00
_cell_angle_beta 103.24(4)
_cell_angle_gamma 90.00
_cell_formula_units_Z 4
_cell_length_a 9.648(3)
_cell_length_b 13.243(5)
_cell_length_c 15.909(8)
_cell_measurement_reflns_used 3283
_cell_measurement_temperature 298(2)
_cell_measurement_theta_max 25.12
_cell_measurement_theta_min 1.32
_cell_volume 1978.6(14)
_computing_cell_refinement 'Siemens XSCANS'
_computing_data_collection 'Siemens XSCANS'
_computing_data_reduction 'Siemens SHELXTL'
_computing_molecular_graphics 'Siemens SHELXTL'
_computing_publication_material 'Siemens SHELXTL'
_computing_structure_refinement 'SHELXL-93 (Sheldrick, 1993)'
_computing_structure_solution 'SHELXS-86 (Sheldrick, 1990)'
_diffrn_ambient_temperature 298(2)
_diffrn_measurement_device 'Siemens P4'
_diffrn_measurement_method '\w scans'
_diffrn_radiation_monochromator graphite
_diffrn_radiation_source 'fine-focus sealed tube'
_diffrn_radiation_type MoK\a
_diffrn_radiation_wavelength 0.71073
_diffrn_reflns_av_R_equivalents 0.0000
_diffrn_reflns_av_sigmaI/netI 0.1094
_diffrn_reflns_limit_h_max 11
_diffrn_reflns_limit_h_min -11
_diffrn_reflns_limit_k_max 15
_diffrn_reflns_limit_k_min 0
_diffrn_reflns_limit_l_max 18
_diffrn_reflns_limit_l_min 0
_diffrn_reflns_number 3597
_diffrn_reflns_theta_max 25.00
_diffrn_reflns_theta_min 1.31
_exptl_absorpt_coefficient_mu 77.083
_exptl_absorpt_correction_T_max 1.000
_exptl_absorpt_correction_T_min 0.440
_exptl_absorpt_correction_type 'SADABS + XABS'
_exptl_crystal_colour grey
_exptl_crystal_density_diffrn 6.785
_exptl_crystal_description 'triangular plate'
_exptl_crystal_F_000 3256
_exptl_crystal_size_max 0.20
_exptl_crystal_size_mid 0.17
_exptl_crystal_size_min 0.08
_refine_diff_density_max 3.313
_refine_diff_density_min -3.534
_refine_diff_density_rms 0.616
_refine_ls_extinction_method none
_refine_ls_goodness_of_fit_all 1.084
_refine_ls_goodness_of_fit_obs 1.200
_refine_ls_matrix_type full
_refine_ls_number_parameters 130
_refine_ls_number_reflns 3473
_refine_ls_number_restraints 0
_refine_ls_restrained_S_all 1.075
_refine_ls_restrained_S_obs 1.200
_refine_ls_R_factor_all 0.1250
_refine_ls_R_factor_obs 0.0700
_refine_ls_shift/esd_max 0.000
_refine_ls_shift/esd_mean 0.000
_refine_ls_structure_factor_coef Fsqd
_refine_ls_weighting_details 'w=1/[\s^2^(Fo^2^)+(0.0610P)^2^+9.4728P] where P=(Fo^2^+2Fc^2^)/3'
_refine_ls_weighting_scheme calc
_refine_ls_wR_factor_all 0.1551
_refine_ls_wR_factor_obs 0.1370
_reflns_number_observed 2280
_reflns_number_total 3597
_reflns_observed_criterion >2sigma(I)
_cod_data_source_file ic971225m.cif
_cod_data_source_block K4Pb9
_cod_depositor_comments
;
The following automatic conversions were performed:

'_refine_ls_weighting_scheme' value 'calc
w=1/[\s^2^(Fo^2^)+(0.0610P)^2^+9.4728P] where P=(Fo^2^+2Fc^2^)/3' was
changed to 'calc'. New tag '_refine_ls_weighting_details' was
created. The value of the new tag was set to
'w=1/[\s^2^(Fo^2^)+(0.0610P)^2^+9.4728P] where P=(Fo^2^+2Fc^2^)/3'.

Automatic conversion script
Id: cif_fix_values 3143 2015-03-26 13:38:13Z robertas 
;
_cod_database_code 4322714

loop_
_symmetry_equiv_pos_as_xyz
'x, y, z'
'-x, y+1/2, -z'
'-x, -y, -z'
'x, -y-1/2, z'

loop_
_atom_site_aniso_label
_atom_site_aniso_U_11
_atom_site_aniso_U_22
_atom_site_aniso_U_33
_atom_site_aniso_U_23
_atom_site_aniso_U_13
_atom_site_aniso_U_12
Pb1 0.0453(9) 0.0283(9) 0.0599(12) -0.0129(9) 0.0244(9) -0.0016(8)
Pb2 0.0368(12) 0.0277(12) 0.0234(12) 0.000 -0.0025(9) 0.000
Pb3 0.0515(10) 0.0318(9) 0.0349(10) 0.0011(8) -0.0070(8) 0.0066(8)
Pb4 0.0372(12) 0.060(2) 0.0252(12) 0.000 0.0166(10) 0.000
Pb5 0.0394(8) 0.0317(9) 0.0402(10) 0.0032(8) 0.0013(7) -0.0109(8)
Pb6 0.0291(12) 0.135(3) 0.0242(13) 0.000 0.0041(10) 0.000
Pb7 0.0350(12) 0.059(2) 0.0328(13) 0.000 0.0207(10) 0.000
Pb8 0.0374(9) 0.0282(9) 0.0568(11) -0.0144(9) 0.0147(8) 0.0039(7)
Pb9 0.0268(10) 0.0427(14) 0.0292(13) 0.000 -0.0011(9) 0.000
Pb10 0.0384(13) 0.116(3) 0.0211(13) 0.000 0.0116(11) 0.000
Pb11 0.0490(9) 0.0345(9) 0.0399(10) 0.0182(8) 0.0188(8) 0.0064(8)
Pb12 0.0299(8) 0.0285(9) 0.0601(11) 0.0033(9) 0.0067(8) -0.0057(7)
K1 0.044(7) 0.063(10) 0.029(7) 0.000 0.018(6) 0.000
K2 0.038(5) 0.036(5) 0.057(6) 0.001(5) 0.011(5) 0.005(4)
K3 0.044(5) 0.048(6) 0.045(6) -0.013(5) 0.015(5) -0.001(5)
K4 0.069(7) 0.043(6) 0.062(7) 0.006(6) 0.005(6) 0.024(6)
K5 0.034(7) 0.143(17) 0.021(7) 0.000 0.014(6) 0.000

loop_
_atom_site_label
_atom_site_type_symbol
_atom_site_fract_x
_atom_site_fract_y
_atom_site_fract_z
_atom_site_U_iso_or_equiv
_atom_site_thermal_displace_type
_atom_site_occupancy
_atom_site_calc_flag
_atom_site_refinement_flags
_atom_site_disorder_group
Pb1 Pb 0.2344(2) 0.13312(13) 0.78232(12) 0.0425(5) Uani 1 d . .
Pb2 Pb -0.0671(2) 0.2500 0.75390(13) 0.0308(5) Uani 1 d S .
Pb3 Pb 0.2465(2) 0.13161(13) 1.02873(10) 0.0421(4) Uani 1 d . .
Pb4 Pb -0.0666(2) 0.2500 0.97097(14) 0.0392(6) Uani 1 d S .
Pb5 Pb 0.0014(2) 0.05842(13) 0.87787(10) 0.0384(4) Uani 1 d . .
Pb6 Pb 0.4371(2) 0.2500 0.92773(15) 0.0631(10) Uani 1 d S .
Pb7 Pb 0.8279(2) 0.2500 0.30782(14) 0.0400(6) Uani 1 d S .
Pb8 Pb 0.6921(2) 0.06197(12) 0.37746(11) 0.0401(4) Uani 1 d . .
Pb9 Pb 0.8696(2) 0.2500 0.50564(14) 0.0341(6) Uani 1 d S .
Pb10 Pb 0.5027(2) 0.2500 0.23884(15) 0.0576(9) Uani 1 d S .
Pb11 Pb 0.6107(2) 0.13223(13) 0.55019(11) 0.0397(4) Uani 1 d . .
Pb12 Pb 0.3854(2) 0.13150(13) 0.37859(11) 0.0401(4) Uani 1 d . .
K1 K 0.2604(13) 0.2500 0.5679(8) 0.044(3) Uani 1 d S .
K2 K 0.0522(9) 0.0033(7) 0.3704(6) 0.044(2) Uani 1 d . .
K3 K 0.3813(9) -0.0734(8) 0.2129(6) 0.045(2) Uani 1 d . .
K4 K 0.3251(11) -0.0977(8) 0.9091(7) 0.059(3) Uani 1 d . .
K5 K 0.1138(13) 0.2500 0.2025(8) 0.065(5) Uani 1 d S .

loop_
_atom_type_symbol
_atom_type_description
_atom_type_scat_dispersion_real
_atom_type_scat_dispersion_imag
_atom_type_scat_source
K K 0.2009 0.2494 'International Tables Vol C Tables 4.2.6.8 and 6.1.1.4'
Pb Pb -3.3944 10.1111 'International Tables Vol C Tables 4.2.6.8 and 6.1.1.4'

loop_
_geom_angle_atom_site_label_1
_geom_angle_atom_site_label_2
_geom_angle_atom_site_label_3
_geom_angle
_geom_angle_site_symmetry_1
_geom_angle_site_symmetry_3
_geom_angle_publ_flag
Pb6 Pb1 Pb1 59.86(4) . 4_565 ?
Pb6 Pb1 Pb5 101.31(8) . . ?
Pb1 Pb1 Pb5 108.32(4) 4_565 . ?
Pb6 Pb1 Pb2 105.10(7) . . ?
Pb1 Pb1 Pb2 61.40(4) 4_565 . ?
Pb5 Pb1 Pb2 59.94(5) . . ?
Pb6 Pb1 K4 88.6(2) . . ?
Pb1 Pb1 K4 146.7(2) 4_565 . ?
Pb5 Pb1 K4 65.0(2) . . ?
Pb2 Pb1 K4 124.8(2) . . ?
Pb6 Pb1 K2 170.7(2) . 3_556 ?
Pb1 Pb1 K2 119.2(2) 4_565 3_556 ?
Pb5 Pb1 K2 69.84(15) . 3_556 ?
Pb2 Pb1 K2 68.26(15) . 3_556 ?
K4 Pb1 K2 90.1(2) . 3_556 ?
Pb6 Pb1 K3 68.8(2) . 3_656 ?
Pb1 Pb1 K3 102.1(2) 4_565 3_656 ?
Pb5 Pb1 K3 137.0(2) . 3_656 ?
Pb2 Pb1 K3 162.0(2) . 3_656 ?
K4 Pb1 K3 72.8(2) . 3_656 ?
K2 Pb1 K3 119.5(2) 3_556 3_656 ?
Pb6 Pb1 Pb8 131.24(7) . 3_656 ?
Pb1 Pb1 Pb8 132.79(4) 4_565 3_656 ?
Pb5 Pb1 Pb8 111.86(7) . 3_656 ?
Pb2 Pb1 Pb8 122.08(7) . 3_656 ?
K4 Pb1 Pb8 75.1(2) . 3_656 ?
K2 Pb1 Pb8 57.04(14) 3_556 3_656 ?
K3 Pb1 Pb8 62.52(15) 3_656 3_656 ?
Pb6 Pb1 K1 107.9(2) . . ?
Pb1 Pb1 K1 66.01(8) 4_565 . ?
Pb5 Pb1 K1 139.6(2) . . ?
Pb2 Pb1 K1 85.5(2) . . ?
K4 Pb1 K1 141.0(2) . . ?
K2 Pb1 K1 78.7(2) 3_556 . ?
K3 Pb1 K1 80.6(2) 3_656 . ?
Pb8 Pb1 K1 67.45(9) 3_656 . ?
Pb6 Pb1 Pb3 51.66(6) . . ?
Pb1 Pb1 Pb3 90.29(4) 4_565 . ?
Pb5 Pb1 Pb3 51.13(5) . . ?
Pb2 Pb1 Pb3 87.82(7) . . ?
K4 Pb1 Pb3 59.5(2) . . ?
K2 Pb1 Pb3 120.2(2) 3_556 . ?
K3 Pb1 Pb3 100.1(2) 3_656 . ?
Pb8 Pb1 Pb3 134.58(6) 3_656 . ?
K1 Pb1 Pb3 155.66(11) . . ?
Pb6 Pb1 Pb4 75.16(6) . . ?
Pb1 Pb1 Pb4 71.51(2) 4_565 . ?
Pb5 Pb1 Pb4 37.96(4) . . ?
Pb2 Pb1 Pb4 44.89(5) . . ?
K4 Pb1 Pb4 91.5(2) . . ?
K2 Pb1 Pb4 95.64(14) 3_556 . ?
K3 Pb1 Pb4 140.7(2) 3_656 . ?
Pb8 Pb1 Pb4 148.71(5) 3_656 . ?
K1 Pb1 Pb4 126.36(14) . . ?
Pb3 Pb1 Pb4 42.93(4) . . ?
Pb6 Pb1 Pb3 36.86(5) . 4_565 ?
Pb1 Pb1 Pb3 51.34(3) 4_565 4_565 ?
Pb5 Pb1 Pb3 72.99(5) . 4_565 ?
Pb2 Pb1 Pb3 70.69(6) . 4_565 ?
K4 Pb1 Pb3 97.4(2) . 4_565 ?
K2 Pb1 Pb3 134.39(14) 3_556 4_565 ?
K3 Pb1 Pb3 105.59(15) 3_656 4_565 ?
Pb8 Pb1 Pb3 167.22(6) 3_656 4_565 ?
K1 Pb1 Pb3 117.12(9) . 4_565 ?
Pb3 Pb1 Pb3 38.95(5) . 4_565 ?
Pb4 Pb1 Pb3 39.54(4) . 4_565 ?
Pb6 Pb1 Pb5 67.57(5) . 4_565 ?
Pb1 Pb1 Pb5 36.18(3) 4_565 4_565 ?
Pb5 Pb1 Pb5 72.14(6) . 4_565 ?
Pb2 Pb1 Pb5 37.69(4) . 4_565 ?
K4 Pb1 Pb5 125.2(2) . 4_565 ?
K2 Pb1 Pb5 105.93(15) 3_556 4_565 ?
K3 Pb1 Pb5 131.7(2) 3_656 4_565 ?
Pb8 Pb1 Pb5 155.87(6) 3_656 4_565 ?
K1 Pb1 Pb5 93.79(11) . 4_565 ?
Pb3 Pb1 Pb5 67.35(4) . 4_565 ?
Pb4 Pb1 Pb5 36.08(2) . 4_565 ?
Pb3 Pb1 Pb5 36.08(3) 4_565 4_565 ?
Pb6 Pb1 Pb9 132.51(6) . 1_455 ?
Pb1 Pb1 Pb9 72.69(2) 4_565 1_455 ?
Pb5 Pb1 Pb9 94.74(6) . 1_455 ?
Pb2 Pb1 Pb9 47.68(6) . 1_455 ?
K4 Pb1 Pb9 138.2(2) . 1_455 ?
K2 Pb1 Pb9 48.1(2) 3_556 1_455 ?
K3 Pb1 Pb9 123.4(2) 3_656 1_455 ?
Pb8 Pb1 Pb9 80.22(5) 3_656 1_455 ?
K1 Pb1 Pb9 44.9(2) . 1_455 ?
Pb3 Pb1 Pb9 135.37(5) . 1_455 ?
Pb4 Pb1 Pb9 92.49(5) . 1_455 ?
Pb3 Pb1 Pb9 111.64(5) 4_565 1_455 ?
Pb5 Pb1 Pb9 75.70(4) 4_565 1_455 ?
Pb6 Pb1 Pb7 134.50(6) . 3_656 ?
Pb1 Pb1 Pb7 164.34(3) 4_565 3_656 ?
Pb5 Pb1 Pb7 77.25(5) . 3_656 ?
Pb2 Pb1 Pb7 112.34(5) . 3_656 ?
K4 Pb1 Pb7 48.9(2) . 3_656 ?
K2 Pb1 Pb7 47.99(15) 3_556 3_656 ?
K3 Pb1 Pb7 81.6(2) 3_656 3_656 ?
Pb8 Pb1 Pb7 36.01(4) 3_656 3_656 ?
K1 Pb1 Pb7 100.04(9) . 3_656 ?
Pb3 Pb1 Pb7 104.14(5) . 3_656 ?
Pb4 Pb1 Pb7 115.21(4) . 3_656 ?
Pb3 Pb1 Pb7 142.76(5) 4_565 3_656 ?
Pb5 Pb1 Pb7 145.91(5) 4_565 3_656 ?
Pb9 Pb1 Pb7 92.48(4) 1_455 3_656 ?
Pb6 Pb1 K3 46.14(11) . 2_656 ?
Pb1 Pb1 K3 43.53(10) 4_565 2_656 ?
Pb5 Pb1 K3 142.12(11) . 2_656 ?
Pb2 Pb1 K3 104.61(11) . 2_656 ?
K4 Pb1 K3 121.4(2) . 2_656 ?
K2 Pb1 K3 140.6(2) 3_556 2_656 ?
K3 Pb1 K3 58.6(2) 3_656 2_656 ?
Pb8 Pb1 K3 105.53(11) 3_656 2_656 ?
K1 Pb1 K3 62.0(2) . 2_656 ?
Pb3 Pb1 K3 97.37(11) . 2_656 ?
Pb4 Pb1 K3 105.57(11) . 2_656 ?
Pb3 Pb1 K3 69.17(11) 4_565 2_656 ?
Pb5 Pb1 K3 76.34(11) 4_565 2_656 ?
Pb9 Pb1 K3 97.36(11) 1_455 2_656 ?
Pb7 Pb1 K3 137.50(11) 3_656 2_656 ?
Pb6 Pb1 Pb10 106.02(6) . 3_656 ?
Pb1 Pb1 Pb10 152.56(3) 4_565 3_656 ?
Pb5 Pb1 Pb10 97.18(6) . 3_656 ?
Pb2 Pb1 Pb10 144.45(5) . 3_656 ?
K4 Pb1 Pb10 40.3(2) . 3_656 ?
K2 Pb1 Pb10 78.65(15) 3_556 3_656 ?
K3 Pb1 Pb10 50.8(2) 3_656 3_656 ?
Pb8 Pb1 Pb10 37.31(4) 3_656 3_656 ?
K1 Pb1 Pb10 100.77(11) . 3_656 ?
Pb3 Pb1 Pb10 98.24(5) . 3_656 ?
Pb4 Pb1 Pb10 130.70(4) . 3_656 ?
Pb3 Pb1 Pb10 132.05(5) 4_565 3_656 ?
Pb5 Pb1 Pb10 165.38(5) 4_565 3_656 ?
Pb9 Pb1 Pb10 115.95(4) 1_455 3_656 ?
Pb7 Pb1 Pb10 32.21(4) 3_656 3_656 ?
K3 Pb1 Pb10 109.23(11) 2_656 3_656 ?
Pb6 Pb1 K4 34.85(11) . 3_657 ?
Pb1 Pb1 K4 94.70(11) 4_565 3_657 ?
Pb5 Pb1 K4 91.84(13) . 3_657 ?
Pb2 Pb1 K4 128.75(12) . 3_657 ?
K4 Pb1 K4 54.7(3) . 3_657 ?
K2 Pb1 K4 144.8(2) 3_556 3_657 ?
K3 Pb1 K4 55.5(2) 3_656 3_657 ?
Pb8 Pb1 K4 107.56(12) 3_656 3_657 ?
K1 Pb1 K4 127.8(2) . 3_657 ?
Pb3 Pb1 K4 44.92(12) . 3_657 ?
Pb4 Pb1 K4 85.88(12) . 3_657 ?
Pb3 Pb1 K4 59.90(11) 4_565 3_657 ?
Pb5 Pb1 K4 95.86(11) 4_565 3_657 ?
Pb9 Pb1 K4 167.09(12) 1_455 3_657 ?
Pb7 Pb1 K4 99.80(12) 3_656 3_657 ?
K3 Pb1 K4 70.9(2) 2_656 3_657 ?
Pb10 Pb1 K4 74.07(11) 3_656 3_657 ?
Pb6 Pb1 Pb11 95.60(6) . . ?
Pb1 Pb1 Pb11 90.12(2) 4_565 . ?
Pb5 Pb1 Pb11 159.52(6) . . ?
Pb2 Pb1 Pb11 126.31(6) . . ?
K4 Pb1 Pb11 104.3(2) . . ?
K2 Pb1 Pb11 93.67(14) 3_556 . ?
K3 Pb1 Pb11 41.37(15) 3_656 . ?
Pb8 Pb1 Pb11 47.67(4) 3_656 . ?
K1 Pb1 Pb11 40.8(2) . . ?
Pb3 Pb1 Pb11 140.32(5) . . ?
Pb4 Pb1 Pb11 161.63(4) . . ?
Pb3 Pb1 Pb11 127.04(5) 4_565 . ?
Pb5 Pb1 Pb11 125.78(4) 4_565 . ?
Pb9 Pb1 Pb11 82.03(5) 1_455 . ?
Pb7 Pb1 Pb11 82.67(4) 3_656 . ?
K3 Pb1 Pb11 58.21(10) 2_656 . ?
Pb10 Pb1 Pb11 66.78(3) 3_656 . ?
K4 Pb1 Pb11 95.54(12) 3_657 . ?
Pb6 Pb1 K2 92.81(11) . 2_556 ?
Pb1 Pb1 K2 33.42(9) 4_565 2_556 ?
Pb5 Pb1 K2 98.14(10) . 2_556 ?
Pb2 Pb1 K2 38.71(9) . 2_556 ?
K4 Pb1 K2 163.0(2) . 2_556 ?
K2 Pb1 K2 85.8(2) 3_556 2_556 ?
K3 Pb1 K2 123.4(2) 3_656 2_556 ?
Pb8 Pb1 K2 115.64(11) 3_656 2_556 ?
K1 Pb1 K2 53.9(2) . 2_556 ?
Pb3 Pb1 K2 108.87(10) . 2_556 ?
Pb4 Pb1 K2 72.53(9) . 2_556 ?
Pb3 Pb1 K2 74.21(10) 4_565 2_556 ?
Pb5 Pb1 K2 41.52(10) 4_565 2_556 ?
Pb9 Pb1 K2 40.41(9) 1_455 2_556 ?
Pb7 Pb1 K2 132.66(10) 3_656 2_556 ?
K3 Pb1 K2 70.08(14) 2_656 2_556 ?
Pb10 Pb1 K2 152.81(10) 3_656 2_556 ?
K4 Pb1 K2 127.54(15) 3_657 2_556 ?
Pb11 Pb1 K2 92.45(9) . 2_556 ?
Pb5 Pb2 Pb5 105.44(9) 4_565 . ?
Pb5 Pb2 Pb1 58.68(5) 4_565 4_565 ?
Pb5 Pb2 Pb1 104.00(7) . 4_565 ?
Pb5 Pb2 Pb1 104.00(7) 4_565 . ?
Pb5 Pb2 Pb1 58.68(5) . . ?
Pb1 Pb2 Pb1 57.19(7) 4_565 . ?
Pb5 Pb2 Pb4 55.16(5) 4_565 . ?
Pb5 Pb2 Pb4 55.16(5) . . ?
Pb1 Pb2 Pb4 93.72(7) 4_565 . ?
Pb1 Pb2 Pb4 93.72(7) . . ?
Pb5 Pb2 Pb9 126.54(5) 4_565 1_455 ?
Pb5 Pb2 Pb9 126.54(5) . 1_455 ?
Pb1 Pb2 Pb9 94.00(7) 4_565 1_455 ?
Pb1 Pb2 Pb9 94.00(7) . 1_455 ?
Pb4 Pb2 Pb9 171.21(8) . 1_455 ?
Pb5 Pb2 K2 66.67(15) 4_565 2_556 ?
Pb5 Pb2 K2 165.51(15) . 2_556 ?
Pb1 Pb2 K2 61.59(14) 4_565 2_556 ?
Pb1 Pb2 K2 110.17(14) . 2_556 ?
Pb4 Pb2 K2 120.91(14) . 2_556 ?
Pb9 Pb2 K2 59.87(14) 1_455 2_556 ?
Pb5 Pb2 K2 165.51(15) 4_565 3_556 ?
Pb5 Pb2 K2 66.67(15) . 3_556 ?
Pb1 Pb2 K2 110.17(14) 4_565 3_556 ?
Pb1 Pb2 K2 61.59(13) . 3_556 ?
Pb4 Pb2 K2 120.91(14) . 3_556 ?
Pb9 Pb2 K2 59.87(14) 1_455 3_556 ?
K2 Pb2 K2 118.0(3) 2_556 3_556 ?
Pb5 Pb2 K3 60.27(15) 4_565 2_556 ?
Pb5 Pb2 K3 116.37(15) . 2_556 ?
Pb1 Pb2 K3 112.97(15) 4_565 2_556 ?
Pb1 Pb2 K3 162.9(2) . 2_556 ?
Pb4 Pb2 K3 72.08(14) . 2_556 ?
Pb9 Pb2 K3 100.96(14) 1_455 2_556 ?
K2 Pb2 K3 71.3(2) 2_556 2_556 ?
K2 Pb2 K3 133.8(2) 3_556 2_556 ?
Pb5 Pb2 K3 116.37(15) 4_565 3_556 ?
Pb5 Pb2 K3 60.27(15) . 3_556 ?
Pb1 Pb2 K3 162.9(2) 4_565 3_556 ?
Pb1 Pb2 K3 112.97(15) . 3_556 ?
Pb4 Pb2 K3 72.08(14) . 3_556 ?
Pb9 Pb2 K3 100.96(15) 1_455 3_556 ?
K2 Pb2 K3 133.8(2) 2_556 3_556 ?
K2 Pb2 K3 71.3(2) 3_556 3_556 ?
K3 Pb2 K3 72.4(3) 2_556 3_556 ?
Pb5 Pb2 Pb11 101.07(5) 4_565 4_465 ?
Pb5 Pb2 Pb11 141.01(6) . 4_465 ?
Pb1 Pb2 Pb11 114.15(6) 4_565 4_465 ?
Pb1 Pb2 Pb11 139.57(7) . 4_465 ?
Pb4 Pb2 Pb11 126.69(7) . 4_465 ?
Pb9 Pb2 Pb11 45.63(5) 1_455 4_465 ?
K2 Pb2 Pb11 53.41(13) 2_556 4_465 ?
K2 Pb2 Pb11 91.98(15) 3_556 4_465 ?
K3 Pb2 Pb11 55.61(14) 2_556 4_465 ?
K3 Pb2 Pb11 82.5(2) 3_556 4_465 ?
Pb5 Pb2 Pb11 141.01(6) 4_565 1_455 ?
Pb5 Pb2 Pb11 101.07(5) . 1_455 ?
Pb1 Pb2 Pb11 139.57(7) 4_565 1_455 ?
Pb1 Pb2 Pb11 114.15(6) . 1_455 ?
Pb4 Pb2 Pb11 126.69(7) . 1_455 ?
Pb9 Pb2 Pb11 45.63(5) 1_455 1_455 ?
K2 Pb2 Pb11 91.98(15) 2_556 1_455 ?
K2 Pb2 Pb11 53.41(13) 3_556 1_455 ?
K3 Pb2 Pb11 82.5(2) 2_556 1_455 ?
K3 Pb2 Pb11 55.60(14) 3_556 1_455 ?
Pb11 Pb2 Pb11 43.16(5) 4_465 1_455 ?
Pb5 Pb2 K1 107.99(10) 4_565 . ?
Pb5 Pb2 K1 107.99(10) . . ?
Pb1 Pb2 K1 52.26(13) 4_565 . ?
Pb1 Pb2 K1 52.26(13) . . ?
Pb4 Pb2 K1 140.0(2) . . ?
Pb9 Pb2 K1 48.7(2) 1_455 . ?
K2 Pb2 K1 65.34(14) 2_556 . ?
K2 Pb2 K1 65.34(14) 3_556 . ?
K3 Pb2 K1 135.6(2) 2_556 . ?
K3 Pb2 K1 135.6(2) 3_556 . ?
Pb11 Pb2 K1 90.0(2) 4_465 . ?
Pb11 Pb2 K1 90.0(2) 1_455 . ?
Pb5 Pb2 Pb3 37.45(4) 4_565 4_565 ?
Pb5 Pb2 Pb3 73.05(6) . 4_565 ?
Pb1 Pb2 Pb3 51.60(5) 4_565 4_565 ?
Pb1 Pb2 Pb3 71.39(6) . 4_565 ?
Pb4 Pb2 Pb3 42.13(5) . 4_565 ?
Pb9 Pb2 Pb3 145.43(6) 1_455 4_565 ?
K2 Pb2 Pb3 95.09(14) 2_556 4_565 ?
K2 Pb2 Pb3 129.04(14) 3_556 4_565 ?
K3 Pb2 Pb3 91.53(15) 2_556 4_565 ?
K3 Pb2 Pb3 113.56(14) 3_556 4_565 ?
Pb11 Pb2 Pb3 138.48(4) 4_465 4_565 ?
Pb11 Pb2 Pb3 168.80(6) 1_455 4_565 ?
K1 Pb2 Pb3 100.9(2) . 4_565 ?
Pb5 Pb2 Pb3 73.05(6) 4_565 . ?
Pb5 Pb2 Pb3 37.45(4) . . ?
Pb1 Pb2 Pb3 71.39(6) 4_565 . ?
Pb1 Pb2 Pb3 51.60(5) . . ?
Pb4 Pb2 Pb3 42.13(5) . . ?
Pb9 Pb2 Pb3 145.43(6) 1_455 . ?
K2 Pb2 Pb3 129.04(14) 2_556 . ?
K2 Pb2 Pb3 95.09(14) 3_556 . ?
K3 Pb2 Pb3 113.56(14) 2_556 . ?
K3 Pb2 Pb3 91.53(15) 3_556 . ?
Pb11 Pb2 Pb3 168.80(6) 4_465 . ?
Pb11 Pb2 Pb3 138.48(4) 1_455 . ?
K1 Pb2 Pb3 100.9(2) . . ?
Pb3 Pb2 Pb3 36.80(5) 4_565 . ?
Pb5 Pb2 Pb6 67.75(5) 4_565 . ?
Pb5 Pb2 Pb6 67.75(5) . . ?
Pb1 Pb2 Pb6 36.40(4) 4_565 . ?
Pb1 Pb2 Pb6 36.40(4) . . ?
Pb4 Pb2 Pb6 70.69(7) . . ?
Pb9 Pb2 Pb6 118.10(7) 1_455 . ?
K2 Pb2 Pb6 97.77(14) 2_556 . ?
K2 Pb2 Pb6 97.77(14) 3_556 . ?
K3 Pb2 Pb6 127.02(15) 2_556 . ?
K3 Pb2 Pb6 127.02(15) 3_556 . ?
Pb11 Pb2 Pb6 150.47(5) 4_465 . ?
Pb11 Pb2 Pb6 150.47(5) 1_455 . ?
K1 Pb2 Pb6 69.4(2) . . ?
Pb3 Pb2 Pb6 36.51(4) 4_565 . ?
Pb3 Pb2 Pb6 36.51(4) . . ?
Pb5 Pb2 Pb12 64.33(5) 4_565 2_556 ?
Pb5 Pb2 Pb12 154.01(7) . 2_556 ?
Pb1 Pb2 Pb12 91.01(4) 4_565 2_556 ?
Pb1 Pb2 Pb12 144.97(5) . 2_556 ?
Pb4 Pb2 Pb12 103.50(4) . 2_556 ?
Pb9 Pb2 Pb12 72.16(4) 1_455 2_556 ?
K2 Pb2 Pb12 34.99(13) 2_556 2_556 ?
K2 Pb2 Pb12 128.01(15) 3_556 2_556 ?
K3 Pb2 Pb12 37.65(13) 2_556 2_556 ?
K3 Pb2 Pb12 101.37(15) 3_556 2_556 ?
Pb11 Pb2 Pb12 36.87(3) 4_465 2_556 ?
Pb11 Pb2 Pb12 79.38(5) 1_455 2_556 ?
K1 Pb2 Pb12 97.98(9) . 2_556 ?
Pb3 Pb2 Pb12 101.64(4) 4_565 2_556 ?
Pb3 Pb2 Pb12 136.91(4) . 2_556 ?
Pb6 Pb2 Pb12 122.97(3) . 2_556 ?
Pb5 Pb2 Pb12 154.01(7) 4_565 3_556 ?
Pb5 Pb2 Pb12 64.33(5) . 3_556 ?
Pb1 Pb2 Pb12 144.97(5) 4_565 3_556 ?
Pb1 Pb2 Pb12 91.01(4) . 3_556 ?
Pb4 Pb2 Pb12 103.50(4) . 3_556 ?
Pb9 Pb2 Pb12 72.16(4) 1_455 3_556 ?
K2 Pb2 Pb12 128.01(15) 2_556 3_556 ?
K2 Pb2 Pb12 34.99(13) 3_556 3_556 ?
K3 Pb2 Pb12 101.37(15) 2_556 3_556 ?
K3 Pb2 Pb12 37.65(13) 3_556 3_556 ?
Pb11 Pb2 Pb12 79.38(5) 4_465 3_556 ?
Pb11 Pb2 Pb12 36.87(3) 1_455 3_556 ?
K1 Pb2 Pb12 97.98(9) . 3_556 ?
Pb3 Pb2 Pb12 136.91(4) 4_565 3_556 ?
Pb3 Pb2 Pb12 101.64(4) . 3_556 ?
Pb6 Pb2 Pb12 122.97(3) . 3_556 ?
Pb12 Pb2 Pb12 113.65(5) 2_556 3_556 ?
Pb5 Pb2 Pb6 77.93(5) 4_565 1_455 ?
Pb5 Pb2 Pb6 77.93(5) . 1_455 ?
Pb1 Pb2 Pb6 135.74(6) 4_565 1_455 ?
Pb1 Pb2 Pb6 135.74(6) . 1_455 ?
Pb4 Pb2 Pb6 50.42(6) . 1_455 ?
Pb9 Pb2 Pb6 120.79(7) 1_455 1_455 ?
K2 Pb2 Pb6 110.83(13) 2_556 1_455 ?
K2 Pb2 Pb6 110.83(13) 3_556 1_455 ?
K3 Pb2 Pb6 39.56(13) 2_556 1_455 ?
K3 Pb2 Pb6 39.56(13) 3_556 1_455 ?
Pb11 Pb2 Pb6 80.30(5) 4_465 1_455 ?
Pb11 Pb2 Pb6 80.30(5) 1_455 1_455 ?
K1 Pb2 Pb6 169.5(2) . 1_455 ?
Pb3 Pb2 Pb6 89.06(5) 4_565 1_455 ?
Pb3 Pb2 Pb6 89.06(5) . 1_455 ?
Pb6 Pb2 Pb6 121.11(6) . 1_455 ?
Pb12 Pb2 Pb6 76.54(3) 2_556 1_455 ?
Pb12 Pb2 Pb6 76.54(3) 3_556 1_455 ?
Pb5 Pb2 K4 29.42(11) 4_565 4_565 ?
Pb5 Pb2 K4 109.15(12) . 4_565 ?
Pb1 Pb2 K4 29.41(11) 4_565 4_565 ?
Pb1 Pb2 K4 81.39(12) . 4_565 ?
Pb4 Pb2 K4 74.74(11) . 4_565 ?
Pb9 Pb2 K4 110.62(11) 1_455 4_565 ?
K2 Pb2 K4 57.8(2) 2_556 4_565 ?
K2 Pb2 K4 139.4(2) 3_556 4_565 ?
K3 Pb2 K4 85.6(2) 2_556 4_565 ?
K3 Pb2 K4 144.4(2) 3_556 4_565 ?
Pb11 Pb2 K4 108.02(11) 4_465 4_565 ?
Pb11 Pb2 K4 149.73(11) 1_455 4_565 ?
K1 Pb2 K4 79.33(15) . 4_565 ?
Pb3 Pb2 K4 37.85(11) 4_565 4_565 ?
Pb3 Pb2 K4 71.71(11) . 4_565 ?
Pb6 Pb2 K4 49.04(11) . 4_565 ?
Pb12 Pb2 K4 74.27(11) 2_556 4_565 ?
Pb12 Pb2 K4 172.01(11) 3_556 4_565 ?
Pb6 Pb2 K4 107.26(11) 1_455 4_565 ?
Pb5 Pb3 Pb6 101.08(8) . . ?
Pb5 Pb3 Pb3 108.14(4) . 4_565 ?
Pb6 Pb3 Pb3 59.91(4) . 4_565 ?
Pb5 Pb3 Pb4 56.96(6) . . ?
Pb6 Pb3 Pb4 102.98(7) . . ?
Pb3 Pb3 Pb4 62.00(4) 4_565 . ?
Pb5 Pb3 K5 112.4(2) . 1_556 ?
Pb6 Pb3 K5 121.52(12) . 1_556 ?
Pb3 Pb3 K5 64.60(8) 4_565 1_556 ?
Pb4 Pb3 K5 63.6(2) . 1_556 ?
Pb5 Pb3 K4 64.1(2) . . ?
Pb6 Pb3 K4 86.2(2) . . ?
Pb3 Pb3 K4 144.0(2) 4_565 . ?
Pb4 Pb3 K4 121.0(2) . . ?
K5 Pb3 K4 151.3(2) 1_556 . ?
Pb5 Pb3 Pb1 51.92(5) . . ?
Pb6 Pb3 Pb1 50.64(6) . . ?
Pb3 Pb3 Pb1 89.71(4) 4_565 . ?
Pb4 Pb3 Pb1 84.48(6) . . ?
K5 Pb3 Pb1 145.5(2) 1_556 . ?
K4 Pb3 Pb1 57.1(2) . . ?
Pb5 Pb3 Pb5 71.11(6) . 3_557 ?
Pb6 Pb3 Pb5 169.09(7) . 3_557 ?
Pb3 Pb3 Pb5 129.15(4) 4_565 3_557 ?
Pb4 Pb3 Pb5 79.45(5) . 3_557 ?
K5 Pb3 Pb5 69.20(11) 1_556 3_557 ?
K4 Pb3 Pb5 83.5(2) . 3_557 ?
Pb1 Pb3 Pb5 119.74(6) . 3_557 ?
Pb5 Pb3 K3 114.6(2) . 1_556 ?
Pb6 Pb3 K3 126.00(14) . 1_556 ?
Pb3 Pb3 K3 132.92(14) 4_565 1_556 ?
Pb4 Pb3 K3 130.09(14) . 1_556 ?
K5 Pb3 K3 81.3(2) 1_556 1_556 ?
K4 Pb3 K3 75.6(2) . 1_556 ?
Pb1 Pb3 K3 132.26(14) . 1_556 ?
Pb5 Pb3 K3 54.47(13) 3_557 1_556 ?
Pb5 Pb3 Pb10 169.27(7) . 1_556 ?
Pb6 Pb3 Pb10 84.79(7) . 1_556 ?
Pb3 Pb3 Pb10 66.89(3) 4_565 1_556 ?
Pb4 Pb3 Pb10 113.16(7) . 1_556 ?
K5 Pb3 Pb10 57.0(2) 1_556 1_556 ?
K4 Pb3 Pb10 125.7(2) . 1_556 ?
Pb1 Pb3 Pb10 135.26(6) . 1_556 ?
Pb5 Pb3 Pb10 104.18(6) 3_557 1_556 ?
K3 Pb3 Pb10 67.50(15) 1_556 1_556 ?
Pb5 Pb3 K4 134.9(2) . 3_657 ?
Pb6 Pb3 K4 59.6(2) . 3_657 ?
Pb3 Pb3 K4 96.4(2) 4_565 3_657 ?
Pb4 Pb3 K4 158.1(2) . 3_657 ?
K5 Pb3 K4 112.2(3) 1_556 3_657 ?
K4 Pb3 K4 73.8(3) . 3_657 ?
Pb1 Pb3 K4 92.3(2) . 3_657 ?
Pb5 Pb3 K4 120.3(2) 3_557 3_657 ?
K3 Pb3 K4 66.5(2) 1_556 3_657 ?
Pb10 Pb3 K4 55.8(2) 1_556 3_657 ?
Pb5 Pb3 Pb2 38.52(4) . . ?
Pb6 Pb3 Pb2 72.59(6) . . ?
Pb3 Pb3 Pb2 71.60(2) 4_565 . ?
Pb4 Pb3 Pb2 43.90(5) . . ?
K5 Pb3 Pb2 106.4(2) 1_556 . ?
K4 Pb3 Pb2 87.8(2) . . ?
Pb1 Pb3 Pb2 40.59(4) . . ?
Pb5 Pb3 Pb2 103.35(5) 3_557 . ?
K3 Pb3 Pb2 153.13(15) 1_556 . ?
Pb10 Pb3 Pb2 138.43(5) 1_556 . ?
K4 Pb3 Pb2 129.2(2) 3_657 . ?
Pb5 Pb3 Pb1 73.24(6) . 4_565 ?
Pb6 Pb3 Pb1 36.25(5) . 4_565 ?
Pb3 Pb3 Pb1 51.34(3) 4_565 4_565 ?
Pb4 Pb3 Pb1 68.50(5) . 4_565 ?
K5 Pb3 Pb1 112.17(12) 1_556 4_565 ?
K4 Pb3 Pb1 94.5(2) . 4_565 ?
Pb1 Pb3 Pb1 38.36(5) . 4_565 ?
Pb5 Pb3 Pb1 141.19(5) 3_557 4_565 ?
K3 Pb3 Pb1 161.40(13) 1_556 4_565 ?
Pb10 Pb3 Pb1 108.13(6) 1_556 4_565 ?
K4 Pb3 Pb1 95.8(2) 3_657 4_565 ?
Pb2 Pb3 Pb1 37.91(3) . 4_565 ?
Pb5 Pb3 Pb5 72.36(6) . 4_565 ?
Pb6 Pb3 Pb5 67.38(5) . 4_565 ?
Pb3 Pb3 Pb5 35.78(3) 4_565 4_565 ?
Pb4 Pb3 Pb5 36.27(4) . 4_565 ?
K5 Pb3 Pb5 78.72(14) 1_556 4_565 ?
K4 Pb3 Pb5 122.9(2) . 4_565 ?
Pb1 Pb3 Pb5 67.38(4) . 4_565 ?
Pb5 Pb3 Pb5 115.72(5) 3_557 4_565 ?
K3 Pb3 Pb5 159.92(13) 1_556 4_565 ?
Pb10 Pb3 Pb5 102.17(5) 1_556 4_565 ?
K4 Pb3 Pb5 123.1(2) 3_657 4_565 ?
Pb2 Pb3 Pb5 37.07(2) . 4_565 ?
Pb1 Pb3 Pb5 36.50(3) 4_565 4_565 ?
Pb5 Pb3 Pb4 61.10(5) . 3_557 ?
Pb6 Pb3 Pb4 134.76(6) . 3_557 ?
Pb3 Pb3 Pb4 161.03(3) 4_565 3_557 ?
Pb4 Pb3 Pb4 99.83(4) . 3_557 ?
K5 Pb3 Pb4 103.58(10) 1_556 3_557 ?
K4 Pb3 Pb4 48.6(2) . 3_557 ?
Pb1 Pb3 Pb4 94.06(5) . 3_557 ?
Pb5 Pb3 Pb4 34.90(4) 3_557 3_557 ?
K3 Pb3 Pb4 53.61(14) 1_556 3_557 ?
Pb10 Pb3 Pb4 120.62(5) 1_556 3_557 ?
K4 Pb3 Pb4 102.0(2) 3_657 3_557 ?
Pb2 Pb3 Pb4 99.60(4) . 3_557 ?
Pb1 Pb3 Pb4 129.96(5) 4_565 3_557 ?
Pb5 Pb3 Pb4 130.62(5) 4_565 3_557 ?
Pb5 Pb3 K4 139.80(13) . 2_657 ?
Pb6 Pb3 K4 40.89(13) . 2_657 ?
Pb3 Pb3 K4 48.30(13) 4_565 2_657 ?
Pb4 Pb3 K4 110.21(13) . 2_657 ?
K5 Pb3 K4 87.9(2) 1_556 2_657 ?
K4 Pb3 K4 113.32(10) . 2_657 ?
Pb1 Pb3 K4 91.50(13) . 2_657 ?
Pb5 Pb3 K4 148.43(13) 3_557 2_657 ?
K3 Pb3 K4 102.2(2) 1_556 2_657 ?
Pb10 Pb3 K4 44.25(12) 1_556 2_657 ?
K4 Pb3 K4 48.1(3) 3_657 2_657 ?
Pb2 Pb3 K4 103.80(13) . 2_657 ?
Pb1 Pb3 K4 66.90(13) 4_565 2_657 ?
Pb5 Pb3 K4 78.63(13) 4_565 2_657 ?
Pb4 Pb3 K4 149.84(13) 3_557 2_657 ?
Pb5 Pb3 Pb12 139.24(6) . 1_556 ?
Pb6 Pb3 Pb12 119.46(7) . 1_556 ?
Pb3 Pb3 Pb12 90.02(3) 4_565 1_556 ?
Pb4 Pb3 Pb12 106.15(7) . 1_556 ?
K5 Pb3 Pb12 43.1(2) 1_556 1_556 ?
K4 Pb3 Pb12 119.3(2) . 1_556 ?
Pb1 Pb3 Pb12 167.74(5) . 1_556 ?
Pb5 Pb3 Pb12 69.22(5) 3_557 1_556 ?
K3 Pb3 Pb12 44.18(14) 1_556 1_556 ?
Pb10 Pb3 Pb12 34.96(4) 1_556 1_556 ?
K4 Pb3 Pb12 75.6(2) 3_657 1_556 ?
Pb2 Pb3 Pb12 149.53(5) . 1_556 ?
Pb1 Pb3 Pb12 139.75(5) 4_565 1_556 ?
Pb5 Pb3 Pb12 117.79(5) 4_565 1_556 ?
Pb4 Pb3 Pb12 90.16(4) 3_557 1_556 ?
K4 Pb3 Pb12 79.21(12) 2_657 1_556 ?
Pb5 Pb3 Pb3 40.58(4) . 3_557 ?
Pb6 Pb3 Pb3 141.10(7) . 3_557 ?
Pb3 Pb3 Pb3 126.96(4) 4_565 3_557 ?
Pb4 Pb3 Pb3 65.25(5) . 3_557 ?
K5 Pb3 Pb3 87.7(2) 1_556 3_557 ?
K4 Pb3 Pb3 71.8(2) . 3_557 ?
Pb1 Pb3 Pb3 90.57(6) . 3_557 ?
Pb5 Pb3 Pb3 30.53(3) 3_557 3_557 ?
K3 Pb3 Pb3 79.87(14) 1_556 3_557 ?
Pb10 Pb3 Pb3 134.10(6) 1_556 3_557 ?
K4 Pb3 Pb3 136.6(2) 3_657 3_557 ?
Pb2 Pb3 Pb3 74.85(5) . 3_557 ?
Pb1 Pb3 Pb3 112.39(6) 4_565 3_557 ?
Pb5 Pb3 Pb3 97.80(5) 4_565 3_557 ?
Pb4 Pb3 Pb3 34.58(3) 3_557 3_557 ?
K4 Pb3 Pb3 174.80(13) 2_657 3_557 ?
Pb12 Pb3 Pb3 99.37(5) 1_556 3_557 ?
Pb5 Pb3 K4 61.75(12) . 3_557 ?
Pb6 Pb3 K4 144.61(12) . 3_557 ?
Pb3 Pb3 K4 94.42(11) 4_565 3_557 ?
Pb4 Pb3 K4 41.67(11) . 3_557 ?
K5 Pb3 K4 52.9(2) 1_556 3_557 ?
K4 Pb3 K4 109.4(2) . 3_557 ?
Pb1 Pb3 K4 111.04(12) . 3_557 ?
Pb5 Pb3 K4 38.52(11) 3_557 3_557 ?
K3 Pb3 K4 89.1(2) 1_556 3_557 ?
Pb10 Pb3 K4 108.42(12) 1_556 3_557 ?
K4 Pb3 K4 154.3(3) 3_657 3_557 ?
Pb2 Pb3 K4 76.40(11) . 3_557 ?
Pb1 Pb3 K4 109.16(11) 4_565 3_557 ?
Pb5 Pb3 K4 77.64(11) 4_565 3_557 ?
Pb4 Pb3 K4 66.88(11) 3_557 3_557 ?
K4 Pb3 K4 137.27(13) 2_657 3_557 ?
Pb12 Pb3 K4 81.20(12) 1_556 3_557 ?
Pb3 Pb3 K4 37.62(11) 3_557 3_557 ?
Pb5 Pb3 Pb6 96.06(6) . 3_657 ?
Pb6 Pb3 Pb6 98.12(5) . 3_657 ?
Pb3 Pb3 Pb6 149.55(3) 4_565 3_657 ?
Pb4 Pb3 Pb6 148.30(5) . 3_657 ?
K5 Pb3 Pb6 122.91(14) 1_556 3_657 ?
K4 Pb3 Pb6 37.1(2) . 3_657 ?
Pb1 Pb3 Pb6 91.04(5) . 3_657 ?
Pb5 Pb3 Pb6 75.66(5) 3_557 3_657 ?
K3 Pb3 Pb6 41.66(13) 1_556 3_657 ?
Pb10 Pb3 Pb6 91.94(5) 1_556 3_657 ?
K4 Pb3 Pb6 53.2(2) 3_657 3_657 ?
Pb2 Pb3 Pb6 124.88(4) . 3_657 ?
Pb1 Pb3 Pb6 123.31(5) 4_565 3_657 ?
Pb5 Pb3 Pb6 158.36(5) 4_565 3_657 ?
Pb4 Pb3 Pb6 49.09(4) 3_557 3_657 ?
K4 Pb3 Pb6 101.25(13) 2_657 3_657 ?
Pb12 Pb3 Pb6 83.04(4) 1_556 3_657 ?
Pb3 Pb3 Pb6 83.48(5) 3_557 3_657 ?
K4 Pb3 Pb6 113.58(11) 3_557 3_657 ?
Pb5 Pb4 Pb5 110.75(9) . 4_565 ?
Pb5 Pb4 Pb3 103.89(7) . 4_565 ?
Pb5 Pb4 Pb3 57.82(5) 4_565 4_565 ?
Pb5 Pb4 Pb3 57.82(5) . . ?
Pb5 Pb4 Pb3 103.89(7) 4_565 . ?
Pb3 Pb4 Pb3 56.00(7) 4_565 . ?
Pb5 Pb4 Pb2 58.07(5) . . ?
Pb5 Pb4 Pb2 58.07(5) 4_565 . ?
Pb3 Pb4 Pb2 93.98(7) 4_565 . ?
Pb3 Pb4 Pb2 93.98(7) . . ?
Pb5 Pb4 K5 112.05(10) . 1_556 ?
Pb5 Pb4 K5 112.05(11) 4_565 1_556 ?
Pb3 Pb4 K5 62.4(2) 4_565 1_556 ?
Pb3 Pb4 K5 62.4(2) . 1_556 ?
Pb2 Pb4 K5 152.8(2) . 1_556 ?
Pb5 Pb4 K4 150.0(2) . 2_557 ?
Pb5 Pb4 K4 92.2(2) 4_565 2_557 ?
Pb3 Pb4 K4 104.75(15) 4_565 2_557 ?
Pb3 Pb4 K4 136.6(2) . 2_557 ?
Pb2 Pb4 K4 128.1(2) . 2_557 ?
K5 Pb4 K4 74.2(2) 1_556 2_557 ?
Pb5 Pb4 K4 92.2(2) . 3_557 ?
Pb5 Pb4 K4 150.0(2) 4_565 3_557 ?
Pb3 Pb4 K4 136.6(2) 4_565 3_557 ?
Pb3 Pb4 K4 104.75(15) . 3_557 ?
Pb2 Pb4 K4 128.1(2) . 3_557 ?
K5 Pb4 K4 74.2(2) 1_556 3_557 ?
K4 Pb4 K4 60.3(3) 2_557 3_557 ?
Pb5 Pb4 K3 108.05(15) . 2_556 ?
Pb5 Pb4 K3 55.32(13) 4_565 2_556 ?
Pb3 Pb4 K3 112.22(13) 4_565 2_556 ?
Pb3 Pb4 K3 151.59(13) . 2_556 ?
Pb2 Pb4 K3 59.33(13) . 2_556 ?
K5 Pb4 K3 139.6(2) 1_556 2_556 ?
K4 Pb4 K3 68.8(2) 2_557 2_556 ?
K4 Pb4 K3 100.1(2) 3_557 2_556 ?
Pb5 Pb4 K3 55.32(13) . 3_556 ?
Pb5 Pb4 K3 108.05(15) 4_565 3_556 ?
Pb3 Pb4 K3 151.59(13) 4_565 3_556 ?
Pb3 Pb4 K3 112.22(13) . 3_556 ?
Pb2 Pb4 K3 59.33(13) . 3_556 ?
K5 Pb4 K3 139.6(2) 1_556 3_556 ?
K4 Pb4 K3 100.1(2) 2_557 3_556 ?
K4 Pb4 K3 68.8(2) 3_557 3_556 ?
K3 Pb4 K3 64.6(3) 2_556 3_556 ?
Pb5 Pb4 Pb6 104.63(6) . 1_455 ?
Pb5 Pb4 Pb6 104.63(6) 4_565 1_455 ?
Pb3 Pb4 Pb6 150.58(4) 4_565 1_455 ?
Pb3 Pb4 Pb6 150.58(4) . 1_455 ?
Pb2 Pb4 Pb6 94.93(8) . 1_455 ?
K5 Pb4 Pb6 112.3(2) 1_556 1_455 ?
K4 Pb4 Pb6 48.96(15) 2_557 1_455 ?
K4 Pb4 Pb6 48.96(15) 3_557 1_455 ?
K3 Pb4 Pb6 51.10(12) 2_556 1_455 ?
K3 Pb4 Pb6 51.10(12) 3_556 1_455 ?
Pb5 Pb4 Pb5 160.22(6) . 2_557 ?
Pb5 Pb4 Pb5 60.88(5) 4_565 2_557 ?
Pb3 Pb4 Pb5 56.34(4) 4_565 2_557 ?
Pb3 Pb4 Pb5 105.08(6) . 2_557 ?
Pb2 Pb4 Pb5 118.71(3) . 2_557 ?
K5 Pb4 Pb5 60.90(4) 1_556 2_557 ?
K4 Pb4 Pb5 49.16(14) 2_557 2_557 ?
K4 Pb4 Pb5 102.6(2) 3_557 2_557 ?
K3 Pb4 Pb5 82.47(14) 2_556 2_557 ?
K3 Pb4 Pb5 142.69(13) 3_556 2_557 ?
Pb6 Pb4 Pb5 95.02(4) 1_455 2_557 ?
Pb5 Pb4 Pb5 60.88(5) . 3_557 ?
Pb5 Pb4 Pb5 160.22(6) 4_565 3_557 ?
Pb3 Pb4 Pb5 105.08(6) 4_565 3_557 ?
Pb3 Pb4 Pb5 56.34(4) . 3_557 ?
Pb2 Pb4 Pb5 118.71(3) . 3_557 ?
K5 Pb4 Pb5 60.90(4) 1_556 3_557 ?
K4 Pb4 Pb5 102.6(2) 2_557 3_557 ?
K4 Pb4 Pb5 49.16(14) 3_557 3_557 ?
K3 Pb4 Pb5 142.69(13) 2_556 3_557 ?
K3 Pb4 Pb5 82.47(14) 3_556 3_557 ?
Pb6 Pb4 Pb5 95.02(4) 1_455 3_557 ?
Pb5 Pb4 Pb5 120.33(7) 2_557 3_557 ?
Pb5 Pb4 Pb1 38.89(4) . . ?
Pb5 Pb4 Pb1 75.14(6) 4_565 . ?
Pb3 Pb4 Pb1 71.96(6) 4_565 . ?
Pb3 Pb4 Pb1 52.59(5) . . ?
Pb2 Pb4 Pb1 41.39(5) . . ?
K5 Pb4 Pb1 113.7(2) 1_556 . ?
K4 Pb4 Pb1 166.8(2) 2_557 . ?
K4 Pb4 Pb1 130.9(2) 3_557 . ?
K3 Pb4 Pb1 100.24(13) 2_556 . ?
K3 Pb4 Pb1 80.74(12) 3_556 . ?
Pb6 Pb4 Pb1 129.97(6) 1_455 . ?
Pb5 Pb4 Pb1 124.10(5) 2_557 . ?
Pb5 Pb4 Pb1 90.60(4) 3_557 . ?
Pb5 Pb4 Pb1 75.14(6) . 4_565 ?
Pb5 Pb4 Pb1 38.89(4) 4_565 4_565 ?
Pb3 Pb4 Pb1 52.59(5) 4_565 4_565 ?
Pb3 Pb4 Pb1 71.96(6) . 4_565 ?
Pb2 Pb4 Pb1 41.39(5) . 4_565 ?
K5 Pb4 Pb1 113.7(2) 1_556 4_565 ?
K4 Pb4 Pb1 130.9(2) 2_557 4_565 ?
K4 Pb4 Pb1 166.8(2) 3_557 4_565 ?
K3 Pb4 Pb1 80.74(12) 2_556 4_565 ?
K3 Pb4 Pb1 100.24(13) 3_556 4_565 ?
Pb6 Pb4 Pb1 129.97(6) 1_455 4_565 ?
Pb5 Pb4 Pb1 90.60(4) 2_557 4_565 ?
Pb5 Pb4 Pb1 124.10(5) 3_557 4_565 ?
Pb1 Pb4 Pb1 36.98(5) . 4_565 ?
Pb5 Pb4 Pb6 67.55(5) . . ?
Pb5 Pb4 Pb6 67.55(5) 4_565 . ?
Pb3 Pb4 Pb6 37.01(4) 4_565 . ?
Pb3 Pb4 Pb6 37.01(4) . . ?
Pb2 Pb4 Pb6 69.24(7) . . ?
K5 Pb4 Pb6 83.6(2) 1_556 . ?
K4 Pb4 Pb6 141.73(15) 2_557 . ?
K4 Pb4 Pb6 141.73(15) 3_557 . ?
K3 Pb4 Pb6 116.72(12) 2_556 . ?
K3 Pb4 Pb6 116.72(12) 3_556 . ?
Pb6 Pb4 Pb6 164.17(7) 1_455 . ?
Pb5 Pb4 Pb6 92.84(4) 2_557 . ?
Pb5 Pb4 Pb6 92.84(4) 3_557 . ?
Pb1 Pb4 Pb6 36.06(4) . . ?
Pb1 Pb4 Pb6 36.06(4) 4_565 . ?
Pb5 Pb4 Pb3 152.07(7) . 2_557 ?
Pb5 Pb4 Pb3 47.71(4) 4_565 2_557 ?
Pb3 Pb4 Pb3 80.17(4) 4_565 2_557 ?
Pb3 Pb4 Pb3 135.82(5) . 2_557 ?
Pb2 Pb4 Pb3 94.29(4) . 2_557 ?
K5 Pb4 Pb3 94.47(7) 1_556 2_557 ?
K4 Pb4 Pb3 44.5(2) 2_557 2_557 ?
K4 Pb4 Pb3 103.74(15) 3_557 2_557 ?
K3 Pb4 Pb3 47.15(14) 2_556 2_557 ?
K3 Pb4 Pb3 109.26(14) 3_556 2_557 ?
Pb6 Pb4 Pb3 71.24(3) 1_455 2_557 ?
Pb5 Pb4 Pb3 35.37(3) 2_557 2_557 ?
Pb5 Pb4 Pb3 145.62(5) 3_557 2_557 ?
Pb1 Pb4 Pb3 122.65(4) . 2_557 ?
Pb1 Pb4 Pb3 86.55(4) 4_565 2_557 ?
Pb6 Pb4 Pb3 108.80(3) . 2_557 ?
Pb5 Pb4 Pb3 47.71(4) . 3_557 ?
Pb5 Pb4 Pb3 152.07(7) 4_565 3_557 ?
Pb3 Pb4 Pb3 135.82(5) 4_565 3_557 ?
Pb3 Pb4 Pb3 80.17(4) . 3_557 ?
Pb2 Pb4 Pb3 94.29(4) . 3_557 ?
K5 Pb4 Pb3 94.47(7) 1_556 3_557 ?
K4 Pb4 Pb3 103.7(2) 2_557 3_557 ?
K4 Pb4 Pb3 44.5(2) 3_557 3_557 ?
K3 Pb4 Pb3 109.26(14) 2_556 3_557 ?
K3 Pb4 Pb3 47.15(14) 3_556 3_557 ?
Pb6 Pb4 Pb3 71.24(3) 1_455 3_557 ?
Pb5 Pb4 Pb3 145.62(5) 2_557 3_557 ?
Pb5 Pb4 Pb3 35.37(3) 3_557 3_557 ?
Pb1 Pb4 Pb3 86.55(4) . 3_557 ?
Pb1 Pb4 Pb3 122.65(4) 4_565 3_557 ?
Pb6 Pb4 Pb3 108.80(3) . 3_557 ?
Pb3 Pb4 Pb3 142.06(6) 2_557 3_557 ?
Pb5 Pb4 Pb7 123.86(5) . 1_456 ?
Pb5 Pb4 Pb7 123.86(5) 4_565 1_456 ?
Pb3 Pb4 Pb7 94.97(7) 4_565 1_456 ?
Pb3 Pb4 Pb7 94.97(7) . 1_456 ?
Pb2 Pb4 Pb7 169.86(7) . 1_456 ?
K5 Pb4 Pb7 37.3(2) 1_556 1_456 ?
K4 Pb4 Pb7 44.5(2) 2_557 1_456 ?
K4 Pb4 Pb7 44.5(2) 3_557 1_456 ?
K3 Pb4 Pb7 112.55(13) 2_556 1_456 ?
K3 Pb4 Pb7 112.55(13) 3_556 1_456 ?
Pb6 Pb4 Pb7 74.93(6) 1_455 1_456 ?
Pb5 Pb4 Pb7 63.25(3) 2_557 1_456 ?
Pb5 Pb4 Pb7 63.25(3) 3_557 1_456 ?
Pb1 Pb4 Pb7 147.21(5) . 1_456 ?
Pb1 Pb4 Pb7 147.21(5) 4_565 1_456 ?
Pb6 Pb4 Pb7 120.90(6) . 1_456 ?
Pb3 Pb4 Pb7 82.57(3) 2_557 1_456 ?
Pb3 Pb4 Pb7 82.57(3) 3_557 1_456 ?
Pb5 Pb4 Pb10 94.51(6) . 1_556 ?
Pb5 Pb4 Pb10 94.51(6) 4_565 1_556 ?
Pb3 Pb4 Pb10 36.79(4) 4_565 1_556 ?
Pb3 Pb4 Pb10 36.79(4) . 1_556 ?
Pb2 Pb4 Pb10 119.42(7) . 1_556 ?
K5 Pb4 Pb10 33.4(2) 1_556 1_556 ?
K4 Pb4 Pb10 103.0(2) 2_557 1_556 ?
K4 Pb4 Pb10 103.0(2) 3_557 1_556 ?
K3 Pb4 Pb10 146.92(13) 2_556 1_556 ?
K3 Pb4 Pb10 146.92(13) 3_556 1_556 ?
Pb6 Pb4 Pb10 145.66(6) 1_455 1_556 ?
Pb5 Pb4 Pb10 69.61(4) 2_557 1_556 ?
Pb5 Pb4 Pb10 69.61(4) 3_557 1_556 ?
Pb1 Pb4 Pb10 82.13(5) . 1_556 ?
Pb1 Pb4 Pb10 82.13(5) 4_565 1_556 ?
Pb6 Pb4 Pb10 50.17(5) . 1_556 ?
Pb3 Pb4 Pb10 103.82(3) 2_557 1_556 ?
Pb3 Pb4 Pb10 103.82(3) 3_557 1_556 ?
Pb7 Pb4 Pb10 70.72(5) 1_456 1_556 ?
Pb4 Pb5 Pb3 65.23(6) . . ?
Pb4 Pb5 Pb1 103.14(7) . . ?
Pb3 Pb5 Pb1 76.95(7) . . ?
Pb4 Pb5 Pb2 66.77(7) . . ?
Pb3 Pb5 Pb2 104.03(7) . . ?
Pb1 Pb5 Pb2 61.38(6) . . ?
Pb4 Pb5 K3 80.7(2) . 3_556 ?
Pb3 Pb5 K3 144.0(2) . 3_556 ?
Pb1 Pb5 K3 124.2(2) . 3_556 ?
Pb2 Pb5 K3 70.4(2) . 3_556 ?
Pb4 Pb5 K4 131.6(2) . . ?
Pb3 Pb5 K4 66.4(2) . . ?
Pb1 Pb5 K4 64.2(2) . . ?
Pb2 Pb5 K4 125.4(2) . . ?
K3 Pb5 K4 146.5(2) 3_556 . ?
Pb4 Pb5 K2 131.1(2) . 3_556 ?
Pb3 Pb5 K2 137.54(14) . 3_556 ?
Pb1 Pb5 K2 61.74(14) . 3_556 ?
Pb2 Pb5 K2 65.48(15) . 3_556 ?
K3 Pb5 K2 74.1(2) 3_556 3_556 ?
K4 Pb5 K2 86.1(2) . 3_556 ?
Pb4 Pb5 Pb3 97.39(6) . 3_557 ?
Pb3 Pb5 Pb3 108.89(6) . 3_557 ?
Pb1 Pb5 Pb3 159.12(7) . 3_557 ?
Pb2 Pb5 Pb3 132.51(7) . 3_557 ?
K3 Pb5 Pb3 62.8(2) 3_556 3_557 ?
K4 Pb5 Pb3 99.1(2) . 3_557 ?
K2 Pb5 Pb3 106.85(15) 3_556 3_557 ?
Pb4 Pb5 Pb5 79.10(7) . 3_557 ?
Pb3 Pb5 Pb5 64.21(6) . 3_557 ?
Pb1 Pb5 Pb5 136.17(8) . 3_557 ?
Pb2 Pb5 Pb5 145.41(8) . 3_557 ?
K3 Pb5 Pb5 99.6(2) 3_556 3_557 ?
K4 Pb5 Pb5 81.5(2) . 3_557 ?
K2 Pb5 Pb5 145.5(2) 3_556 3_557 ?
Pb3 Pb5 Pb5 44.68(4) 3_557 3_557 ?
Pb4 Pb5 K5 147.8(2) . 3_556 ?
Pb3 Pb5 K5 128.1(2) . 3_556 ?
Pb1 Pb5 K5 108.4(2) . 3_556 ?
Pb2 Pb5 K5 124.2(2) . 3_556 ?
K3 Pb5 K5 76.5(2) 3_556 3_556 ?
K4 Pb5 K5 70.4(2) . 3_556 ?
K2 Pb5 K5 63.0(2) 3_556 3_556 ?
Pb3 Pb5 K5 51.8(2) 3_557 3_556 ?
Pb5 Pb5 K5 82.5(2) 3_557 3_556 ?
Pb4 Pb5 Pb4 119.12(5) . 3_557 ?
Pb3 Pb5 Pb4 83.53(6) . 3_557 ?
Pb1 Pb5 Pb4 119.53(6) . 3_557 ?
Pb2 Pb5 Pb4 172.18(6) . 3_557 ?
K3 Pb5 Pb4 104.7(2) 3_556 3_557 ?
K4 Pb5 Pb4 55.5(2) . 3_557 ?
K2 Pb5 Pb4 107.6(2) 3_556 3_557 ?
Pb3 Pb5 Pb4 44.21(4) 3_557 3_557 ?
Pb5 Pb5 Pb4 40.02(4) 3_557 3_557 ?
K5 Pb5 Pb4 48.0(2) 3_556 3_557 ?
Pb4 Pb5 Pb6 76.18(6) . . ?
Pb3 Pb5 Pb6 39.56(5) . . ?
Pb1 Pb5 Pb6 38.86(5) . . ?
Pb2 Pb5 Pb6 74.48(6) . . ?
K3 Pb5 Pb6 143.3(2) 3_556 . ?
K4 Pb5 Pb6 65.9(2) . . ?
K2 Pb5 Pb6 100.55(14) 3_556 . ?
Pb3 Pb5 Pb6 147.84(6) 3_557 . ?
Pb5 Pb5 Pb6 103.46(7) 3_557 . ?
K5 Pb5 Pb6 134.3(2) 3_556 . ?
Pb4 Pb5 Pb6 111.31(5) 3_557 . ?
Pb4 Pb5 Pb3 39.85(5) . 4_565 ?
Pb3 Pb5 Pb3 36.08(5) . 4_565 ?
Pb1 Pb5 Pb3 70.51(5) . 4_565 ?
Pb2 Pb5 Pb3 69.88(6) . 4_565 ?
K3 Pb5 Pb3 117.6(2) 3_556 4_565 ?
K4 Pb5 Pb3 95.8(2) . 4_565 ?
K2 Pb5 Pb3 125.60(15) 3_556 4_565 ?
Pb3 Pb5 Pb3 126.19(5) 3_557 4_565 ?
Pb5 Pb5 Pb3 87.78(6) 3_557 4_565 ?
K5 Pb5 Pb3 164.1(2) 3_556 4_565 ?
Pb4 Pb5 Pb3 117.92(5) 3_557 4_565 ?
Pb6 Pb5 Pb3 36.81(3) . 4_565 ?
Pb4 Pb5 Pb1 68.78(6) . 4_565 ?
Pb3 Pb5 Pb1 70.68(5) . 4_565 ?
Pb1 Pb5 Pb1 35.50(4) . 4_565 ?
Pb2 Pb5 Pb1 38.32(5) . 4_565 ?
K3 Pb5 Pb1 108.4(2) 3_556 4_565 ?
K4 Pb5 Pb1 94.2(2) . 4_565 ?
K2 Pb5 Pb1 80.34(15) 3_556 4_565 ?
Pb3 Pb5 Pb1 165.28(5) 3_557 4_565 ?
Pb5 Pb5 Pb1 132.42(6) 3_557 4_565 ?
K5 Pb5 Pb1 140.5(2) 3_556 4_565 ?
Pb4 Pb5 Pb1 146.84(5) 3_557 4_565 ?
Pb6 Pb5 Pb1 36.26(3) . 4_565 ?
Pb3 Pb5 Pb1 45.27(4) 4_565 4_565 ?
Pb4 Pb5 Pb5 34.63(5) . 4_565 ?
Pb3 Pb5 Pb5 71.86(4) . 4_565 ?
Pb1 Pb5 Pb5 71.68(4) . 4_565 ?
Pb2 Pb5 Pb5 37.28(5) . 4_565 ?
K3 Pb5 Pb5 86.9(2) 3_556 4_565 ?
K4 Pb5 Pb5 124.1(2) . 4_565 ?
K2 Pb5 Pb5 101.94(15) 3_556 4_565 ?
Pb3 Pb5 Pb5 129.15(4) 3_557 4_565 ?
Pb5 Pb5 Pb5 111.68(5) 3_557 4_565 ?
K5 Pb5 Pb5 160.0(2) 3_556 4_565 ?
Pb4 Pb5 Pb5 150.17(3) 3_557 4_565 ?
Pb6 Pb5 Pb5 58.22(3) . 4_565 ?
Pb3 Pb5 Pb5 35.78(3) 4_565 4_565 ?
Pb1 Pb5 Pb5 36.18(3) 4_565 4_565 ?
Pb4 Pb5 K4 51.09(13) . 3_557 ?
Pb3 Pb5 K4 86.12(14) . 3_557 ?
Pb1 Pb5 K4 153.82(14) . 3_557 ?
Pb2 Pb5 K4 104.78(13) . 3_557 ?
K3 Pb5 K4 62.6(2) 3_556 3_557 ?
K4 Pb5 K4 126.51(14) . 3_557 ?
K2 Pb5 K4 135.9(2) 3_556 3_557 ?
Pb3 Pb5 K4 46.32(13) 3_557 3_557 ?
Pb5 Pb5 K4 44.96(12) 3_557 3_557 ?
K5 Pb5 K4 97.7(2) 3_556 3_557 ?
Pb4 Pb5 K4 77.40(12) 3_557 3_557 ?
Pb6 Pb5 K4 118.70(14) . 3_557 ?
Pb3 Pb5 K4 84.02(13) 4_565 3_557 ?
Pb1 Pb5 K4 119.76(13) 4_565 3_557 ?
Pb5 Pb5 K4 84.21(12) 4_565 3_557 ?
Pb4 Pb5 Pb12 123.55(6) . 3_556 ?
Pb3 Pb5 Pb12 170.45(6) . 3_556 ?
Pb1 Pb5 Pb12 103.00(6) . 3_556 ?
Pb2 Pb5 Pb12 83.98(6) . 3_556 ?
K3 Pb5 Pb12 43.47(15) 3_556 3_556 ?
K4 Pb5 Pb12 104.8(2) . 3_556 ?
K2 Pb5 Pb12 41.27(13) 3_556 3_556 ?
Pb3 Pb5 Pb12 67.83(5) 3_557 3_556 ?
Pb5 Pb5 Pb12 111.95(6) 3_557 3_556 ?
K5 Pb5 Pb12 42.6(2) 3_556 3_556 ?
Pb4 Pb5 Pb12 88.31(5) 3_557 3_556 ?
Pb6 Pb5 Pb12 141.76(5) . 3_556 ?
Pb3 Pb5 Pb12 153.08(4) 4_565 3_556 ?
Pb1 Pb5 Pb12 114.91(5) 4_565 3_556 ?
Pb5 Pb5 Pb12 117.37(3) 4_565 3_556 ?
K4 Pb5 Pb12 96.97(13) 3_557 3_556 ?
Pb4 Pb5 Pb7 172.02(6) . 3_656 ?
Pb3 Pb5 Pb7 112.13(6) . 3_656 ?
Pb1 Pb5 Pb7 68.89(5) . 3_656 ?
Pb2 Pb5 Pb7 107.66(6) . 3_656 ?
K3 Pb5 Pb7 103.2(2) 3_556 3_656 ?
K4 Pb5 Pb7 46.2(2) . 3_656 ?
K2 Pb5 Pb7 45.34(14) 3_556 3_656 ?
Pb3 Pb5 Pb7 90.60(5) 3_557 3_656 ?
Pb5 Pb5 Pb7 106.85(6) 3_557 3_656 ?
K5 Pb5 Pb7 40.0(2) 3_556 3_656 ?
Pb4 Pb5 Pb7 67.01(5) 3_557 3_656 ?
Pb6 Pb5 Pb7 97.01(5) . 3_656 ?
Pb3 Pb5 Pb7 133.73(5) 4_565 3_656 ?
Pb1 Pb5 Pb7 103.27(5) 4_565 3_656 ?
Pb5 Pb5 Pb7 137.85(3) 4_565 3_656 ?
K4 Pb5 Pb7 136.89(13) 3_557 3_656 ?
Pb12 Pb5 Pb7 59.73(4) 3_556 3_656 ?
Pb4 Pb5 K5 37.47(10) . 1_556 ?
Pb3 Pb5 K5 36.87(13) . 1_556 ?
Pb1 Pb5 K5 107.01(12) . 1_556 ?
Pb2 Pb5 K5 100.25(8) . 1_556 ?
K3 Pb5 K5 107.6(2) 3_556 1_556 ?
K4 Pb5 K5 98.6(2) . 1_556 ?
K2 Pb5 K5 164.5(2) 3_556 1_556 ?
Pb3 Pb5 K5 87.05(10) 3_557 1_556 ?
Pb5 Pb5 K5 49.94(8) 3_557 1_556 ?
K5 Pb5 K5 132.49(11) 3_556 1_556 ?
Pb4 Pb5 K5 86.97(7) 3_557 1_556 ?
Pb6 Pb5 K5 68.55(12) . 1_556 ?
Pb3 Pb5 K5 39.53(9) 4_565 1_556 ?
Pb1 Pb5 K5 84.63(9) 4_565 1_556 ?
Pb5 Pb5 K5 63.23(6) 4_565 1_556 ?
K4 Pb5 K5 50.9(2) 3_557 1_556 ?
Pb12 Pb5 K5 147.80(13) 3_556 1_556 ?
Pb7 Pb5 K5 143.83(11) 3_656 1_556 ?
Pb4 Pb5 Pb8 139.94(6) . 3_656 ?
Pb3 Pb5 Pb8 101.99(6) . 3_656 ?
Pb1 Pb5 Pb8 37.72(4) . 3_656 ?
Pb2 Pb5 Pb8 81.46(6) . 3_656 ?
K3 Pb5 Pb8 111.82(15) 3_556 3_656 ?
K4 Pb5 Pb8 52.0(2) . 3_656 ?
K2 Pb5 Pb8 37.77(13) 3_556 3_656 ?
Pb3 Pb5 Pb8 122.41(5) 3_557 3_656 ?
Pb5 Pb5 Pb8 131.64(7) 3_557 3_656 ?
K5 Pb5 Pb8 70.8(2) 3_556 3_656 ?
Pb4 Pb5 Pb8 95.16(5) 3_557 3_656 ?
Pb6 Pb5 Pb8 72.12(4) . 3_656 ?
Pb3 Pb5 Pb8 107.40(4) 4_565 3_656 ?
Pb1 Pb5 Pb8 71.17(4) 4_565 3_656 ?
Pb5 Pb5 Pb8 106.04(2) 4_565 3_656 ?
K4 Pb5 Pb8 168.43(13) 3_557 3_656 ?
Pb12 Pb5 Pb8 73.73(4) 3_556 3_656 ?
Pb7 Pb5 Pb8 32.14(3) 3_656 3_656 ?
K5 Pb5 Pb8 138.42(13) 1_556 3_656 ?
Pb1 Pb6 Pb1 60.28(9) . 4_565 ?
Pb1 Pb6 Pb3 77.70(7) . . ?
Pb1 Pb6 Pb3 106.89(8) 4_565 . ?
Pb1 Pb6 Pb3 106.89(8) . 4_565 ?
Pb1 Pb6 Pb3 77.70(7) 4_565 4_565 ?
Pb3 Pb6 Pb3 60.19(8) . 4_565 ?
Pb1 Pb6 K4 176.4(2) . 2_657 ?
Pb1 Pb6 K4 116.3(2) 4_565 2_657 ?
Pb3 Pb6 K4 105.0(2) . 2_657 ?
Pb3 Pb6 K4 72.9(2) 4_565 2_657 ?
Pb1 Pb6 K4 116.3(2) . 3_657 ?
Pb1 Pb6 K4 176.4(2) 4_565 3_657 ?
Pb3 Pb6 K4 72.9(2) . 3_657 ?
Pb3 Pb6 K4 105.0(2) 4_565 3_657 ?
K4 Pb6 K4 67.0(4) 2_657 3_657 ?
Pb1 Pb6 K3 99.3(2) . 2_656 ?
Pb1 Pb6 K3 63.99(14) 4_565 2_656 ?
Pb3 Pb6 K3 170.30(15) . 2_656 ?
Pb3 Pb6 K3 112.76(15) 4_565 2_656 ?
K4 Pb6 K3 77.6(2) 2_657 2_656 ?
K4 Pb6 K3 116.4(2) 3_657 2_656 ?
Pb1 Pb6 K3 63.99(14) . 3_656 ?
Pb1 Pb6 K3 99.3(2) 4_565 3_656 ?
Pb3 Pb6 K3 112.8(2) . 3_656 ?
Pb3 Pb6 K3 170.3(2) 4_565 3_656 ?
K4 Pb6 K3 116.4(2) 2_657 3_656 ?
K4 Pb6 K3 77.6(2) 3_657 3_656 ?
K3 Pb6 K3 73.3(3) 2_656 3_656 ?
Pb1 Pb6 Pb4 124.23(7) . 1_655 ?
Pb1 Pb6 Pb4 124.23(7) 4_565 1_655 ?
Pb3 Pb6 Pb4 128.84(7) . 1_655 ?
Pb3 Pb6 Pb4 128.84(7) 4_565 1_655 ?
K4 Pb6 Pb4 56.0(2) 2_657 1_655 ?
K4 Pb6 Pb4 56.0(2) 3_657 1_655 ?
K3 Pb6 Pb4 60.48(14) 2_656 1_655 ?
K3 Pb6 Pb4 60.48(14) 3_656 1_655 ?
Pb1 Pb6 K4 110.22(14) . 4_565 ?
Pb1 Pb6 K4 50.70(13) 4_565 4_565 ?
Pb3 Pb6 K4 111.59(14) . 4_565 ?
Pb3 Pb6 K4 52.44(14) 4_565 4_565 ?
K4 Pb6 K4 66.7(3) 2_657 4_565 ?
K4 Pb6 K4 132.9(2) 3_657 4_565 ?
K3 Pb6 K4 60.5(2) 2_656 4_565 ?
K3 Pb6 K4 132.2(2) 3_656 4_565 ?
Pb4 Pb6 K4 102.77(13) 1_655 4_565 ?
Pb1 Pb6 K4 50.70(13) . . ?
Pb1 Pb6 K4 110.22(15) 4_565 . ?
Pb3 Pb6 K4 52.44(14) . . ?
Pb3 Pb6 K4 111.59(15) 4_565 . ?
K4 Pb6 K4 132.9(2) 2_657 . ?
K4 Pb6 K4 66.7(3) 3_657 . ?
K3 Pb6 K4 132.2(2) 2_656 . ?
K3 Pb6 K4 60.5(2) 3_656 . ?
Pb4 Pb6 K4 102.77(13) 1_655 . ?
K4 Pb6 K4 154.2(3) 4_565 . ?
Pb1 Pb6 Pb5 39.84(5) . . ?
Pb1 Pb6 Pb5 76.17(6) 4_565 . ?
Pb3 Pb6 Pb5 39.36(5) . . ?
Pb3 Pb6 Pb5 75.81(6) 4_565 . ?
K4 Pb6 Pb5 142.2(2) 2_657 . ?
K4 Pb6 Pb5 102.0(2) 3_657 . ?
K3 Pb6 Pb5 135.1(2) 2_656 . ?
K3 Pb6 Pb5 94.54(14) 3_656 . ?
Pb4 Pb6 Pb5 148.12(3) 1_655 . ?
K4 Pb6 Pb5 108.94(14) 4_565 . ?
K4 Pb6 Pb5 45.40(13) . . ?
Pb1 Pb6 Pb5 76.17(6) . 4_565 ?
Pb1 Pb6 Pb5 39.84(5) 4_565 4_565 ?
Pb3 Pb6 Pb5 75.81(6) . 4_565 ?
Pb3 Pb6 Pb5 39.36(5) 4_565 4_565 ?
K4 Pb6 Pb5 102.0(2) 2_657 4_565 ?
K4 Pb6 Pb5 142.2(2) 3_657 4_565 ?
K3 Pb6 Pb5 94.54(14) 2_656 4_565 ?
K3 Pb6 Pb5 135.1(2) 3_656 4_565 ?
Pb4 Pb6 Pb5 148.12(3) 1_655 4_565 ?
K4 Pb6 Pb5 45.40(13) 4_565 4_565 ?
K4 Pb6 Pb5 108.94(14) . 4_565 ?
Pb5 Pb6 Pb5 63.56(6) . 4_565 ?
Pb1 Pb6 Pb10 132.75(7) . 1_556 ?
Pb1 Pb6 Pb10 132.75(7) 4_565 1_556 ?
Pb3 Pb6 Pb10 55.21(6) . 1_556 ?
Pb3 Pb6 Pb10 55.21(6) 4_565 1_556 ?
K4 Pb6 Pb10 50.2(2) 2_657 1_556 ?
K4 Pb6 Pb10 50.2(2) 3_657 1_556 ?
K3 Pb6 Pb10 127.8(2) 2_656 1_556 ?
K3 Pb6 Pb10 127.8(2) 3_656 1_556 ?
Pb4 Pb6 Pb10 87.71(7) 1_655 1_556 ?
K4 Pb6 Pb10 92.21(14) 4_565 1_556 ?
K4 Pb6 Pb10 92.21(14) . 1_556 ?
Pb5 Pb6 Pb10 94.19(6) . 1_556 ?
Pb5 Pb6 Pb10 94.19(6) 4_565 1_556 ?
Pb1 Pb6 Pb2 38.50(5) . . ?
Pb1 Pb6 Pb2 38.50(5) 4_565 . ?
Pb3 Pb6 Pb2 70.91(6) . . ?
Pb3 Pb6 Pb2 70.91(6) 4_565 . ?
K4 Pb6 Pb2 139.8(2) 2_657 . ?
K4 Pb6 Pb2 139.8(2) 3_657 . ?
K3 Pb6 Pb2 100.92(15) 2_656 . ?
K3 Pb6 Pb2 100.92(15) 3_656 . ?
Pb4 Pb6 Pb2 155.76(6) 1_655 . ?
K4 Pb6 Pb2 77.66(13) 4_565 . ?
K4 Pb6 Pb2 77.66(13) . . ?
Pb5 Pb6 Pb2 37.77(3) . . ?
Pb5 Pb6 Pb2 37.77(3) 4_565 . ?
Pb10 Pb6 Pb2 116.52(7) 1_556 . ?
Pb1 Pb6 Pb4 68.77(6) . . ?
Pb1 Pb6 Pb4 68.77(6) 4_565 . ?
Pb3 Pb6 Pb4 40.01(5) . . ?
Pb3 Pb6 Pb4 40.01(5) 4_565 . ?
K4 Pb6 Pb4 111.7(2) 2_657 . ?
K4 Pb6 Pb4 111.7(2) 3_657 . ?
K3 Pb6 Pb4 130.29(14) 2_656 . ?
K3 Pb6 Pb4 130.29(14) 3_656 . ?
Pb4 Pb6 Pb4 164.17(7) 1_655 . ?
K4 Pb6 Pb4 78.20(13) 4_565 . ?
K4 Pb6 Pb4 78.20(13) . . ?
Pb5 Pb6 Pb4 36.26(3) . . ?
Pb5 Pb6 Pb4 36.26(3) 4_565 . ?
Pb10 Pb6 Pb4 76.46(6) 1_556 . ?
Pb2 Pb6 Pb4 40.07(4) . . ?
Pb1 Pb6 K1 40.42(9) . . ?
Pb1 Pb6 K1 40.42(9) 4_565 . ?
Pb3 Pb6 K1 116.70(12) . . ?
Pb3 Pb6 K1 116.70(12) 4_565 . ?
K4 Pb6 K1 136.3(2) 2_657 . ?
K4 Pb6 K1 136.3(2) 3_657 . ?
K3 Pb6 K1 59.1(2) 2_656 . ?
K3 Pb6 K1 59.1(2) 3_656 . ?
Pb4 Pb6 K1 102.27(14) 1_655 . ?
K4 Pb6 K1 85.64(14) 4_565 . ?
K4 Pb6 K1 85.64(14) . . ?
Pb5 Pb6 K1 77.37(12) . . ?
Pb5 Pb6 K1 77.37(12) 4_565 . ?
Pb10 Pb6 K1 170.02(14) 1_556 . ?
Pb2 Pb6 K1 53.50(13) . . ?
Pb4 Pb6 K1 93.56(14) . . ?
Pb1 Pb6 Pb3 138.19(6) . 2_657 ?
Pb1 Pb6 Pb3 83.08(5) 4_565 2_657 ?
Pb3 Pb6 Pb3 136.32(6) . 2_657 ?
Pb3 Pb6 Pb3 81.88(5) 4_565 2_657 ?
K4 Pb6 Pb3 38.3(2) 2_657 2_657 ?
K4 Pb6 Pb3 99.6(2) 3_657 2_657 ?
K3 Pb6 Pb3 42.59(15) 2_656 2_657 ?
K3 Pb6 Pb3 107.05(15) 3_656 2_657 ?
Pb4 Pb6 Pb3 59.67(3) 1_655 2_657 ?
K4 Pb6 Pb3 43.33(13) 4_565 2_657 ?
K4 Pb6 Pb3 162.41(14) . 2_657 ?
Pb5 Pb6 Pb3 152.19(4) . 2_657 ?
Pb5 Pb6 Pb3 88.66(4) 4_565 2_657 ?
Pb10 Pb6 Pb3 86.37(4) 1_556 2_657 ?
Pb2 Pb6 Pb3 118.57(3) . 2_657 ?
Pb4 Pb6 Pb3 118.30(3) . 2_657 ?
K1 Pb6 Pb3 98.60(7) . 2_657 ?
Pb1 Pb6 Pb3 83.08(5) . 3_657 ?
Pb1 Pb6 Pb3 138.19(6) 4_565 3_657 ?
Pb3 Pb6 Pb3 81.88(5) . 3_657 ?
Pb3 Pb6 Pb3 136.32(6) 4_565 3_657 ?
K4 Pb6 Pb3 99.6(2) 2_657 3_657 ?
K4 Pb6 Pb3 38.3(2) 3_657 3_657 ?
K3 Pb6 Pb3 107.05(15) 2_656 3_657 ?
K3 Pb6 Pb3 42.59(15) 3_656 3_657 ?
Pb4 Pb6 Pb3 59.67(3) 1_655 3_657 ?
K4 Pb6 Pb3 162.41(14) 4_565 3_657 ?
K4 Pb6 Pb3 43.33(13) . 3_657 ?
Pb5 Pb6 Pb3 88.66(4) . 3_657 ?
Pb5 Pb6 Pb3 152.19(4) 4_565 3_657 ?
Pb10 Pb6 Pb3 86.37(4) 1_556 3_657 ?
Pb2 Pb6 Pb3 118.57(3) . 3_657 ?
Pb4 Pb6 Pb3 118.30(3) . 3_657 ?
K1 Pb6 Pb3 98.60(7) . 3_657 ?
Pb3 Pb6 Pb3 119.09(6) 2_657 3_657 ?
Pb1 Pb6 K5 101.71(13) . 1_556 ?
Pb1 Pb6 K5 101.71(13) 4_565 1_556 ?
Pb3 Pb6 K5 31.74(6) . 1_556 ?
Pb3 Pb6 K5 31.74(6) 4_565 1_556 ?
K4 Pb6 K5 80.0(2) 2_657 1_556 ?
K4 Pb6 K5 80.0(2) 3_657 1_556 ?
K3 Pb6 K5 143.29(15) 2_656 1_556 ?
K3 Pb6 K5 143.29(15) 3_656 1_556 ?
Pb4 Pb6 K5 125.85(14) 1_655 1_556 ?
K4 Pb6 K5 83.95(14) 4_565 1_556 ?
K4 Pb6 K5 83.95(14) . 1_556 ?
Pb5 Pb6 K5 62.25(11) . 1_556 ?
Pb5 Pb6 K5 62.25(11) 4_565 1_556 ?
Pb10 Pb6 K5 38.14(13) 1_556 1_556 ?
Pb2 Pb6 K5 78.39(14) . 1_556 ?
Pb4 Pb6 K5 38.32(13) . 1_556 ?
K1 Pb6 K5 131.9(2) . 1_556 ?
Pb3 Pb6 K5 105.11(7) 2_657 1_556 ?
Pb3 Pb6 K5 105.11(7) 3_657 1_556 ?
Pb10 Pb7 Pb9 104.38(9) . . ?
Pb10 Pb7 Pb8 69.60(5) . 4_565 ?
Pb9 Pb7 Pb8 66.79(6) . 4_565 ?
Pb10 Pb7 Pb8 69.60(5) . . ?
Pb9 Pb7 Pb8 66.79(6) . . ?
Pb8 Pb7 Pb8 105.33(8) 4_565 . ?
Pb10 Pb7 K5 132.3(2) . 1_655 ?
Pb9 Pb7 K5 123.4(2) . 1_655 ?
Pb8 Pb7 K5 126.99(5) 4_565 1_655 ?
Pb8 Pb7 K5 126.99(5) . 1_655 ?
Pb10 Pb7 K2 123.30(14) . 4_665 ?
Pb9 Pb7 K2 78.77(15) . 4_665 ?
Pb8 Pb7 K2 59.91(14) 4_565 4_665 ?
Pb8 Pb7 K2 145.5(2) . 4_665 ?
K5 Pb7 K2 71.1(2) 1_655 4_665 ?
Pb10 Pb7 K2 123.30(14) . 1_655 ?
Pb9 Pb7 K2 78.77(15) . 1_655 ?
Pb8 Pb7 K2 145.5(2) 4_565 1_655 ?
Pb8 Pb7 K2 59.91(14) . 1_655 ?
K5 Pb7 K2 71.1(2) 1_655 1_655 ?
K2 Pb7 K2 112.9(3) 4_665 1_655 ?
Pb10 Pb7 K4 63.0(2) . 2_656 ?
Pb9 Pb7 K4 145.3(2) . 2_656 ?
Pb8 Pb7 K4 78.6(2) 4_565 2_656 ?
Pb8 Pb7 K4 127.4(2) . 2_656 ?
K5 Pb7 K4 76.3(2) 1_655 2_656 ?
K2 Pb7 K4 82.6(2) 4_665 2_656 ?
K2 Pb7 K4 135.8(2) 1_655 2_656 ?
Pb10 Pb7 K4 63.0(2) . 3_656 ?
Pb9 Pb7 K4 145.3(2) . 3_656 ?
Pb8 Pb7 K4 127.4(2) 4_565 3_656 ?
Pb8 Pb7 K4 78.6(2) . 3_656 ?
K5 Pb7 K4 76.3(2) 1_655 3_656 ?
K2 Pb7 K4 135.8(2) 4_665 3_656 ?
K2 Pb7 K4 82.6(2) 1_655 3_656 ?
K4 Pb7 K4 60.9(3) 2_656 3_656 ?
Pb10 Pb7 Pb12 38.15(5) . . ?
Pb9 Pb7 Pb12 71.52(6) . . ?
Pb8 Pb7 Pb12 73.58(5) 4_565 . ?
Pb8 Pb7 Pb12 37.77(4) . . ?
K5 Pb7 Pb12 156.96(13) 1_655 . ?
K2 Pb7 Pb12 131.76(14) 4_665 . ?
K2 Pb7 Pb12 97.68(14) 1_655 . ?
K4 Pb7 Pb12 101.0(2) 2_656 . ?
K4 Pb7 Pb12 82.4(2) 3_656 . ?
Pb10 Pb7 Pb12 38.15(5) . 4_565 ?
Pb9 Pb7 Pb12 71.52(6) . 4_565 ?
Pb8 Pb7 Pb12 37.77(4) 4_565 4_565 ?
Pb8 Pb7 Pb12 73.58(5) . 4_565 ?
K5 Pb7 Pb12 156.96(13) 1_655 4_565 ?
K2 Pb7 Pb12 97.68(14) 4_665 4_565 ?
K2 Pb7 Pb12 131.76(14) 1_655 4_565 ?
K4 Pb7 Pb12 82.4(2) 2_656 4_565 ?
K4 Pb7 Pb12 101.0(2) 3_656 4_565 ?
Pb12 Pb7 Pb12 37.24(5) . 4_565 ?
Pb10 Pb7 Pb11 72.80(7) . 4_565 ?
Pb9 Pb7 Pb11 36.67(5) . 4_565 ?
Pb8 Pb7 Pb11 37.09(4) 4_565 4_565 ?
Pb8 Pb7 Pb11 72.22(6) . 4_565 ?
K5 Pb7 Pb11 150.2(2) 1_655 4_565 ?
K2 Pb7 Pb11 81.36(14) 4_665 4_565 ?
K2 Pb7 Pb11 111.46(15) 1_655 4_565 ?
K4 Pb7 Pb11 111.7(2) 2_656 4_565 ?
K4 Pb7 Pb11 133.2(2) 3_656 4_565 ?
Pb12 Pb7 Pb11 52.29(4) . 4_565 ?
Pb12 Pb7 Pb11 35.97(4) 4_565 4_565 ?
Pb10 Pb7 Pb11 72.80(7) . . ?
Pb9 Pb7 Pb11 36.67(5) . . ?
Pb8 Pb7 Pb11 72.22(6) 4_565 . ?
Pb8 Pb7 Pb11 37.09(4) . . ?
K5 Pb7 Pb11 150.2(2) 1_655 . ?
K2 Pb7 Pb11 111.46(15) 4_665 . ?
K2 Pb7 Pb11 81.36(14) 1_655 . ?
K4 Pb7 Pb11 133.2(2) 2_656 . ?
K4 Pb7 Pb11 111.7(2) 3_656 . ?
Pb12 Pb7 Pb11 35.97(4) . . ?
Pb12 Pb7 Pb11 52.29(4) 4_565 . ?
Pb11 Pb7 Pb11 36.06(5) 4_565 . ?
Pb10 Pb7 K1 149.01(14) . 1_655 ?
Pb9 Pb7 K1 44.63(14) . 1_655 ?
Pb8 Pb7 K1 92.48(10) 4_565 1_655 ?
Pb8 Pb7 K1 92.48(10) . 1_655 ?
K5 Pb7 K1 78.7(3) 1_655 1_655 ?
K2 Pb7 K1 59.88(15) 4_665 1_655 ?
K2 Pb7 K1 59.88(15) 1_655 1_655 ?
K4 Pb7 K1 140.1(2) 2_656 1_655 ?
K4 Pb7 K1 140.1(2) 3_656 1_655 ?
Pb12 Pb7 K1 113.69(13) . 1_655 ?
Pb12 Pb7 K1 113.69(13) 4_565 1_655 ?
Pb11 Pb7 K1 77.76(13) 4_565 1_655 ?
Pb11 Pb7 K1 77.76(13) . 1_655 ?
Pb10 Pb7 Pb1 81.93(3) . 2_656 ?
Pb9 Pb7 Pb1 104.96(3) . 2_656 ?
Pb8 Pb7 Pb1 45.56(4) 4_565 2_656 ?
Pb8 Pb7 Pb1 146.21(6) . 2_656 ?
K5 Pb7 Pb1 85.63(6) 1_655 2_656 ?
K2 Pb7 Pb1 44.63(14) 4_665 2_656 ?
K2 Pb7 Pb1 153.33(14) 1_655 2_656 ?
K4 Pb7 Pb1 43.9(2) 2_656 2_656 ?
K4 Pb7 Pb1 104.8(2) 3_656 2_656 ?
Pb12 Pb7 Pb1 108.60(4) . 2_656 ?
Pb12 Pb7 Pb1 72.79(3) 4_565 2_656 ?
Pb11 Pb7 Pb1 82.46(4) 4_565 2_656 ?
Pb11 Pb7 Pb1 117.70(4) . 2_656 ?
K1 Pb7 Pb1 103.83(4) 1_655 2_656 ?
Pb10 Pb7 Pb1 81.93(4) . 3_656 ?
Pb9 Pb7 Pb1 104.96(3) . 3_656 ?
Pb8 Pb7 Pb1 146.21(6) 4_565 3_656 ?
Pb8 Pb7 Pb1 45.56(4) . 3_656 ?
K5 Pb7 Pb1 85.63(6) 1_655 3_656 ?
K2 Pb7 Pb1 153.33(14) 4_665 3_656 ?
K2 Pb7 Pb1 44.63(14) 1_655 3_656 ?
K4 Pb7 Pb1 104.8(2) 2_656 3_656 ?
K4 Pb7 Pb1 43.9(2) 3_656 3_656 ?
Pb12 Pb7 Pb1 72.79(3) . 3_656 ?
Pb12 Pb7 Pb1 108.60(4) 4_565 3_656 ?
Pb11 Pb7 Pb1 117.70(4) 4_565 3_656 ?
Pb11 Pb7 Pb1 82.46(4) . 3_656 ?
K1 Pb7 Pb1 103.83(4) 1_655 3_656 ?
Pb1 Pb7 Pb1 148.68(7) 2_656 3_656 ?
Pb10 Pb7 Pb12 161.45(4) . 4_665 ?
Pb9 Pb7 Pb12 84.11(7) . 4_665 ?
Pb8 Pb7 Pb12 99.81(5) 4_565 4_665 ?
Pb8 Pb7 Pb12 128.81(6) . 4_665 ?
K5 Pb7 Pb12 42.3(2) 1_655 4_665 ?
K2 Pb7 Pb12 41.28(13) 4_665 4_665 ?
K2 Pb7 Pb12 74.16(14) 1_655 4_665 ?
K4 Pb7 Pb12 100.7(2) 2_656 4_665 ?
K4 Pb7 Pb12 118.4(2) 3_656 4_665 ?
Pb12 Pb7 Pb12 155.46(6) . 4_665 ?
Pb12 Pb7 Pb12 136.59(5) 4_565 4_665 ?
Pb11 Pb7 Pb12 108.39(5) 4_565 4_665 ?
Pb11 Pb7 Pb12 119.54(6) . 4_665 ?
K1 Pb7 Pb12 42.09(12) 1_655 4_665 ?
Pb1 Pb7 Pb12 79.93(3) 2_656 4_665 ?
Pb1 Pb7 Pb12 112.20(4) 3_656 4_665 ?
Pb10 Pb7 Pb12 161.45(4) . 1_655 ?
Pb9 Pb7 Pb12 84.11(7) . 1_655 ?
Pb8 Pb7 Pb12 128.81(6) 4_565 1_655 ?
Pb8 Pb7 Pb12 99.81(5) . 1_655 ?
K5 Pb7 Pb12 42.3(2) 1_655 1_655 ?
K2 Pb7 Pb12 74.16(14) 4_665 1_655 ?
K2 Pb7 Pb12 41.28(14) 1_655 1_655 ?
K4 Pb7 Pb12 118.4(2) 2_656 1_655 ?
K4 Pb7 Pb12 100.7(2) 3_656 1_655 ?
Pb12 Pb7 Pb12 136.58(5) . 1_655 ?
Pb12 Pb7 Pb12 155.46(6) 4_565 1_655 ?
Pb11 Pb7 Pb12 119.55(6) 4_565 1_655 ?
Pb11 Pb7 Pb12 108.39(5) . 1_655 ?
K1 Pb7 Pb12 42.09(12) 1_655 1_655 ?
Pb1 Pb7 Pb12 112.20(4) 2_656 1_655 ?
Pb1 Pb7 Pb12 79.93(3) 3_656 1_655 ?
Pb12 Pb7 Pb12 33.36(4) 4_665 1_655 ?
Pb10 Pb7 Pb5 102.38(6) . 2_656 ?
Pb9 Pb7 Pb5 124.25(4) . 2_656 ?
Pb8 Pb7 Pb5 78.51(5) 4_565 2_656 ?
Pb8 Pb7 Pb5 168.46(7) . 2_656 ?
K5 Pb7 Pb5 52.07(8) 1_655 2_656 ?
K2 Pb7 Pb5 45.79(14) 4_665 2_656 ?
K2 Pb7 Pb5 122.60(14) 1_655 2_656 ?
K4 Pb7 Pb5 41.92(15) 2_656 2_656 ?
K4 Pb7 Pb5 90.4(2) 3_656 2_656 ?
Pb12 Pb7 Pb5 137.87(5) . 2_656 ?
Pb12 Pb7 Pb5 105.55(4) 4_565 2_656 ?
Pb11 Pb7 Pb5 114.12(4) 4_565 2_656 ?
Pb11 Pb7 Pb5 150.18(4) . 2_656 ?
K1 Pb7 Pb5 98.26(9) 1_655 2_656 ?
Pb1 Pb7 Pb5 33.86(3) 2_656 2_656 ?
Pb1 Pb7 Pb5 126.68(5) 3_656 2_656 ?
Pb12 Pb7 Pb5 59.79(4) 4_665 2_656 ?
Pb12 Pb7 Pb5 85.55(4) 1_655 2_656 ?
Pb10 Pb7 Pb5 102.38(6) . 3_656 ?
Pb9 Pb7 Pb5 124.25(4) . 3_656 ?
Pb8 Pb7 Pb5 168.46(7) 4_565 3_656 ?
Pb8 Pb7 Pb5 78.51(5) . 3_656 ?
K5 Pb7 Pb5 52.07(8) 1_655 3_656 ?
K2 Pb7 Pb5 122.60(14) 4_665 3_656 ?
K2 Pb7 Pb5 45.79(14) 1_655 3_656 ?
K4 Pb7 Pb5 90.4(2) 2_656 3_656 ?
K4 Pb7 Pb5 41.92(14) 3_656 3_656 ?
Pb12 Pb7 Pb5 105.55(4) . 3_656 ?
Pb12 Pb7 Pb5 137.87(5) 4_565 3_656 ?
Pb11 Pb7 Pb5 150.18(3) 4_565 3_656 ?
Pb11 Pb7 Pb5 114.12(4) . 3_656 ?
K1 Pb7 Pb5 98.26(9) 1_655 3_656 ?
Pb1 Pb7 Pb5 126.68(5) 2_656 3_656 ?
Pb1 Pb7 Pb5 33.86(3) 3_656 3_656 ?
Pb12 Pb7 Pb5 85.55(4) 4_665 3_656 ?
Pb12 Pb7 Pb5 59.79(4) 1_655 3_656 ?
Pb5 Pb7 Pb5 95.70(6) 2_656 3_656 ?
Pb12 Pb8 Pb7 104.05(7) . . ?
Pb12 Pb8 Pb11 58.76(6) . . ?
Pb7 Pb8 Pb11 106.28(7) . . ?
Pb12 Pb8 Pb9 97.37(7) . . ?
Pb7 Pb8 Pb9 55.88(6) . . ?
Pb11 Pb8 Pb9 57.19(6) . . ?
Pb12 Pb8 Pb10 55.84(6) . . ?
Pb7 Pb8 Pb10 54.48(6) . . ?
Pb11 Pb8 Pb10 97.97(7) . . ?
Pb9 Pb8 Pb10 88.62(7) . . ?
Pb12 Pb8 K2 175.0(2) . 1_655 ?
Pb7 Pb8 K2 71.0(2) . 1_655 ?
Pb11 Pb8 K2 121.7(2) . 1_655 ?
Pb9 Pb8 K2 79.6(2) . 1_655 ?
Pb10 Pb8 K2 119.9(2) . 1_655 ?
Pb12 Pb8 Pb1 121.97(7) . 3_656 ?
Pb7 Pb8 Pb1 98.43(7) . 3_656 ?
Pb11 Pb8 Pb1 154.30(7) . 3_656 ?
Pb9 Pb8 Pb1 138.49(6) . 3_656 ?
Pb10 Pb8 Pb1 102.12(7) . 3_656 ?
K2 Pb8 Pb1 60.1(2) 1_655 3_656 ?
Pb12 Pb8 K3 63.66(14) . . ?
Pb7 Pb8 K3 116.4(2) . . ?
Pb11 Pb8 K3 114.14(14) . . ?
Pb9 Pb8 K3 158.5(2) . . ?
Pb10 Pb8 K3 72.5(2) . . ?
K2 Pb8 K3 118.5(2) 1_655 . ?
Pb1 Pb8 K3 58.39(13) 3_656 . ?
Pb12 Pb8 K1 110.3(2) . 3_656 ?
Pb7 Pb8 K1 144.7(2) . 3_656 ?
Pb11 Pb8 K1 98.4(2) . 3_656 ?
Pb9 Pb8 K1 125.0(2) . 3_656 ?
Pb10 Pb8 K1 146.2(2) . 3_656 ?
K2 Pb8 K1 74.6(2) 1_655 3_656 ?
Pb1 Pb8 K1 56.3(2) 3_656 3_656 ?
K3 Pb8 K1 73.8(2) . 3_656 ?
Pb12 Pb8 Pb11 57.43(5) . 3_656 ?
Pb7 Pb8 Pb11 161.31(6) . 3_656 ?
Pb11 Pb8 Pb11 67.65(6) . 3_656 ?
Pb9 Pb8 Pb11 124.14(7) . 3_656 ?
Pb10 Pb8 Pb11 107.79(6) . 3_656 ?
K2 Pb8 Pb11 127.5(2) 1_655 3_656 ?
Pb1 Pb8 Pb11 90.86(6) 3_656 3_656 ?
K3 Pb8 Pb11 55.73(14) . 3_656 ?
K1 Pb8 Pb11 53.2(2) 3_656 3_656 ?
Pb12 Pb8 K2 113.54(13) . 3_656 ?
Pb7 Pb8 K2 107.07(14) . 3_656 ?
Pb11 Pb8 K2 56.72(13) . 3_656 ?
Pb9 Pb8 K2 59.12(14) . 3_656 ?
Pb10 Pb8 K2 145.89(14) . 3_656 ?
K2 Pb8 K2 68.4(2) 1_655 3_656 ?
Pb1 Pb8 K2 109.44(14) 3_656 3_656 ?
K3 Pb8 K2 135.9(2) . 3_656 ?
K1 Pb8 K2 66.3(2) 3_656 3_656 ?
Pb11 Pb8 K2 84.75(13) 3_656 3_656 ?
Pb12 Pb8 K4 99.15(14) . 3_656 ?
Pb7 Pb8 K4 59.0(2) . 3_656 ?
Pb11 Pb8 K4 151.66(14) . 3_656 ?
Pb9 Pb8 K4 114.9(2) . 3_656 ?
Pb10 Pb8 K4 53.70(13) . 3_656 ?
K2 Pb8 K4 78.7(2) 1_655 3_656 ?
Pb1 Pb8 K4 50.97(14) 3_656 3_656 ?
K3 Pb8 K4 62.2(2) . 3_656 ?
K1 Pb8 K4 106.6(2) 3_656 3_656 ?
Pb11 Pb8 K4 117.7(2) 3_656 3_656 ?
K2 Pb8 K4 147.1(2) 3_656 3_656 ?
Pb12 Pb8 Pb12 80.21(6) . 3_656 ?
Pb7 Pb8 Pb12 148.97(7) . 3_656 ?
Pb11 Pb8 Pb12 49.17(5) . 3_656 ?
Pb9 Pb8 Pb12 93.18(6) . 3_656 ?
Pb10 Pb8 Pb12 135.82(6) . 3_656 ?
K2 Pb8 Pb12 103.8(2) 1_655 3_656 ?
Pb1 Pb8 Pb12 105.22(6) 3_656 3_656 ?
K3 Pb8 Pb12 93.32(15) . 3_656 ?
K1 Pb8 Pb12 49.3(2) 3_656 3_656 ?
Pb11 Pb8 Pb12 38.82(4) 3_656 3_656 ?
K2 Pb8 Pb12 46.06(13) 3_656 3_656 ?
K4 Pb8 Pb12 151.66(15) 3_656 3_656 ?
Pb12 Pb8 Pb8 72.74(4) . 4_565 ?
Pb7 Pb8 Pb8 37.33(4) . 4_565 ?
Pb11 Pb8 Pb8 72.91(4) . 4_565 ?
Pb9 Pb8 Pb8 43.26(4) . 4_565 ?
Pb10 Pb8 Pb8 45.36(4) . 4_565 ?
K2 Pb8 Pb8 102.5(2) 1_655 4_565 ?
Pb1 Pb8 Pb8 132.79(4) 3_656 4_565 ?
K3 Pb8 Pb8 117.1(2) . 4_565 ?
K1 Pb8 Pb8 167.9(2) 3_656 4_565 ?
Pb11 Pb8 Pb8 127.29(3) 3_656 4_565 ?
K2 Pb8 Pb8 101.63(13) 3_656 4_565 ?
K4 Pb8 Pb8 84.03(14) 3_656 4_565 ?
Pb12 Pb8 Pb8 121.90(3) 3_656 4_565 ?
Pb12 Pb8 Pb12 36.61(5) . 4_565 ?
Pb7 Pb8 Pb12 69.72(5) . 4_565 ?
Pb11 Pb8 Pb12 59.75(5) . 4_565 ?
Pb9 Pb8 Pb12 67.94(5) . 4_565 ?
Pb10 Pb8 Pb12 38.24(5) . 4_565 ?
K2 Pb8 Pb12 138.6(2) 1_655 4_565 ?
Pb1 Pb8 Pb12 138.69(6) 3_656 4_565 ?
K3 Pb8 Pb12 90.62(15) . 4_565 ?
K1 Pb8 Pb12 145.6(2) 3_656 4_565 ?
Pb11 Pb8 Pb12 92.63(5) 3_656 4_565 ?
K2 Pb8 Pb12 111.87(13) 3_656 4_565 ?
K4 Pb8 Pb12 91.91(13) 3_656 4_565 ?
Pb12 Pb8 Pb12 103.00(4) 3_656 4_565 ?
Pb8 Pb8 Pb12 36.13(3) 4_565 4_565 ?
Pb12 Pb8 Pb11 59.48(5) . 4_565 ?
Pb7 Pb8 Pb11 71.64(6) . 4_565 ?
Pb11 Pb8 Pb11 36.14(5) . 4_565 ?
Pb9 Pb8 Pb11 37.93(4) . 4_565 ?
Pb10 Pb8 Pb11 69.71(6) . 4_565 ?
K2 Pb8 Pb11 117.6(2) 1_655 4_565 ?
Pb1 Pb8 Pb11 169.55(6) 3_656 4_565 ?
K3 Pb8 Pb11 122.51(14) . 4_565 ?
K1 Pb8 Pb11 134.0(2) 3_656 4_565 ?
Pb11 Pb8 Pb11 97.80(4) 3_656 4_565 ?
K2 Pb8 Pb11 77.33(13) 3_656 4_565 ?
K4 Pb8 Pb11 119.14(14) 3_656 4_565 ?
Pb12 Pb8 Pb11 85.22(5) 3_656 4_565 ?
Pb8 Pb8 Pb11 36.77(3) 4_565 4_565 ?
Pb12 Pb8 Pb11 35.53(4) 4_565 4_565 ?
Pb12 Pb8 Pb5 136.82(6) . 3_656 ?
Pb7 Pb8 Pb5 69.35(5) . 3_656 ?
Pb11 Pb8 Pb5 164.02(6) . 3_656 ?
Pb9 Pb8 Pb5 110.72(6) . 3_656 ?
Pb10 Pb8 Pb5 91.74(6) . 3_656 ?
K2 Pb8 Pb5 42.4(2) 1_655 3_656 ?
Pb1 Pb8 Pb5 30.42(3) 3_656 3_656 ?
K3 Pb8 Pb5 80.84(13) . 3_656 ?
K1 Pb8 Pb5 80.0(2) 3_656 3_656 ?
Pb11 Pb8 Pb5 121.27(5) 3_656 3_656 ?
K2 Pb8 Pb5 108.97(12) 3_656 3_656 ?
K4 Pb8 Pb5 39.64(13) 3_656 3_656 ?
Pb12 Pb8 Pb5 127.98(5) 3_656 3_656 ?
Pb8 Pb8 Pb5 106.04(2) 4_565 3_656 ?
Pb12 Pb8 Pb5 128.52(5) 4_565 3_656 ?
Pb11 Pb8 Pb5 140.58(4) 4_565 3_656 ?
Pb12 Pb8 Pb9 145.24(6) . 3_756 ?
Pb7 Pb8 Pb9 109.92(6) . 3_756 ?
Pb11 Pb8 Pb9 103.57(6) . 3_756 ?
Pb9 Pb8 Pb9 95.58(5) . 3_756 ?
Pb10 Pb8 Pb9 156.71(6) . 3_756 ?
K2 Pb8 Pb9 39.5(2) 1_655 3_756 ?
Pb1 Pb8 Pb9 60.34(5) 3_656 3_756 ?
K3 Pb8 Pb9 105.83(15) . 3_756 ?
K1 Pb8 Pb9 38.2(2) 3_656 3_756 ?
Pb11 Pb8 Pb9 88.77(5) 3_656 3_756 ?
K2 Pb8 Pb9 49.21(13) 3_656 3_756 ?
K4 Pb8 Pb9 104.35(13) 3_656 3_756 ?
Pb12 Pb8 Pb9 66.95(4) 3_656 3_756 ?
Pb8 Pb8 Pb9 134.45(3) 4_565 3_756 ?
Pb12 Pb8 Pb9 160.83(5) 4_565 3_756 ?
Pb11 Pb8 Pb9 125.38(5) 4_565 3_756 ?
Pb5 Pb8 Pb9 65.32(4) 3_656 3_756 ?
Pb12 Pb8 K5 129.14(10) . 1_655 ?
Pb7 Pb8 K5 28.25(6) . 1_655 ?
Pb11 Pb8 K5 127.78(10) . 1_655 ?
Pb9 Pb8 K5 70.91(11) . 1_655 ?
Pb10 Pb8 K5 74.12(11) . 1_655 ?
K2 Pb8 K5 46.2(2) 1_655 1_655 ?
Pb1 Pb8 K5 73.78(8) 3_656 1_655 ?
K3 Pb8 K5 112.1(2) . 1_655 ?
K1 Pb8 K5 116.8(2) 3_656 1_655 ?
Pb11 Pb8 K5 164.47(9) 3_656 1_655 ?
K2 Pb8 K5 102.3(2) 3_656 1_655 ?
K4 Pb8 K5 50.4(2) 3_656 1_655 ?
Pb12 Pb8 K5 147.08(13) 3_656 1_655 ?
Pb8 Pb8 K5 65.37(5) 4_565 1_655 ?
Pb12 Pb8 K5 97.43(7) 4_565 1_655 ?
Pb11 Pb8 K5 97.27(7) 4_565 1_655 ?
Pb5 Pb8 K5 43.42(7) 3_656 1_655 ?
Pb9 Pb8 K5 85.60(9) 3_756 1_655 ?
Pb12 Pb8 K1 128.37(9) . 1_655 ?
Pb7 Pb8 K1 56.94(10) . 1_655 ?
Pb11 Pb8 K1 79.85(12) . 1_655 ?
Pb9 Pb8 K1 31.06(8) . 1_655 ?
Pb10 Pb8 K1 107.25(8) . 1_655 ?
K2 Pb8 K1 48.9(2) 1_655 1_655 ?
Pb1 Pb8 K1 108.82(10) 3_656 1_655 ?
K3 Pb8 K1 166.0(2) . 1_655 ?
K1 Pb8 K1 104.61(13) 3_656 1_655 ?
Pb11 Pb8 K1 134.68(11) 3_656 1_655 ?
K2 Pb8 K1 50.5(2) 3_656 1_655 ?
K4 Pb8 K1 106.0(2) 3_656 1_655 ?
Pb12 Pb8 K1 95.93(11) 3_656 1_655 ?
Pb8 Pb8 K1 66.12(5) 4_565 1_655 ?
Pb12 Pb8 K1 97.50(7) 4_565 1_655 ?
Pb11 Pb8 K1 68.89(8) 4_565 1_655 ?
Pb5 Pb8 K1 85.18(11) 3_656 1_655 ?
Pb9 Pb8 K1 68.56(6) 3_756 1_655 ?
K5 Pb8 K1 55.6(2) 1_655 1_655 ?
Pb7 Pb9 Pb11 107.72(8) . . ?
Pb7 Pb9 Pb11 107.72(8) . 4_565 ?
Pb11 Pb9 Pb11 59.17(8) . 4_565 ?
Pb7 Pb9 Pb8 57.33(5) . . ?
Pb11 Pb9 Pb8 57.37(5) . . ?
Pb11 Pb9 Pb8 100.36(7) 4_565 . ?
Pb7 Pb9 Pb8 57.33(5) . 4_565 ?
Pb11 Pb9 Pb8 100.36(7) . 4_565 ?
Pb11 Pb9 Pb8 57.37(5) 4_565 4_565 ?
Pb8 Pb9 Pb8 93.49(9) . 4_565 ?
Pb7 Pb9 K1 99.3(2) . 1_655 ?
Pb11 Pb9 K1 139.02(13) . 1_655 ?
Pb11 Pb9 K1 139.02(14) 4_565 1_655 ?
Pb8 Pb9 K1 120.24(11) . 1_655 ?
Pb8 Pb9 K1 120.24(11) 4_565 1_655 ?
Pb7 Pb9 Pb2 178.43(8) . 1_655 ?
Pb11 Pb9 Pb2 73.63(7) . 1_655 ?
Pb11 Pb9 Pb2 73.63(7) 4_565 1_655 ?
Pb8 Pb9 Pb2 123.45(6) . 1_655 ?
Pb8 Pb9 Pb2 123.45(6) 4_565 1_655 ?
K1 Pb9 Pb2 79.1(2) 1_655 1_655 ?
Pb7 Pb9 K2 118.98(15) . 2_656 ?
Pb11 Pb9 K2 112.64(14) . 2_656 ?
Pb11 Pb9 K2 62.01(13) 4_565 2_656 ?
Pb8 Pb9 K2 161.11(15) . 2_656 ?
Pb8 Pb9 K2 71.69(15) 4_565 2_656 ?
K1 Pb9 K2 78.1(2) 1_655 2_656 ?
Pb2 Pb9 K2 60.80(15) 1_655 2_656 ?
Pb7 Pb9 K2 118.98(15) . 3_656 ?
Pb11 Pb9 K2 62.01(13) . 3_656 ?
Pb11 Pb9 K2 112.64(14) 4_565 3_656 ?
Pb8 Pb9 K2 71.69(15) . 3_656 ?
Pb8 Pb9 K2 161.11(15) 4_565 3_656 ?
K1 Pb9 K2 78.1(2) 1_655 3_656 ?
Pb2 Pb9 K2 60.80(15) 1_655 3_656 ?
K2 Pb9 K2 119.8(3) 2_656 3_656 ?
Pb7 Pb9 K2 58.93(13) . 4_665 ?
Pb11 Pb9 K2 152.14(13) . 4_665 ?
Pb11 Pb9 K2 99.52(13) 4_565 4_665 ?
Pb8 Pb9 K2 116.24(14) . 4_665 ?
Pb8 Pb9 K2 51.82(12) 4_565 4_665 ?
K1 Pb9 K2 68.8(2) 1_655 4_665 ?
Pb2 Pb9 K2 120.24(13) 1_655 4_665 ?
K2 Pb9 K2 64.0(2) 2_656 4_665 ?
K2 Pb9 K2 145.25(9) 3_656 4_665 ?
Pb7 Pb9 K2 58.93(13) . 1_655 ?
Pb11 Pb9 K2 99.52(13) . 1_655 ?
Pb11 Pb9 K2 152.14(13) 4_565 1_655 ?
Pb8 Pb9 K2 51.82(12) . 1_655 ?
Pb8 Pb9 K2 116.24(14) 4_565 1_655 ?
K1 Pb9 K2 68.8(2) 1_655 1_655 ?
Pb2 Pb9 K2 120.24(13) 1_655 1_655 ?
K2 Pb9 K2 145.25(9) 2_656 1_655 ?
K2 Pb9 K2 64.0(2) 3_656 1_655 ?
K2 Pb9 K2 93.4(2) 4_665 1_655 ?
Pb7 Pb9 Pb10 37.79(6) . . ?
Pb11 Pb9 Pb10 75.00(6) . . ?
Pb11 Pb9 Pb10 75.00(6) 4_565 . ?
Pb8 Pb9 Pb10 46.74(4) . . ?
Pb8 Pb9 Pb10 46.74(4) 4_565 . ?
K1 Pb9 Pb10 137.1(2) 1_655 . ?
Pb2 Pb9 Pb10 143.78(7) 1_655 . ?
K2 Pb9 Pb10 117.51(14) 2_656 . ?
K2 Pb9 Pb10 117.51(15) 3_656 . ?
K2 Pb9 Pb10 82.46(12) 4_665 . ?
K2 Pb9 Pb10 82.46(13) 1_655 . ?
Pb7 Pb9 Pb12 71.92(7) . . ?
Pb11 Pb9 Pb12 37.55(5) . . ?
Pb11 Pb9 Pb12 61.52(5) 4_565 . ?
Pb8 Pb9 Pb12 38.88(4) . . ?
Pb8 Pb9 Pb12 71.80(6) 4_565 . ?
K1 Pb9 Pb12 158.98(9) 1_655 . ?
Pb2 Pb9 Pb12 109.56(7) 1_655 . ?
K2 Pb9 Pb12 122.88(14) 2_656 . ?
K2 Pb9 Pb12 89.37(14) 3_656 . ?
K2 Pb9 Pb12 118.48(13) 4_665 . ?
K2 Pb9 Pb12 90.62(12) 1_655 . ?
Pb10 Pb9 Pb12 37.46(4) . . ?
Pb7 Pb9 Pb12 71.92(7) . 4_565 ?
Pb11 Pb9 Pb12 61.52(5) . 4_565 ?
Pb11 Pb9 Pb12 37.55(5) 4_565 4_565 ?
Pb8 Pb9 Pb12 71.80(6) . 4_565 ?
Pb8 Pb9 Pb12 38.88(4) 4_565 4_565 ?
K1 Pb9 Pb12 158.98(9) 1_655 4_565 ?
Pb2 Pb9 Pb12 109.56(7) 1_655 4_565 ?
K2 Pb9 Pb12 89.37(14) 2_656 4_565 ?
K2 Pb9 Pb12 122.88(14) 3_656 4_565 ?
K2 Pb9 Pb12 90.62(12) 4_665 4_565 ?
K2 Pb9 Pb12 118.48(13) 1_655 4_565 ?
Pb10 Pb9 Pb12 37.46(4) . 4_565 ?
Pb12 Pb9 Pb12 37.33(5) . 4_565 ?
Pb7 Pb9 Pb1 140.29(7) . 4_665 ?
Pb11 Pb9 Pb1 111.92(7) . 4_665 ?
Pb11 Pb9 Pb1 94.57(6) 4_565 4_665 ?
Pb8 Pb9 Pb1 150.53(5) . 4_665 ?
Pb8 Pb9 Pb1 115.93(5) 4_565 4_665 ?
K1 Pb9 Pb1 47.0(2) 1_655 4_665 ?
Pb2 Pb9 Pb1 38.32(4) 1_655 4_665 ?
K2 Pb9 Pb1 45.32(14) 2_656 4_665 ?
K2 Pb9 Pb1 79.15(15) 3_656 4_665 ?
K2 Pb9 Pb1 85.72(13) 4_665 4_665 ?
K2 Pb9 Pb1 111.01(12) 1_655 4_665 ?
Pb10 Pb9 Pb1 162.63(2) . 4_665 ?
Pb12 Pb9 Pb1 147.15(6) . 4_665 ?
Pb12 Pb9 Pb1 130.51(5) 4_565 4_665 ?
Pb7 Pb9 Pb1 140.29(7) . 1_655 ?
Pb11 Pb9 Pb1 94.57(6) . 1_655 ?
Pb11 Pb9 Pb1 111.92(7) 4_565 1_655 ?
Pb8 Pb9 Pb1 115.93(5) . 1_655 ?
Pb8 Pb9 Pb1 150.53(5) 4_565 1_655 ?
K1 Pb9 Pb1 47.0(2) 1_655 1_655 ?
Pb2 Pb9 Pb1 38.32(4) 1_655 1_655 ?
K2 Pb9 Pb1 79.15(15) 2_656 1_655 ?
K2 Pb9 Pb1 45.32(14) 3_656 1_655 ?
K2 Pb9 Pb1 111.01(12) 4_665 1_655 ?
K2 Pb9 Pb1 85.72(13) 1_655 1_655 ?
Pb10 Pb9 Pb1 162.63(2) . 1_655 ?
Pb12 Pb9 Pb1 130.51(5) . 1_655 ?
Pb12 Pb9 Pb1 147.15(6) 4_565 1_655 ?
Pb1 Pb9 Pb1 34.62(4) 4_665 1_655 ?
Pb7 Pb9 K5 30.47(14) . 1_655 ?
Pb11 Pb9 K5 132.48(11) . 1_655 ?
Pb11 Pb9 K5 132.48(11) 4_565 1_655 ?
Pb8 Pb9 K5 75.45(10) . 1_655 ?
Pb8 Pb9 K5 75.45(10) 4_565 1_655 ?
K1 Pb9 K5 68.8(2) 1_655 1_655 ?
Pb2 Pb9 K5 147.96(14) 1_655 1_655 ?
K2 Pb9 K5 110.62(15) 2_656 1_655 ?
K2 Pb9 K5 110.62(15) 3_656 1_655 ?
K2 Pb9 K5 47.64(13) 4_665 1_655 ?
K2 Pb9 K5 47.64(13) 1_655 1_655 ?
Pb10 Pb9 K5 68.26(14) . 1_655 ?
Pb12 Pb9 K5 100.74(13) . 1_655 ?
Pb12 Pb9 K5 100.74(13) 4_565 1_655 ?
Pb1 Pb9 K5 112.11(13) 4_665 1_655 ?
Pb1 Pb9 K5 112.11(13) 1_655 1_655 ?
Pb7 Pb9 Pb8 103.80(5) . 2_756 ?
Pb11 Pb9 Pb8 145.21(7) . 2_756 ?
Pb11 Pb9 Pb8 97.46(5) 4_565 2_756 ?
Pb8 Pb9 Pb8 157.34(6) . 2_756 ?
Pb8 Pb9 Pb8 84.42(5) 4_565 2_756 ?
K1 Pb9 Pb8 45.37(4) 1_655 2_756 ?
Pb2 Pb9 Pb8 75.11(5) 1_655 2_756 ?
K2 Pb9 Pb8 36.07(13) 2_656 2_756 ?
K2 Pb9 Pb8 113.79(15) 3_656 2_756 ?
K2 Pb9 Pb8 46.35(12) 4_665 2_756 ?
K2 Pb9 Pb8 109.22(12) 1_655 2_756 ?
Pb10 Pb9 Pb8 126.93(4) . 2_756 ?
Pb12 Pb9 Pb8 154.22(3) . 2_756 ?
Pb12 Pb9 Pb8 116.88(4) 4_565 2_756 ?
Pb1 Pb9 Pb8 39.44(3) 4_665 2_756 ?
Pb1 Pb9 Pb8 69.17(4) 1_655 2_756 ?
K5 Pb9 Pb8 82.21(10) 1_655 2_756 ?
Pb7 Pb9 Pb8 103.80(5) . 3_756 ?
Pb11 Pb9 Pb8 97.46(5) . 3_756 ?
Pb11 Pb9 Pb8 145.21(6) 4_565 3_756 ?
Pb8 Pb9 Pb8 84.42(5) . 3_756 ?
Pb8 Pb9 Pb8 157.34(6) 4_565 3_756 ?
K1 Pb9 Pb8 45.37(4) 1_655 3_756 ?
Pb2 Pb9 Pb8 75.11(5) 1_655 3_756 ?
K2 Pb9 Pb8 113.79(15) 2_656 3_756 ?
K2 Pb9 Pb8 36.07(13) 3_656 3_756 ?
K2 Pb9 Pb8 109.22(12) 4_665 3_756 ?
K2 Pb9 Pb8 46.34(12) 1_655 3_756 ?
Pb10 Pb9 Pb8 126.93(4) . 3_756 ?
Pb12 Pb9 Pb8 116.88(4) . 3_756 ?
Pb12 Pb9 Pb8 154.22(3) 4_565 3_756 ?
Pb1 Pb9 Pb8 69.17(4) 4_665 3_756 ?
Pb1 Pb9 Pb8 39.44(3) 1_655 3_756 ?
K5 Pb9 Pb8 82.21(10) 1_655 3_756 ?
Pb8 Pb9 Pb8 88.90(5) 2_756 3_756 ?
Pb7 Pb9 Pb12 65.15(6) . 4_665 ?
Pb11 Pb9 Pb12 164.78(5) . 4_665 ?
Pb11 Pb9 Pb12 134.94(4) 4_565 4_665 ?
Pb8 Pb9 Pb12 109.30(6) . 4_665 ?
Pb8 Pb9 Pb12 87.09(5) 4_565 4_665 ?
K1 Pb9 Pb12 37.9(2) 1_655 4_665 ?
Pb2 Pb9 Pb12 113.35(6) 1_655 4_665 ?
K2 Pb9 Pb12 82.24(13) 2_656 4_665 ?
K2 Pb9 Pb12 108.54(13) 3_656 4_665 ?
K2 Pb9 Pb12 36.90(12) 4_665 4_665 ?
K2 Pb9 Pb12 65.26(12) 1_655 4_665 ?
Pb10 Pb9 Pb12 101.55(6) . 4_665 ?
Pb12 Pb9 Pb12 136.97(6) . 4_665 ?
Pb12 Pb9 Pb12 124.29(5) 4_565 4_665 ?
Pb1 Pb9 Pb12 75.78(5) 4_665 4_665 ?
Pb1 Pb9 Pb12 84.84(5) 1_655 4_665 ?
K5 Pb9 Pb12 36.60(12) 1_655 4_665 ?
Pb8 Pb9 Pb12 48.12(3) 2_756 4_665 ?
Pb8 Pb9 Pb12 72.49(4) 3_756 4_665 ?
Pb7 Pb10 Pb12 104.54(8) . 4_565 ?
Pb7 Pb10 Pb12 104.54(8) . . ?
Pb12 Pb10 Pb12 60.04(8) 4_565 . ?
Pb7 Pb10 Pb8 55.92(5) . 4_565 ?
Pb12 Pb10 Pb8 54.95(5) 4_565 4_565 ?
Pb12 Pb10 Pb8 97.40(8) . 4_565 ?
Pb7 Pb10 Pb8 55.92(5) . . ?
Pb12 Pb10 Pb8 97.40(8) 4_565 . ?
Pb12 Pb10 Pb8 54.95(5) . . ?
Pb8 Pb10 Pb8 89.28(8) 4_565 . ?
Pb7 Pb10 K5 168.5(2) . . ?
Pb12 Pb10 K5 65.7(2) 4_565 . ?
Pb12 Pb10 K5 65.7(2) . . ?
Pb8 Pb10 K5 117.50(13) 4_565 . ?
Pb8 Pb10 K5 117.50(13) . . ?
Pb7 Pb10 K4 70.3(2) . 2_656 ?
Pb12 Pb10 K4 117.2(2) 4_565 2_656 ?
Pb12 Pb10 K4 173.8(2) . 2_656 ?
Pb8 Pb10 K4 76.9(2) 4_565 2_656 ?
Pb8 Pb10 K4 121.8(2) . 2_656 ?
K5 Pb10 K4 119.0(2) . 2_656 ?
Pb7 Pb10 K4 70.3(2) . 3_656 ?
Pb12 Pb10 K4 173.8(2) 4_565 3_656 ?
Pb12 Pb10 K4 117.2(2) . 3_656 ?
Pb8 Pb10 K4 121.8(2) 4_565 3_656 ?
Pb8 Pb10 K4 76.9(2) . 3_656 ?
K5 Pb10 K4 119.0(2) . 3_656 ?
K4 Pb10 K4 64.8(3) 2_656 3_656 ?
Pb7 Pb10 Pb3 133.11(7) . 4_564 ?
Pb12 Pb10 Pb3 98.18(7) 4_565 4_564 ?
Pb12 Pb10 Pb3 122.34(8) . 4_564 ?
Pb8 Pb10 Pb3 112.15(5) 4_565 4_564 ?
Pb8 Pb10 Pb3 158.23(5) . 4_564 ?
K5 Pb10 Pb3 56.8(2) . 4_564 ?
K4 Pb10 Pb3 62.8(2) 2_656 4_564 ?
K4 Pb10 Pb3 88.0(2) 3_656 4_564 ?
Pb7 Pb10 Pb3 133.11(7) . 1_554 ?
Pb12 Pb10 Pb3 122.34(8) 4_565 1_554 ?
Pb12 Pb10 Pb3 98.18(7) . 1_554 ?
Pb8 Pb10 Pb3 158.23(5) 4_565 1_554 ?
Pb8 Pb10 Pb3 112.15(5) . 1_554 ?
K5 Pb10 Pb3 56.8(2) . 1_554 ?
K4 Pb10 Pb3 88.0(2) 2_656 1_554 ?
K4 Pb10 Pb3 62.8(2) 3_656 1_554 ?
Pb3 Pb10 Pb3 46.22(6) 4_564 1_554 ?
Pb7 Pb10 K3 105.02(12) . 4_565 ?
Pb12 Pb10 K3 56.79(12) 4_565 4_565 ?
Pb12 Pb10 K3 114.75(13) . 4_565 ?
Pb8 Pb10 K3 57.78(13) 4_565 4_565 ?
Pb8 Pb10 K3 145.50(14) . 4_565 ?
K5 Pb10 K3 75.30(12) . 4_565 ?
K4 Pb10 K3 64.5(2) 2_656 4_565 ?
K4 Pb10 K3 127.2(2) 3_656 4_565 ?
Pb3 Pb10 K3 56.18(13) 4_564 4_565 ?
Pb3 Pb10 K3 101.63(14) 1_554 4_565 ?
Pb7 Pb10 K3 105.02(12) . . ?
Pb12 Pb10 K3 114.76(13) 4_565 . ?
Pb12 Pb10 K3 56.79(12) . . ?
Pb8 Pb10 K3 145.50(14) 4_565 . ?
Pb8 Pb10 K3 57.78(13) . . ?
K5 Pb10 K3 75.30(12) . . ?
K4 Pb10 K3 127.2(2) 2_656 . ?
K4 Pb10 K3 64.5(2) 3_656 . ?
Pb3 Pb10 K3 101.63(14) 4_564 . ?
Pb3 Pb10 K3 56.18(13) 1_554 . ?
K3 Pb10 K3 150.0(2) 4_565 . ?
Pb7 Pb10 Pb6 104.37(8) . 1_554 ?
Pb12 Pb10 Pb6 137.77(6) 4_565 1_554 ?
Pb12 Pb10 Pb6 137.77(6) . 1_554 ?
Pb8 Pb10 Pb6 124.33(5) 4_565 1_554 ?
Pb8 Pb10 Pb6 124.33(5) . 1_554 ?
K5 Pb10 Pb6 87.1(2) . 1_554 ?
K4 Pb10 Pb6 48.2(2) 2_656 1_554 ?
K4 Pb10 Pb6 48.2(2) 3_656 1_554 ?
Pb3 Pb10 Pb6 40.01(4) 4_564 1_554 ?
Pb3 Pb10 Pb6 40.01(4) 1_554 1_554 ?
K3 Pb10 Pb6 86.27(12) 4_565 1_554 ?
K3 Pb10 Pb6 86.27(12) . 1_554 ?
Pb7 Pb10 Pb9 37.83(6) . . ?
Pb12 Pb10 Pb9 71.94(6) 4_565 . ?
Pb12 Pb10 Pb9 71.94(6) . . ?
Pb8 Pb10 Pb9 44.64(4) 4_565 . ?
Pb8 Pb10 Pb9 44.64(4) . . ?
K5 Pb10 Pb9 130.7(2) . . ?
K4 Pb10 Pb9 102.0(2) 2_656 . ?
K4 Pb10 Pb9 102.0(2) 3_656 . ?
Pb3 Pb10 Pb9 156.53(3) 4_564 . ?
Pb3 Pb10 Pb9 156.53(3) 1_554 . ?
K3 Pb10 Pb9 101.84(13) 4_565 . ?
K3 Pb10 Pb9 101.84(13) . . ?
Pb6 Pb10 Pb9 142.20(7) 1_554 . ?
Pb7 Pb10 Pb11 71.74(7) . 4_565 ?
Pb12 Pb10 Pb11 34.93(5) 4_565 4_565 ?
Pb12 Pb10 Pb11 59.21(6) . 4_565 ?
Pb8 Pb10 Pb11 38.21(4) 4_565 4_565 ?
Pb8 Pb10 Pb11 69.31(6) . 4_565 ?
K5 Pb10 Pb11 97.4(2) . 4_565 ?
K4 Pb10 Pb11 115.1(2) 2_656 4_565 ?
K4 Pb10 Pb11 139.0(2) 3_656 4_565 ?
Pb3 Pb10 Pb11 130.27(5) 4_564 4_565 ?
Pb3 Pb10 Pb11 152.61(6) 1_554 4_565 ?
K3 Pb10 Pb11 77.56(13) 4_565 4_565 ?
K3 Pb10 Pb11 112.27(13) . 4_565 ?
Pb6 Pb10 Pb11 161.46(3) 1_554 4_565 ?
Pb9 Pb10 Pb11 37.02(4) . 4_565 ?
Pb7 Pb10 Pb11 71.74(7) . . ?
Pb12 Pb10 Pb11 59.21(6) 4_565 . ?
Pb12 Pb10 Pb11 34.93(5) . . ?
Pb8 Pb10 Pb11 69.31(6) 4_565 . ?
Pb8 Pb10 Pb11 38.21(4) . . ?
K5 Pb10 Pb11 97.4(2) . . ?
K4 Pb10 Pb11 139.0(2) 2_656 . ?
K4 Pb10 Pb11 115.1(2) 3_656 . ?
Pb3 Pb10 Pb11 152.61(6) 4_564 . ?
Pb3 Pb10 Pb11 130.27(5) 1_554 . ?
K3 Pb10 Pb11 112.27(13) 4_565 . ?
K3 Pb10 Pb11 77.56(13) . . ?
Pb6 Pb10 Pb11 161.46(3) 1_554 . ?
Pb9 Pb10 Pb11 37.02(4) . . ?
Pb11 Pb10 Pb11 35.84(5) 4_565 . ?
Pb7 Pb10 Pb1 65.86(3) . 2_656 ?
Pb12 Pb10 Pb1 80.49(4) 4_565 2_656 ?
Pb12 Pb10 Pb1 136.28(6) . 2_656 ?
Pb8 Pb10 Pb1 40.58(4) 4_565 2_656 ?
Pb8 Pb10 Pb1 119.19(7) . 2_656 ?
K5 Pb10 Pb1 116.30(4) . 2_656 ?
K4 Pb10 Pb1 38.9(2) 2_656 2_656 ?
K4 Pb10 Pb1 100.0(2) 3_656 2_656 ?
Pb3 Pb10 Pb1 78.48(4) 4_564 2_656 ?
Pb3 Pb10 Pb1 119.80(5) 1_554 2_656 ?
K3 Pb10 Pb1 41.29(12) 4_565 2_656 ?
K3 Pb10 Pb1 164.36(12) . 2_656 ?
Pb6 Pb10 Pb1 84.01(4) 1_554 2_656 ?
Pb9 Pb10 Pb1 78.89(4) . 2_656 ?
Pb11 Pb10 Pb1 77.86(4) 4_565 2_656 ?
Pb11 Pb10 Pb1 109.63(5) . 2_656 ?
Pb7 Pb10 Pb1 65.86(3) . 3_656 ?
Pb12 Pb10 Pb1 136.28(6) 4_565 3_656 ?
Pb12 Pb10 Pb1 80.49(4) . 3_656 ?
Pb8 Pb10 Pb1 119.19(7) 4_565 3_656 ?
Pb8 Pb10 Pb1 40.58(4) . 3_656 ?
K5 Pb10 Pb1 116.30(4) . 3_656 ?
K4 Pb10 Pb1 100.0(2) 2_656 3_656 ?
K4 Pb10 Pb1 38.9(2) 3_656 3_656 ?
Pb3 Pb10 Pb1 119.80(5) 4_564 3_656 ?
Pb3 Pb10 Pb1 78.48(4) 1_554 3_656 ?
K3 Pb10 Pb1 164.36(12) 4_565 3_656 ?
K3 Pb10 Pb1 41.29(12) . 3_656 ?
Pb6 Pb10 Pb1 84.01(4) 1_554 3_656 ?
Pb9 Pb10 Pb1 78.89(4) . 3_656 ?
Pb11 Pb10 Pb1 109.63(5) 4_565 3_656 ?
Pb11 Pb10 Pb1 77.86(4) . 3_656 ?
Pb1 Pb10 Pb1 125.12(6) 2_656 3_656 ?
Pb7 Pb10 K5 25.64(13) . 1_655 ?
Pb12 Pb10 K5 125.80(12) 4_565 1_655 ?
Pb12 Pb10 K5 125.79(12) . 1_655 ?
Pb8 Pb10 K5 71.62(10) 4_565 1_655 ?
Pb8 Pb10 K5 71.62(10) . 1_655 ?
K5 Pb10 K5 165.8(3) . 1_655 ?
K4 Pb10 K5 50.3(2) 2_656 1_655 ?
K4 Pb10 K5 50.3(2) 3_656 1_655 ?
Pb3 Pb10 K5 110.47(12) 4_564 1_655 ?
Pb3 Pb10 K5 110.47(12) 1_554 1_655 ?
K3 Pb10 K5 103.49(12) 4_565 1_655 ?
K3 Pb10 K5 103.49(12) . 1_655 ?
Pb6 Pb10 K5 78.73(13) 1_554 1_655 ?
Pb9 Pb10 K5 63.47(13) . 1_655 ?
Pb11 Pb10 K5 96.11(13) 4_565 1_655 ?
Pb11 Pb10 K5 96.11(13) . 1_655 ?
Pb1 Pb10 K5 62.57(3) 2_656 1_655 ?
Pb1 Pb10 K5 62.57(3) 3_656 1_655 ?
Pb7 Pb10 Pb4 157.74(7) . 1_554 ?
Pb12 Pb10 Pb4 94.68(7) 4_565 1_554 ?
Pb12 Pb10 Pb4 94.68(7) . 1_554 ?
Pb8 Pb10 Pb4 133.21(4) 4_565 1_554 ?
Pb8 Pb10 Pb4 133.21(4) . 1_554 ?
K5 Pb10 Pb4 33.7(2) . 1_554 ?
K4 Pb10 Pb4 91.1(2) 2_656 1_554 ?
K4 Pb10 Pb4 91.1(2) 3_656 1_554 ?
Pb3 Pb10 Pb4 30.05(4) 4_564 1_554 ?
Pb3 Pb10 Pb4 30.05(4) 1_554 1_554 ?
K3 Pb10 Pb4 76.11(13) 4_565 1_554 ?
K3 Pb10 Pb4 76.11(13) . 1_554 ?
Pb6 Pb10 Pb4 53.37(5) 1_554 1_554 ?
Pb9 Pb10 Pb4 164.43(6) . 1_554 ?
Pb11 Pb10 Pb4 129.06(5) 4_565 1_554 ?
Pb11 Pb10 Pb4 129.06(5) . 1_554 ?
Pb1 Pb10 Pb4 107.34(3) 2_656 1_554 ?
Pb1 Pb10 Pb4 107.34(3) 3_656 1_554 ?
K5 Pb10 Pb4 132.10(13) 1_655 1_554 ?
Pb12 Pb11 Pb11 90.18(5) . 4_565 ?
Pb12 Pb11 Pb9 103.69(7) . . ?
Pb11 Pb11 Pb9 60.42(4) 4_565 . ?
Pb12 Pb11 Pb8 59.61(6) . . ?
Pb11 Pb11 Pb8 107.09(4) 4_565 . ?
Pb9 Pb11 Pb8 65.44(6) . . ?
Pb12 Pb11 Pb12 103.07(6) . 3_656 ?
Pb11 Pb11 Pb12 162.15(4) 4_565 3_656 ?
Pb9 Pb11 Pb12 125.91(6) . 3_656 ?
Pb8 Pb11 Pb12 90.07(6) . 3_656 ?
Pb12 Pb11 K2 133.9(2) . 3_656 ?
Pb11 Pb11 K2 119.2(2) 4_565 3_656 ?
Pb9 Pb11 K2 68.6(2) . 3_656 ?
Pb8 Pb11 K2 77.2(2) . 3_656 ?
Pb12 Pb11 K2 58.9(2) 3_656 3_656 ?
Pb12 Pb11 K1 66.8(2) . . ?
Pb11 Pb11 K1 65.71(8) 4_565 . ?
Pb9 Pb11 K1 125.27(10) . . ?
Pb8 Pb11 K1 126.0(2) . . ?
Pb12 Pb11 K1 108.35(10) 3_656 . ?
K2 Pb11 K1 155.4(2) 3_656 . ?
Pb12 Pb11 K3 136.32(15) . 3_656 ?
Pb11 Pb11 K3 101.7(2) 4_565 3_656 ?
Pb9 Pb11 K3 118.8(2) . 3_656 ?
Pb8 Pb11 K3 147.2(2) . 3_656 ?
Pb12 Pb11 K3 60.4(2) 3_656 3_656 ?
K2 Pb11 K3 75.3(2) 3_656 3_656 ?
K1 Pb11 K3 80.1(2) . 3_656 ?
Pb12 Pb11 Pb11 57.86(5) . 3_656 ?
Pb11 Pb11 Pb11 146.06(5) 4_565 3_656 ?
Pb9 Pb11 Pb11 133.03(7) . 3_656 ?
Pb8 Pb11 Pb11 68.44(6) . 3_656 ?
Pb12 Pb11 Pb11 45.21(5) 3_656 3_656 ?
K2 Pb11 Pb11 93.2(2) 3_656 3_656 ?
K1 Pb11 Pb11 89.24(12) . 3_656 ?
K3 Pb11 Pb11 95.6(2) 3_656 3_656 ?
Pb12 Pb11 Pb2 157.64(6) . 1_655 ?
Pb11 Pb11 Pb2 68.42(3) 4_565 1_655 ?
Pb9 Pb11 Pb2 60.74(6) . 1_655 ?
Pb8 Pb11 Pb2 119.17(6) . 1_655 ?
Pb12 Pb11 Pb2 99.23(5) 3_656 1_655 ?
K2 Pb11 Pb2 58.7(2) 3_656 1_655 ?
K1 Pb11 Pb2 107.6(2) . 1_655 ?
K3 Pb11 Pb2 58.47(15) 3_656 1_655 ?
Pb11 Pb11 Pb2 144.41(6) 3_656 1_655 ?
Pb12 Pb11 Pb8 81.27(6) . 3_656 ?
Pb11 Pb11 Pb8 127.29(3) 4_565 3_656 ?
Pb9 Pb11 Pb8 171.30(6) . 3_656 ?
Pb8 Pb11 Pb8 112.35(6) . 3_656 ?
Pb12 Pb11 Pb8 45.45(4) 3_656 3_656 ?
K2 Pb11 Pb8 102.8(2) 3_656 3_656 ?
K1 Pb11 Pb8 63.15(9) . 3_656 ?
K3 Pb11 Pb8 58.01(15) 3_656 3_656 ?
Pb11 Pb11 Pb8 43.92(4) 3_656 3_656 ?
Pb2 Pb11 Pb8 116.44(6) 1_655 3_656 ?
Pb12 Pb11 Pb12 45.67(6) . 4_565 ?
Pb11 Pb11 Pb12 44.51(4) 4_565 4_565 ?
Pb9 Pb11 Pb12 79.21(5) . 4_565 ?
Pb8 Pb11 Pb12 81.69(6) . 4_565 ?
Pb12 Pb11 Pb12 147.08(5) 3_656 4_565 ?
K2 Pb11 Pb12 146.7(2) 3_656 4_565 ?
K1 Pb11 Pb12 55.2(2) . 4_565 ?
K3 Pb11 Pb12 130.72(15) 3_656 4_565 ?
Pb11 Pb11 Pb12 102.74(7) 3_656 4_565 ?
Pb2 Pb11 Pb12 112.66(6) 1_655 4_565 ?
Pb8 Pb11 Pb12 109.09(5) 3_656 4_565 ?
Pb12 Pb11 Pb7 69.82(6) . . ?
Pb11 Pb11 Pb7 71.97(2) 4_565 . ?
Pb9 Pb11 Pb7 35.61(5) . . ?
Pb8 Pb11 Pb7 36.63(4) . . ?
Pb12 Pb11 Pb7 123.66(5) 3_656 . ?
K2 Pb11 Pb7 85.64(15) 3_656 . ?
K1 Pb11 Pb7 117.6(2) . . ?
K3 Pb11 Pb7 153.81(14) 3_656 . ?
Pb11 Pb11 Pb7 103.32(6) 3_656 . ?
Pb2 Pb11 Pb7 96.35(6) 1_655 . ?
Pb8 Pb11 Pb7 145.86(6) 3_656 . ?
Pb12 Pb11 Pb7 62.40(4) 4_565 . ?
Pb12 Pb11 Pb8 71.71(5) . 4_565 ?
Pb11 Pb11 Pb8 36.77(3) 4_565 4_565 ?
Pb9 Pb11 Pb8 41.70(4) . 4_565 ?
Pb8 Pb11 Pb8 70.32(6) . 4_565 ?
Pb12 Pb11 Pb8 159.80(5) 3_656 4_565 ?
K2 Pb11 Pb8 110.0(2) 3_656 4_565 ?
K1 Pb11 Pb8 87.87(12) . 4_565 ?
K3 Pb11 Pb8 136.6(2) 3_656 4_565 ?
Pb11 Pb11 Pb8 125.96(7) 3_656 4_565 ?
Pb2 Pb11 Pb8 86.73(5) 1_655 4_565 ?
Pb8 Pb11 Pb8 146.62(4) 3_656 4_565 ?
Pb12 Pb11 Pb8 37.54(3) 4_565 4_565 ?
Pb7 Pb11 Pb8 36.15(2) . 4_565 ?
Pb12 Pb11 Pb10 35.73(5) . . ?
Pb11 Pb11 Pb10 72.08(2) 4_565 . ?
Pb9 Pb11 Pb10 67.98(6) . . ?
Pb8 Pb11 Pb10 43.82(5) . . ?
Pb12 Pb11 Pb10 125.44(5) 3_656 . ?
K2 Pb11 Pb10 117.0(2) 3_656 . ?
K1 Pb11 Pb10 87.6(2) . . ?
K3 Pb11 Pb10 167.69(14) 3_656 . ?
Pb11 Pb11 Pb10 84.98(6) 3_656 . ?
Pb2 Pb11 Pb10 125.76(5) 1_655 . ?
Pb8 Pb11 Pb10 116.82(6) 3_656 . ?
Pb12 Pb11 Pb10 37.89(3) 4_565 . ?
Pb7 Pb11 Pb10 35.45(4) . . ?
Pb8 Pb11 Pb10 40.98(3) 4_565 . ?
Pb12 Pb11 K3 120.99(11) . 2_656 ?
Pb11 Pb11 K3 43.91(10) 4_565 2_656 ?
Pb9 Pb11 K3 85.11(11) . 2_656 ?
Pb8 Pb11 K3 148.17(11) . 2_656 ?
Pb12 Pb11 K3 118.24(11) 3_656 2_656 ?
K2 Pb11 K3 104.0(2) 3_656 2_656 ?
K1 Pb11 K3 61.5(2) . 2_656 ?
K3 Pb11 K3 57.8(2) 3_656 2_656 ?
Pb11 Pb11 K3 141.86(11) 3_656 2_656 ?
Pb2 Pb11 K3 46.50(10) 1_655 2_656 ?
Pb8 Pb11 K3 98.54(10) 3_656 2_656 ?
Pb12 Pb11 K3 81.12(11) 4_565 2_656 ?
Pb7 Pb11 K3 111.59(10) . 2_656 ?
Pb8 Pb11 K3 79.77(11) 4_565 2_656 ?
Pb10 Pb11 K3 115.22(11) . 2_656 ?
Pb12 Pb11 K1 82.32(14) . 3_656 ?
Pb11 Pb11 K1 153.91(11) 4_565 3_656 ?
Pb9 Pb11 K1 97.04(12) . 3_656 ?
Pb8 Pb11 K1 47.87(12) . 3_656 ?
Pb12 Pb11 K1 42.32(11) 3_656 3_656 ?
K2 Pb11 K1 55.3(2) 3_656 3_656 ?
K1 Pb11 K1 131.50(7) . 3_656 ?
K3 Pb11 K1 100.9(2) 3_656 3_656 ?
Pb11 Pb11 K1 42.26(13) 3_656 3_656 ?
Pb2 Pb11 K1 113.96(14) 1_655 3_656 ?
Pb8 Pb11 K1 76.37(12) 3_656 3_656 ?
Pb12 Pb11 K1 123.28(13) 4_565 3_656 ?
Pb7 Pb11 K1 82.00(11) . 3_656 ?
Pb8 Pb11 K1 117.69(11) 4_565 3_656 ?
Pb10 Pb11 K1 87.84(12) . 3_656 ?
K3 Pb11 K1 155.5(2) 2_656 3_656 ?
Pb12 Pb11 Pb1 98.53(6) . . ?
Pb11 Pb11 Pb1 89.88(2) 4_565 . ?
Pb9 Pb11 Pb1 142.38(6) . . ?
Pb8 Pb11 Pb1 151.41(6) . . ?
Pb12 Pb11 Pb1 76.50(4) 3_656 . ?
K2 Pb11 Pb1 114.8(2) 3_656 . ?
K1 Pb11 Pb1 41.0(2) . . ?
K3 Pb11 Pb1 40.63(14) 3_656 . ?
Pb11 Pb11 Pb1 84.56(5) 3_656 . ?
Pb2 Pb11 Pb1 88.20(5) 1_655 . ?
Pb8 Pb11 Pb1 41.48(3) 3_656 . ?
Pb12 Pb11 Pb1 95.88(5) 4_565 . ?
Pb7 Pb11 Pb1 157.91(4) . . ?
Pb8 Pb11 Pb1 123.22(4) 4_565 . ?
Pb10 Pb11 Pb1 127.52(5) . . ?
K3 Pb11 Pb1 57.36(10) 2_656 . ?
K1 Pb11 Pb1 115.88(11) 3_656 . ?
Pb12 Pb11 K2 33.52(10) . . ?
Pb11 Pb11 K2 107.27(10) 4_565 . ?
Pb9 Pb11 K2 137.19(11) . . ?
Pb8 Pb11 K2 82.62(11) . . ?
Pb12 Pb11 K2 79.23(11) 3_656 . ?
K2 Pb11 K2 132.88(11) 3_656 . ?
K1 Pb11 K2 53.8(2) . . ?
K3 Pb11 K2 103.6(2) 3_656 . ?
Pb11 Pb11 K2 39.65(10) 3_656 . ?
Pb2 Pb11 K2 158.21(10) 1_655 . ?
Pb8 Pb11 K2 47.95(10) 3_656 . ?
Pb12 Pb11 K2 68.16(11) 4_565 . ?
Pb7 Pb11 K2 102.57(11) . . ?
Pb8 Pb11 K2 102.24(11) 4_565 . ?
Pb10 Pb11 K2 69.25(11) . . ?
K3 Pb11 K2 115.00(13) 2_656 . ?
K1 Pb11 K2 79.7(2) 3_656 . ?
Pb1 Pb11 K2 70.24(10) . . ?
Pb12 Pb11 Pb5 169.54(6) . 1_655 ?
Pb11 Pb11 Pb5 99.75(2) 4_565 1_655 ?
Pb9 Pb11 Pb5 84.26(6) . 1_655 ?
Pb8 Pb11 Pb5 119.57(6) . 1_655 ?
Pb12 Pb11 Pb5 66.53(4) 3_656 1_655 ?
K2 Pb11 Pb5 42.6(2) 3_656 1_655 ?
K1 Pb11 Pb5 114.3(2) . 1_655 ?
K3 Pb11 Pb5 38.35(14) 3_656 1_655 ?
Pb11 Pb11 Pb5 111.74(6) 3_656 1_655 ?
Pb2 Pb11 Pb5 32.82(3) 1_655 1_655 ?
Pb8 Pb11 Pb5 90.01(5) 3_656 1_655 ?
Pb12 Pb11 Pb5 144.14(5) 4_565 1_655 ?
Pb7 Pb11 Pb5 116.32(5) . 1_655 ?
Pb8 Pb11 Pb5 118.41(4) 4_565 1_655 ?
Pb10 Pb11 Pb5 151.65(5) . 1_655 ?
K3 Pb11 Pb5 65.85(11) 2_656 1_655 ?
K1 Pb11 Pb5 90.04(13) 3_656 1_655 ?
Pb1 Pb11 Pb5 78.34(5) . 1_655 ?
K2 Pb11 Pb5 137.93(10) . 1_655 ?
Pb11 Pb12 Pb8 61.64(6) . . ?
Pb11 Pb12 Pb10 109.34(7) . . ?
Pb8 Pb12 Pb10 69.21(7) . . ?
Pb11 Pb12 Pb12 89.82(5) . 4_565 ?
Pb8 Pb12 Pb12 107.26(4) . 4_565 ?
Pb10 Pb12 Pb12 59.98(4) . 4_565 ?
Pb11 Pb12 K2 118.4(2) . . ?
Pb8 Pb12 K2 134.6(2) . . ?
Pb10 Pb12 K2 132.2(2) . . ?
Pb12 Pb12 K2 118.0(2) 4_565 . ?
Pb11 Pb12 Pb11 76.93(6) . 3_656 ?
Pb8 Pb12 Pb11 77.12(6) . 3_656 ?
Pb10 Pb12 Pb11 135.67(6) . 3_656 ?
Pb12 Pb12 Pb11 162.15(4) 4_565 3_656 ?
K2 Pb12 Pb11 60.6(2) . 3_656 ?
Pb11 Pb12 K5 154.24(11) . . ?
Pb8 Pb12 K5 129.0(2) . . ?
Pb10 Pb12 K5 64.0(2) . . ?
Pb12 Pb12 K5 65.02(9) 4_565 . ?
K2 Pb12 K5 72.7(2) . . ?
Pb11 Pb12 K5 126.17(11) 3_656 . ?
Pb11 Pb12 K3 120.9(2) . . ?
Pb8 Pb12 K3 68.93(14) . . ?
Pb10 Pb12 K3 79.2(2) . . ?
Pb12 Pb12 K3 135.9(2) 4_565 . ?
K2 Pb12 K3 76.7(2) . . ?
Pb11 Pb12 K3 61.9(2) 3_656 . ?
K5 Pb12 K3 83.4(2) . . ?
Pb11 Pb12 K1 65.6(2) . . ?
Pb8 Pb12 K1 126.8(2) . . ?
Pb10 Pb12 K1 125.62(9) . . ?
Pb12 Pb12 K1 65.79(8) 4_565 . ?
K2 Pb12 K1 77.5(2) . . ?
Pb11 Pb12 K1 97.47(9) 3_656 . ?
K5 Pb12 K1 97.2(2) . . ?
K3 Pb12 K1 152.7(2) . . ?
Pb11 Pb12 Pb11 45.31(6) . 4_565 ?
Pb8 Pb12 Pb11 82.99(6) . 4_565 ?
Pb10 Pb12 Pb11 82.91(6) . 4_565 ?
Pb12 Pb12 Pb11 44.51(4) 4_565 4_565 ?
K2 Pb12 Pb11 131.9(2) . 4_565 ?
Pb11 Pb12 Pb11 121.21(5) 3_656 4_565 ?
K5 Pb12 Pb11 109.34(10) . 4_565 ?
K3 Pb12 Pb11 150.59(14) . 4_565 ?
K1 Pb12 Pb11 54.4(2) . 4_565 ?
Pb11 Pb12 Pb8 59.91(5) . 3_656 ?
Pb8 Pb12 Pb8 99.79(6) . 3_656 ?
Pb10 Pb12 Pb8 168.08(7) . 3_656 ?
Pb12 Pb12 Pb8 121.89(3) 4_565 3_656 ?
K2 Pb12 Pb8 58.8(2) . 3_656 ?
Pb11 Pb12 Pb8 40.75(4) 3_656 3_656 ?
K5 Pb12 Pb8 127.9(2) . 3_656 ?
K3 Pb12 Pb8 101.5(2) . 3_656 ?
K1 Pb12 Pb8 56.82(9) . 3_656 ?
Pb11 Pb12 Pb8 91.38(5) 4_565 3_656 ?
Pb11 Pb12 Pb9 38.76(5) . . ?
Pb8 Pb12 Pb9 43.75(4) . . ?
Pb10 Pb12 Pb9 70.60(6) . . ?
Pb12 Pb12 Pb9 71.33(2) 4_565 . ?
K2 Pb12 Pb9 157.1(2) . . ?
Pb11 Pb12 Pb9 103.65(5) 3_656 . ?
K5 Pb12 Pb9 128.04(14) . . ?
K3 Pb12 Pb9 111.99(14) . . ?
K1 Pb12 Pb9 89.2(2) . . ?
Pb11 Pb12 Pb9 39.27(3) 4_565 . ?
Pb8 Pb12 Pb9 98.41(5) 3_656 . ?
Pb11 Pb12 Pb7 74.21(6) . . ?
Pb8 Pb12 Pb7 38.18(4) . . ?
Pb10 Pb12 Pb7 37.31(6) . . ?
Pb12 Pb12 Pb7 71.38(2) 4_565 . ?
K2 Pb12 Pb7 162.7(2) . . ?
Pb11 Pb12 Pb7 115.26(5) 3_656 . ?
K5 Pb12 Pb7 101.1(2) . . ?
K3 Pb12 Pb7 86.58(14) . . ?
K1 Pb12 Pb7 119.7(2) . . ?
Pb11 Pb12 Pb7 65.31(4) 4_565 . ?
Pb8 Pb12 Pb7 130.79(5) 3_656 . ?
Pb9 Pb12 Pb7 36.56(4) . . ?
Pb11 Pb12 Pb8 72.76(5) . 4_565 ?
Pb8 Pb12 Pb8 71.13(6) . 4_565 ?
Pb10 Pb12 Pb8 44.37(5) . 4_565 ?
Pb12 Pb12 Pb8 36.13(3) 4_565 4_565 ?
K2 Pb12 Pb8 154.1(2) . 4_565 ?
Pb11 Pb12 Pb8 143.66(5) 3_656 4_565 ?
K5 Pb12 Pb8 88.30(12) . 4_565 ?
K3 Pb12 Pb8 119.33(15) . 4_565 ?
K1 Pb12 Pb8 87.91(12) . 4_565 ?
Pb11 Pb12 Pb8 38.56(4) 4_565 4_565 ?
Pb8 Pb12 Pb8 128.94(5) 3_656 4_565 ?
Pb9 Pb12 Pb8 40.26(3) . 4_565 ?
Pb7 Pb12 Pb8 36.70(2) . 4_565 ?
Pb11 Pb12 Pb12 42.46(4) . 3_656 ?
Pb8 Pb12 Pb12 64.50(5) . 3_656 ?
Pb10 Pb12 Pb12 133.48(7) . 3_656 ?
Pb12 Pb12 Pb12 131.14(4) 4_565 3_656 ?
K2 Pb12 Pb12 86.4(2) . 3_656 ?
Pb11 Pb12 Pb12 34.47(4) 3_656 3_656 ?
K5 Pb12 Pb12 158.79(14) . 3_656 ?
K3 Pb12 Pb12 88.4(2) . 3_656 ?
K1 Pb12 Pb12 81.36(14) . 3_656 ?
Pb11 Pb12 Pb12 87.17(6) 4_565 3_656 ?
Pb8 Pb12 Pb12 35.28(3) 3_656 3_656 ?
Pb9 Pb12 Pb12 73.18(5) . 3_656 ?
Pb7 Pb12 Pb12 97.91(5) . 3_656 ?
Pb8 Pb12 Pb12 112.71(6) 4_565 3_656 ?
Pb11 Pb12 Pb3 150.46(6) . 1_554 ?
Pb8 Pb12 Pb3 90.34(6) . 1_554 ?
Pb10 Pb12 Pb3 46.86(5) . 1_554 ?
Pb12 Pb12 Pb3 89.98(3) 4_565 1_554 ?
K2 Pb12 Pb3 87.4(2) . 1_554 ?
Pb11 Pb12 Pb3 107.46(5) 3_656 1_554 ?
K5 Pb12 Pb3 42.3(2) . 1_554 ?
K3 Pb12 Pb3 47.4(2) . 1_554 ?
K1 Pb12 Pb3 139.4(2) . 1_554 ?
Pb11 Pb12 Pb3 127.57(5) 4_565 1_554 ?
Pb8 Pb12 Pb3 140.81(5) 3_656 1_554 ?
Pb9 Pb12 Pb3 114.30(6) . 1_554 ?
Pb7 Pb12 Pb3 77.76(5) . 1_554 ?
Pb8 Pb12 Pb3 90.20(4) 4_565 1_554 ?
Pb12 Pb12 Pb3 135.51(6) 3_656 1_554 ?
Pb11 Pb12 Pb7 130.09(6) . 1_455 ?
Pb8 Pb12 Pb7 168.11(6) . 1_455 ?
Pb10 Pb12 Pb7 102.01(6) . 1_455 ?
Pb12 Pb12 Pb7 73.32(2) 4_565 1_455 ?
K2 Pb12 Pb7 45.7(2) . 1_455 ?
Pb11 Pb12 Pb7 106.06(4) 3_656 1_455 ?
K5 Pb12 Pb7 39.9(2) . 1_455 ?
K3 Pb12 Pb7 102.12(14) . 1_455 ?
K1 Pb12 Pb7 64.7(2) . 1_455 ?
Pb11 Pb12 Pb7 104.32(5) 4_565 1_455 ?
Pb8 Pb12 Pb7 89.52(5) 3_656 1_455 ?
Pb9 Pb12 Pb7 142.42(4) . 1_455 ?
Pb7 Pb12 Pb7 136.59(5) . 1_455 ?
Pb8 Pb12 Pb7 108.65(4) 4_565 1_455 ?
Pb12 Pb12 Pb7 124.46(5) 3_656 1_455 ?
Pb3 Pb12 Pb7 77.77(5) 1_554 1_455 ?
Pb11 Pb12 Pb5 152.40(6) . 3_556 ?
Pb8 Pb12 Pb5 110.36(6) . 3_556 ?
Pb10 Pb12 Pb5 89.81(7) . 3_556 ?
Pb12 Pb12 Pb5 117.37(3) 4_565 3_556 ?
K2 Pb12 Pb5 46.2(2) . 3_556 ?
Pb11 Pb12 Pb5 75.50(5) 3_656 3_556 ?
K5 Pb12 Pb5 52.35(9) . 3_556 ?
K3 Pb12 Pb5 41.65(14) . 3_556 ?
K1 Pb12 Pb5 119.4(2) . 3_556 ?
Pb11 Pb12 Pb5 161.46(5) 4_565 3_556 ?
Pb8 Pb12 Pb5 98.63(5) 3_656 3_556 ?
Pb9 Pb12 Pb5 151.33(5) . 3_556 ?
Pb7 Pb12 Pb5 117.13(5) . 3_556 ?
Pb8 Pb12 Pb5 132.09(5) 4_565 3_556 ?
Pb12 Pb12 Pb5 109.96(6) 3_656 3_556 ?
Pb3 Pb12 Pb5 42.95(4) 1_554 3_556 ?
Pb7 Pb12 Pb5 60.49(4) 1_455 3_556 ?
Pb11 Pb12 K2 107.05(11) . 4_565 ?
Pb8 Pb12 K2 140.60(10) . 4_565 ?
Pb10 Pb12 K2 81.65(10) . 4_565 ?
Pb12 Pb12 K2 33.39(9) 4_565 4_565 ?
K2 Pb12 K2 84.6(2) . 4_565 ?
Pb11 Pb12 K2 140.17(10) 3_656 4_565 ?
K5 Pb12 K2 48.6(2) . 4_565 ?
K3 Pb12 K2 131.8(2) . 4_565 ?
K1 Pb12 K2 53.3(2) . 4_565 ?
Pb11 Pb12 K2 67.17(10) 4_565 4_565 ?
Pb8 Pb12 K2 105.82(10) 3_656 4_565 ?
Pb9 Pb12 K2 102.33(10) . 4_565 ?
Pb7 Pb12 K2 103.59(9) . 4_565 ?
Pb8 Pb12 K2 69.50(9) 4_565 4_565 ?
Pb12 Pb12 K2 134.64(11) 3_656 4_565 ?
Pb3 Pb12 K2 88.35(10) 1_554 4_565 ?
Pb7 Pb12 K2 40.61(9) 1_455 4_565 ?
Pb5 Pb12 K2 94.97(10) 3_556 4_565 ?
Pb11 Pb12 K4 108.96(12) . 3_656 ?
Pb8 Pb12 K4 49.57(11) . 3_656 ?
Pb10 Pb12 K4 34.55(11) . 3_656 ?
Pb12 Pb12 K4 94.36(11) 4_565 3_656 ?
K2 Pb12 K4 120.8(2) . 3_656 ?
Pb11 Pb12 K4 101.20(11) 3_656 3_656 ?
K5 Pb12 K4 79.9(2) . 3_656 ?
K3 Pb12 K4 48.3(2) . 3_656 ?
K1 Pb12 K4 158.7(2) . 3_656 ?
Pb11 Pb12 K4 106.36(12) 4_565 3_656 ?
Pb8 Pb12 K4 140.17(11) 3_656 3_656 ?
Pb9 Pb12 K4 76.62(12) . 3_656 ?
Pb7 Pb12 K4 41.94(12) . 3_656 ?
Pb8 Pb12 K4 71.02(12) 4_565 3_656 ?
Pb12 Pb12 K4 108.86(11) 3_656 3_656 ?
Pb3 Pb12 K4 41.65(11) 1_554 3_656 ?
Pb7 Pb12 K4 118.71(11) 1_455 3_656 ?
Pb5 Pb12 K4 75.51(12) 3_556 3_656 ?
K2 Pb12 K4 113.88(14) 4_565 3_656 ?
Pb9 K1 Pb11 149.1(2) 1_455 4_565 ?
Pb9 K1 Pb11 149.1(2) 1_455 . ?
Pb11 K1 Pb11 48.6(2) 4_565 . ?
Pb9 K1 Pb1 88.1(2) 1_455 4_565 ?
Pb11 K1 Pb1 98.2(2) 4_565 4_565 ?
Pb11 K1 Pb1 118.5(3) . 4_565 ?
Pb9 K1 Pb1 88.1(2) 1_455 . ?
Pb11 K1 Pb1 118.5(3) 4_565 . ?
Pb11 K1 Pb1 98.2(2) . . ?
Pb1 K1 Pb1 48.0(2) 4_565 . ?
Pb9 K1 Pb12 106.1(3) 1_455 . ?
Pb11 K1 Pb12 70.3(2) 4_565 . ?
Pb11 K1 Pb12 47.62(13) . . ?
Pb1 K1 Pb12 165.8(4) 4_565 . ?
Pb1 K1 Pb12 129.48(11) . . ?
Pb9 K1 Pb12 106.1(3) 1_455 4_565 ?
Pb11 K1 Pb12 47.62(13) 4_565 4_565 ?
Pb11 K1 Pb12 70.3(2) . 4_565 ?
Pb1 K1 Pb12 129.48(11) 4_565 4_565 ?
Pb1 K1 Pb12 165.8(4) . 4_565 ?
Pb12 K1 Pb12 48.41(15) . 4_565 ?
Pb9 K1 Pb8 96.4(2) 1_455 2_656 ?
Pb11 K1 Pb8 63.68(10) 4_565 2_656 ?
Pb11 K1 Pb8 111.2(2) . 2_656 ?
Pb1 K1 Pb8 56.24(10) 4_565 2_656 ?
Pb1 K1 Pb8 103.9(2) . 2_656 ?
Pb12 K1 Pb8 121.6(2) . 2_656 ?
Pb12 K1 Pb8 73.87(10) 4_565 2_656 ?
Pb9 K1 Pb8 96.4(2) 1_455 3_656 ?
Pb11 K1 Pb8 111.2(2) 4_565 3_656 ?
Pb11 K1 Pb8 63.68(10) . 3_656 ?
Pb1 K1 Pb8 103.9(2) 4_565 3_656 ?
Pb1 K1 Pb8 56.24(10) . 3_656 ?
Pb12 K1 Pb8 73.87(10) . 3_656 ?
Pb12 K1 Pb8 121.6(2) 4_565 3_656 ?
Pb8 K1 Pb8 155.8(3) 2_656 3_656 ?
Pb9 K1 K2 63.9(2) 1_455 . ?
Pb11 K1 K2 119.5(3) 4_565 . ?
Pb11 K1 K2 85.2(2) . . ?
Pb1 K1 K2 141.5(3) 4_565 . ?
Pb1 K1 K2 102.3(2) . . ?
Pb12 K1 K2 49.2(2) . . ?
Pb12 K1 K2 85.5(2) 4_565 . ?
Pb8 K1 K2 146.6(3) 2_656 . ?
Pb8 K1 K2 57.49(14) 3_656 . ?
Pb9 K1 K2 63.9(2) 1_455 4_565 ?
Pb11 K1 K2 85.2(2) 4_565 4_565 ?
Pb11 K1 K2 119.5(3) . 4_565 ?
Pb1 K1 K2 102.3(2) 4_565 4_565 ?
Pb1 K1 K2 141.5(3) . 4_565 ?
Pb12 K1 K2 85.5(2) . 4_565 ?
Pb12 K1 K2 49.2(2) 4_565 4_565 ?
Pb8 K1 K2 57.49(14) 2_656 4_565 ?
Pb8 K1 K2 146.6(3) 3_656 4_565 ?
K2 K1 K2 89.1(3) . 4_565 ?
Pb9 K1 K2 52.8(2) 1_455 2_556 ?
Pb11 K1 K2 110.06(12) 4_565 2_556 ?
Pb11 K1 K2 157.3(2) . 2_556 ?
Pb1 K1 K2 49.7(2) 4_565 2_556 ?
Pb1 K1 K2 85.8(2) . 2_556 ?
Pb12 K1 K2 141.2(3) . 2_556 ?
Pb12 K1 K2 101.7(2) 4_565 2_556 ?
Pb8 K1 K2 46.57(13) 2_656 2_556 ?
Pb8 K1 K2 133.7(3) 3_656 2_556 ?
K2 K1 K2 115.9(3) . 2_556 ?
K2 K1 K2 56.6(2) 4_565 2_556 ?
Pb8 K2 Pb12 139.3(3) 1_455 . ?
Pb8 K2 Pb11 151.9(3) 1_455 3_656 ?
Pb12 K2 Pb11 60.45(14) . 3_656 ?
Pb8 K2 Pb1 62.85(15) 1_455 3_556 ?
Pb12 K2 Pb1 141.0(3) . 3_556 ?
Pb11 K2 Pb1 117.1(3) 3_656 3_556 ?
Pb8 K2 Pb9 104.4(2) 1_455 3_656 ?
Pb12 K2 Pb9 108.7(2) . 3_656 ?
Pb11 K2 Pb9 49.36(13) 3_656 3_656 ?
Pb1 K2 Pb9 86.6(2) 3_556 3_656 ?
Pb8 K2 Pb2 110.5(2) 1_455 3_556 ?
Pb12 K2 Pb2 106.6(2) . 3_556 ?
Pb11 K2 Pb2 67.9(2) 3_656 3_556 ?
Pb1 K2 Pb2 50.14(13) 3_556 3_556 ?
Pb9 K2 Pb2 59.3(2) 3_656 3_556 ?
Pb8 K2 Pb7 49.07(12) 1_455 1_455 ?
Pb12 K2 Pb7 93.0(2) . 1_455 ?
Pb11 K2 Pb7 152.6(3) 3_656 1_455 ?
Pb1 K2 Pb7 87.4(2) 3_556 1_455 ?
Pb9 K2 Pb7 151.9(3) 3_656 1_455 ?
Pb2 K2 Pb7 131.9(3) 3_556 1_455 ?
Pb8 K2 Pb5 99.8(2) 1_455 3_556 ?
Pb12 K2 Pb5 92.6(2) . 3_556 ?
Pb11 K2 Pb5 98.4(2) 3_656 3_556 ?
Pb1 K2 Pb5 48.42(13) 3_556 3_556 ?
Pb9 K2 Pb5 107.2(2) 3_656 3_556 ?
Pb2 K2 Pb5 47.85(12) 3_556 3_556 ?
Pb7 K2 Pb5 88.9(2) 1_455 3_556 ?
Pb8 K2 Pb8 111.6(2) 1_455 3_656 ?
Pb12 K2 Pb8 75.2(2) . 3_656 ?
Pb11 K2 Pb8 46.05(11) 3_656 3_656 ?
Pb1 K2 Pb8 134.3(3) 3_556 3_656 ?
Pb9 K2 Pb8 49.19(12) 3_656 3_656 ?
Pb2 K2 Pb8 102.7(2) 3_556 3_656 ?
Pb7 K2 Pb8 124.8(2) 1_455 3_656 ?
Pb5 K2 Pb8 144.0(2) 3_556 3_656 ?
Pb8 K2 K5 97.3(3) 1_455 . ?
Pb12 K2 K5 54.7(2) . . ?
Pb11 K2 K5 110.1(3) 3_656 . ?
Pb1 K2 K5 98.6(3) 3_556 . ?
Pb9 K2 K5 157.7(3) 3_656 . ?
Pb2 K2 K5 107.9(2) 3_556 . ?
Pb7 K2 K5 50.4(2) 1_455 . ?
Pb5 K2 K5 63.0(2) 3_556 . ?
Pb8 K2 K5 126.6(3) 3_656 . ?
Pb8 K2 K2 63.3(2) 1_455 3_556 ?
Pb12 K2 K2 111.3(3) . 3_556 ?
Pb11 K2 K2 92.4(3) 3_656 3_556 ?
Pb1 K2 K2 107.7(3) 3_556 3_556 ?
Pb9 K2 K2 64.7(2) 3_656 3_556 ?
Pb2 K2 K2 119.5(3) 3_556 3_556 ?
Pb7 K2 K2 91.3(3) 1_455 3_556 ?
Pb5 K2 K2 156.1(4) 3_556 3_556 ?
Pb8 K2 K2 48.3(2) 3_656 3_556 ?
K5 K2 K2 132.4(4) . 3_556 ?
Pb8 K2 Pb9 48.54(12) 1_455 1_455 ?
Pb12 K2 Pb9 94.8(2) . 1_455 ?
Pb11 K2 Pb9 127.2(2) 3_656 1_455 ?
Pb1 K2 Pb9 110.7(2) 3_556 1_455 ?
Pb9 K2 Pb9 116.0(2) 3_656 1_455 ?
Pb2 K2 Pb9 158.5(2) 3_556 1_455 ?
Pb7 K2 Pb9 42.30(10) 1_455 1_455 ?
Pb5 K2 Pb9 130.9(2) 3_556 1_455 ?
Pb8 K2 Pb9 84.4(2) 3_656 1_455 ?
K5 K2 Pb9 82.6(2) . 1_455 ?
K2 K2 Pb9 51.3(2) 3_556 1_455 ?
Pb5 K3 Pb1 156.9(3) 3_556 3_656 ?
Pb5 K3 Pb12 94.9(2) 3_556 . ?
Pb1 K3 Pb12 106.4(2) 3_656 . ?
Pb5 K3 Pb11 101.0(2) 3_556 3_656 ?
Pb1 K3 Pb11 98.0(2) 3_656 3_656 ?
Pb12 K3 Pb11 57.65(14) . 3_656 ?
Pb5 K3 Pb6 110.6(2) 3_556 3_656 ?
Pb1 K3 Pb6 47.21(11) 3_656 3_656 ?
Pb12 K3 Pb6 153.3(3) . 3_656 ?
Pb11 K3 Pb6 122.0(3) 3_656 3_656 ?
Pb5 K3 Pb8 141.9(3) 3_556 . ?
Pb1 K3 Pb8 59.09(14) 3_656 . ?
Pb12 K3 Pb8 47.41(12) . . ?
Pb11 K3 Pb8 66.3(2) 3_656 . ?
Pb6 K3 Pb8 106.2(2) 3_656 . ?
Pb5 K3 Pb2 49.35(12) 3_556 3_556 ?
Pb1 K3 Pb2 130.7(3) 3_656 3_556 ?
Pb12 K3 Pb2 102.5(2) . 3_556 ?
Pb11 K3 Pb2 65.9(2) 3_656 3_556 ?
Pb6 K3 Pb2 100.4(2) 3_656 3_556 ?
Pb8 K3 Pb2 132.1(2) . 3_556 ?
Pb5 K3 Pb3 62.7(2) 3_556 1_554 ?
Pb1 K3 Pb3 108.1(2) 3_656 1_554 ?
Pb12 K3 Pb3 88.5(2) . 1_554 ?
Pb11 K3 Pb3 142.2(3) 3_656 1_554 ?
Pb6 K3 Pb3 95.8(2) 3_656 1_554 ?
Pb8 K3 Pb3 104.4(2) . 1_554 ?
Pb2 K3 Pb3 111.7(2) 3_556 1_554 ?
Pb5 K3 Pb4 44.01(11) 3_556 3_556 ?
Pb1 K3 Pb4 115.4(2) 3_656 3_556 ?
Pb12 K3 Pb4 138.1(2) . 3_556 ?
Pb11 K3 Pb4 113.8(2) 3_656 3_556 ?
Pb6 K3 Pb4 68.4(2) 3_656 3_556 ?
Pb8 K3 Pb4 174.0(3) . 3_556 ?
Pb2 K3 Pb4 48.60(12) 3_556 3_556 ?
Pb3 K3 Pb4 79.2(2) 1_554 3_556 ?
Pb5 K3 K4 119.5(3) 3_556 3_656 ?
Pb1 K3 K4 52.4(2) 3_656 3_656 ?
Pb12 K3 K4 91.9(2) . 3_656 ?
Pb11 K3 K4 131.8(3) 3_656 3_656 ?
Pb6 K3 K4 68.8(2) 3_656 3_656 ?
Pb8 K3 K4 65.8(2) . 3_656 ?
Pb2 K3 K4 162.0(3) 3_556 3_656 ?
Pb3 K3 K4 57.4(2) 1_554 3_656 ?
Pb4 K3 K4 113.4(2) 3_556 3_656 ?
Pb5 K3 Pb10 101.9(2) 3_556 . ?
Pb1 K3 Pb10 87.9(2) 3_656 . ?
Pb12 K3 Pb10 44.01(12) . . ?
Pb11 K3 Pb10 99.2(2) 3_656 . ?
Pb6 K3 Pb10 119.1(2) 3_656 . ?
Pb8 K3 Pb10 49.67(12) . . ?
Pb2 K3 Pb10 138.8(2) 3_556 . ?
Pb3 K3 Pb10 56.32(14) 1_554 . ?
Pb4 K3 Pb10 134.9(2) 3_556 . ?
K4 K3 Pb10 50.4(2) 3_656 . ?
Pb5 K3 K2 55.9(2) 3_556 . ?
Pb1 K3 K2 146.6(3) 3_656 . ?
Pb12 K3 K2 50.0(2) . . ?
Pb11 K3 K2 50.8(2) 3_656 . ?
Pb6 K3 K2 154.2(3) 3_656 . ?
Pb8 K3 K2 93.0(2) . . ?
Pb2 K3 K2 53.9(2) 3_556 . ?
Pb3 K3 K2 95.8(2) 1_554 . ?
Pb4 K3 K2 91.3(2) 3_556 . ?
K4 K3 K2 136.2(3) 3_656 . ?
Pb10 K3 K2 86.3(2) . . ?
Pb6 K4 Pb1 152.3(4) 3_657 . ?
Pb6 K4 Pb5 141.4(3) 3_657 . ?
Pb1 K4 Pb5 50.79(14) . . ?
Pb6 K4 Pb3 104.7(3) 3_657 . ?
Pb1 K4 Pb3 63.4(2) . . ?
Pb5 K4 Pb3 49.50(14) . . ?
Pb6 K4 Pb10 81.5(2) 3_657 3_656 ?
Pb1 K4 Pb10 100.8(3) . 3_656 ?
Pb5 K4 Pb10 134.3(3) . 3_656 ?
Pb3 K4 Pb10 157.0(3) . 3_656 ?
Pb6 K4 Pb7 112.6(3) 3_657 3_656 ?
Pb1 K4 Pb7 87.2(2) . 3_656 ?
Pb5 K4 Pb7 91.9(2) . 3_656 ?
Pb3 K4 Pb7 140.6(3) . 3_656 ?
Pb10 K4 Pb7 46.75(14) 3_656 3_656 ?
Pb6 K4 Pb4 75.1(2) 3_657 3_557 ?
Pb1 K4 Pb4 125.9(3) . 3_557 ?
Pb5 K4 Pb4 75.3(2) . 3_557 ?
Pb3 K4 Pb4 86.9(2) . 3_557 ?
Pb10 K4 Pb4 116.1(3) 3_656 3_557 ?
Pb7 K4 Pb4 90.6(2) 3_656 3_557 ?
Pb6 K4 K4 56.5(2) 3_657 4 ?
Pb1 K4 K4 146.7(2) . 4 ?
Pb5 K4 K4 124.1(2) . 4 ?
Pb3 K4 K4 144.0(2) . 4 ?
Pb10 K4 K4 57.6(2) 3_656 4 ?
Pb7 K4 K4 59.5(2) 3_656 4 ?
Pb4 K4 K4 59.83(15) 3_557 4 ?
Pb6 K4 Pb3 47.57(13) 3_657 3_657 ?
Pb1 K4 Pb3 109.2(3) . 3_657 ?
Pb5 K4 Pb3 151.9(3) . 3_657 ?
Pb3 K4 Pb3 106.2(3) . 3_657 ?
Pb10 K4 Pb3 61.4(2) 3_656 3_657 ?
Pb7 K4 Pb3 108.1(2) 3_656 3_657 ?
Pb4 K4 Pb3 122.6(3) 3_557 3_657 ?
K4 K4 Pb3 83.6(2) 4 3_657 ?
Pb6 K4 K3 103.6(3) 3_657 3_656 ?
Pb1 K4 K3 54.9(2) . 3_656 ?
Pb5 K4 K3 105.2(3) . 3_656 ?
Pb3 K4 K3 91.8(3) . 3_656 ?
Pb10 K4 K3 65.2(2) 3_656 3_656 ?
Pb7 K4 K3 91.5(2) 3_656 3_656 ?
Pb4 K4 K3 177.8(3) 3_557 3_656 ?
K4 K4 K3 120.9(2) 4 3_656 ?
Pb3 K4 K3 56.1(2) 3_657 3_656 ?
Pb6 K4 Pb8 130.0(3) 3_657 3_656 ?
Pb1 K4 Pb8 53.91(15) . 3_656 ?
Pb5 K4 Pb8 88.4(2) . 3_656 ?
Pb3 K4 Pb8 117.3(3) . 3_656 ?
Pb10 K4 Pb8 49.37(14) 3_656 3_656 ?
Pb7 K4 Pb8 42.44(11) 3_656 3_656 ?
Pb4 K4 Pb8 130.1(3) 3_557 3_656 ?
K4 K4 Pb8 95.97(14) 4 3_656 ?
Pb3 K4 Pb8 93.3(2) 3_657 3_656 ?
K3 K4 Pb8 52.1(2) 3_656 3_656 ?
Pb6 K4 K5 113.6(3) 3_657 3_556 ?
Pb1 K4 K5 94.0(2) . 3_556 ?
Pb5 K4 K5 61.5(2) . 3_556 ?
Pb3 K4 K5 105.8(3) . 3_556 ?
Pb10 K4 K5 91.3(3) 3_656 3_556 ?
Pb7 K4 K5 47.6(2) 3_656 3_556 ?
Pb4 K4 K5 49.8(2) 3_557 3_556 ?
K4 K4 K5 64.35(14) 4 3_556 ?
Pb3 K4 K5 146.4(3) 3_657 3_556 ?
K3 K4 K5 132.4(3) 3_656 3_556 ?
Pb8 K4 K5 80.9(2) 3_656 3_556 ?
Pb7 K5 Pb3 143.5(3) 1_455 4_564 ?
Pb7 K5 Pb3 143.5(3) 1_455 1_554 ?
Pb3 K5 Pb3 50.8(2) 4_564 1_554 ?
Pb7 K5 Pb10 143.7(4) 1_455 . ?
Pb3 K5 Pb10 66.2(2) 4_564 . ?
Pb3 K5 Pb10 66.2(2) 1_554 . ?
Pb7 K5 Pb4 103.4(3) 1_455 1_554 ?
Pb3 K5 Pb4 54.0(2) 4_564 1_554 ?
Pb3 K5 Pb4 54.0(2) 1_554 1_554 ?
Pb10 K5 Pb4 112.9(3) . 1_554 ?
Pb7 K5 Pb12 97.7(3) 1_455 4_565 ?
Pb3 K5 Pb12 94.6(2) 4_564 4_565 ?
Pb3 K5 Pb12 116.3(3) 1_554 4_565 ?
Pb10 K5 Pb12 50.3(2) . 4_565 ?
Pb4 K5 Pb12 147.2(2) 1_554 4_565 ?
Pb7 K5 Pb12 97.7(3) 1_455 . ?
Pb3 K5 Pb12 116.3(3) 4_564 . ?
Pb3 K5 Pb12 94.6(2) 1_554 . ?
Pb10 K5 Pb12 50.3(2) . . ?
Pb4 K5 Pb12 147.2(2) 1_554 . ?
Pb12 K5 Pb12 50.0(2) 4_565 . ?
Pb7 K5 K2 58.5(2) 1_455 4_565 ?
Pb3 K5 K2 105.26(14) 4_564 4_565 ?
Pb3 K5 K2 155.3(2) 1_554 4_565 ?
Pb10 K5 K2 100.5(3) . 4_565 ?
Pb4 K5 K2 120.9(2) 1_554 4_565 ?
Pb12 K5 K2 52.5(2) 4_565 4_565 ?
Pb12 K5 K2 91.5(3) . 4_565 ?
Pb7 K5 K2 58.5(2) 1_455 . ?
Pb3 K5 K2 155.3(2) 4_564 . ?
Pb3 K5 K2 105.26(14) 1_554 . ?
Pb10 K5 K2 100.5(3) . . ?
Pb4 K5 K2 120.9(2) 1_554 . ?
Pb12 K5 K2 91.5(3) 4_565 . ?
Pb12 K5 K2 52.5(2) . . ?
K2 K5 K2 97.5(3) 4_565 . ?
Pb7 K5 Pb5 88.0(2) 1_455 2_556 ?
Pb3 K5 Pb5 58.99(10) 4_564 2_556 ?
Pb3 K5 Pb5 106.9(2) 1_554 2_556 ?
Pb10 K5 Pb5 103.3(2) . 2_556 ?
Pb4 K5 Pb5 71.1(2) 1_554 2_556 ?
Pb12 K5 Pb5 85.05(9) 4_565 2_556 ?
Pb12 K5 Pb5 135.0(2) . 2_556 ?
K2 K5 Pb5 54.04(14) 4_565 2_556 ?
K2 K5 Pb5 145.6(3) . 2_556 ?
Pb7 K5 Pb5 88.0(2) 1_455 3_556 ?
Pb3 K5 Pb5 106.9(2) 4_564 3_556 ?
Pb3 K5 Pb5 58.99(10) 1_554 3_556 ?
Pb10 K5 Pb5 103.3(2) . 3_556 ?
Pb4 K5 Pb5 71.1(2) 1_554 3_556 ?
Pb12 K5 Pb5 135.0(2) 4_565 3_556 ?
Pb12 K5 Pb5 85.05(9) . 3_556 ?
K2 K5 Pb5 145.6(3) 4_565 3_556 ?
K2 K5 Pb5 54.04(14) . 3_556 ?
Pb5 K5 Pb5 139.9(3) 2_556 3_556 ?
Pb7 K5 K4 56.1(2) 1_455 2_556 ?
Pb3 K5 K4 88.3(3) 4_564 2_556 ?
Pb3 K5 K4 110.0(3) 1_554 2_556 ?
Pb10 K5 K4 150.3(2) . 2_556 ?
Pb4 K5 K4 56.0(2) 1_554 2_556 ?
Pb12 K5 K4 121.8(2) 4_565 2_556 ?
Pb12 K5 K4 153.2(4) . 2_556 ?
K2 K5 K4 70.6(2) 4_565 2_556 ?
K2 K5 K4 108.6(3) . 2_556 ?
Pb5 K5 K4 48.1(2) 2_556 2_556 ?
Pb5 K5 K4 98.4(3) 3_556 2_556 ?

loop_
_geom_bond_atom_site_label_1
_geom_bond_atom_site_label_2
_geom_bond_distance
_geom_bond_site_symmetry_2
_geom_bond_publ_flag
Pb1 Pb6 3.082(3) . ?
Pb1 Pb1 3.096(4) 4_565 ?
Pb1 Pb5 3.147(2) . ?
Pb1 Pb2 3.234(3) . ?
Pb1 K4 3.656(11) . ?
Pb1 K2 3.706(10) 3_556 ?
Pb1 K3 3.775(9) 3_656 ?
Pb1 Pb8 3.803(3) 3_656 ?
Pb1 K1 3.807(11) . ?
Pb1 Pb3 3.895(3) . ?
Pb1 Pb4 4.881(3) . ?
Pb1 Pb3 4.988(3) 4_565 ?
Pb1 Pb5 5.061(3) 4_565 ?
Pb1 Pb9 5.202(4) 1_455 ?
Pb1 Pb7 5.269(3) 3_656 ?
Pb1 K3 5.360(10) 2_656 ?
Pb1 Pb10 5.717(3) 3_656 ?
Pb1 K4 5.730(11) 3_657 ?
Pb1 Pb11 5.742(3) . ?
Pb1 K2 5.874(10) 2_556 ?
Pb2 Pb5 3.188(2) 4_565 ?
Pb2 Pb5 3.188(2) . ?
Pb2 Pb1 3.234(3) 4_565 ?
Pb2 Pb4 3.452(3) . ?
Pb2 Pb9 3.856(4) 1_455 ?
Pb2 K2 3.913(10) 2_556 ?
Pb2 K2 3.913(10) 3_556 ?
Pb2 K3 3.958(9) 2_556 ?
Pb2 K3 3.958(10) 3_556 ?
Pb2 Pb11 4.240(3) 4_465 ?
Pb2 Pb11 4.240(3) 1_455 ?
Pb2 K1 4.799(12) . ?
Pb2 Pb3 4.967(3) 4_565 ?
Pb2 Pb3 4.967(3) . ?
Pb2 Pb6 5.015(4) . ?
Pb2 Pb12 6.036(3) 2_556 ?
Pb2 Pb12 6.036(3) 3_556 ?
Pb2 Pb6 6.048(4) 1_455 ?
Pb2 K4 6.110(10) 4_565 ?
Pb3 Pb5 3.113(3) . ?
Pb3 Pb6 3.127(3) . ?
Pb3 Pb3 3.136(4) 4_565 ?
Pb3 Pb4 3.340(3) . ?
Pb3 K5 3.655(11) 1_556 ?
Pb3 K4 3.752(11) . ?
Pb3 Pb5 3.986(3) 3_557 ?
Pb3 K3 3.988(10) 1_556 ?
Pb3 Pb10 3.994(3) 1_556 ?
Pb3 K4 4.049(11) 3_657 ?
Pb3 Pb1 4.988(3) 4_565 ?
Pb3 Pb5 5.060(3) 4_565 ?
Pb3 Pb4 5.344(3) 3_557 ?
Pb3 K4 5.389(10) 2_657 ?
Pb3 Pb12 5.418(4) 1_556 ?
Pb3 Pb3 5.798(4) 3_557 ?
Pb3 K4 5.839(11) 3_557 ?
Pb3 Pb6 5.862(3) 3_657 ?
Pb4 Pb5 3.083(2) . ?
Pb4 Pb5 3.083(2) 4_565 ?
Pb4 Pb3 3.340(3) 4_565 ?
Pb4 K5 3.696(13) 1_556 ?
Pb4 K4 4.014(12) 2_557 ?
Pb4 K4 4.014(12) 3_557 ?
Pb4 K3 4.379(10) 2_556 ?
Pb4 K3 4.379(10) 3_556 ?
Pb4 Pb6 4.679(3) 1_455 ?
Pb4 Pb5 4.708(2) 2_557 ?
Pb4 Pb5 4.708(2) 3_557 ?
Pb4 Pb1 4.881(3) 4_565 ?
Pb4 Pb6 5.062(3) . ?
Pb4 Pb3 5.344(3) 2_557 ?
Pb4 Pb3 5.344(3) 3_557 ?
Pb4 Pb7 5.680(4) 1_456 ?
Pb4 Pb10 6.132(4) 1_556 ?
Pb5 K3 3.649(9) 3_556 ?
Pb5 K4 3.682(10) . ?
Pb5 K2 3.949(10) 3_556 ?
Pb5 Pb3 3.986(3) 3_557 ?
Pb5 Pb5 4.189(4) 3_557 ?
Pb5 K5 4.348(5) 3_556 ?
Pb5 Pb4 4.708(2) 3_557 ?
Pb5 Pb6 4.818(3) . ?
Pb5 Pb3 5.060(3) 4_565 ?
Pb5 Pb1 5.061(3) 4_565 ?
Pb5 Pb5 5.074(4) 4_565 ?
Pb5 K4 5.155(11) 3_557 ?
Pb5 Pb12 5.471(3) 3_556 ?
Pb5 Pb7 5.509(3) 3_656 ?
Pb5 K5 5.632(12) 1_556 ?
Pb5 Pb8 5.769(3) 3_656 ?
Pb6 Pb1 3.082(3) 4_565 ?
Pb6 Pb3 3.127(3) 4_565 ?
Pb6 K4 3.653(10) 2_657 ?
Pb6 K4 3.653(10) 3_657 ?
Pb6 K3 3.916(9) 2_656 ?
Pb6 K3 3.916(9) 3_656 ?
Pb6 Pb4 4.679(3) 1_655 ?
Pb6 K4 4.723(11) 4_565 ?
Pb6 K4 4.723(11) . ?
Pb6 Pb5 4.818(3) 4_565 ?
Pb6 Pb10 4.844(4) 1_556 ?
Pb6 K1 5.586(13) . ?
Pb6 Pb3 5.862(3) 2_657 ?
Pb6 Pb3 5.862(3) 3_657 ?
Pb6 K5 5.924(12) 1_556 ?
Pb7 Pb10 3.077(3) . ?
Pb7 Pb9 3.080(3) . ?
Pb7 Pb8 3.132(2) 4_565 ?
Pb7 Pb8 3.132(2) . ?
Pb7 K5 3.540(12) 1_655 ?
Pb7 K2 3.919(10) 4_665 ?
Pb7 K2 3.919(10) 1_655 ?
Pb7 K4 3.978(11) 2_656 ?
Pb7 K4 3.978(11) 3_656 ?
Pb7 Pb12 4.915(3) . ?
Pb7 Pb12 4.915(3) 4_565 ?
Pb7 Pb11 5.039(3) 4_565 ?
Pb7 Pb11 5.039(3) . ?
Pb7 K1 5.160(14) 1_655 ?
Pb7 Pb1 5.269(3) 2_656 ?
Pb7 Pb1 5.269(3) 3_656 ?
Pb7 Pb12 5.467(3) 4_665 ?
Pb7 Pb12 5.467(3) 1_655 ?
Pb7 Pb5 5.509(3) 2_656 ?
Pb7 Pb5 5.509(3) 3_656 ?
Pb8 Pb12 3.103(2) . ?
Pb8 Pb11 3.166(3) . ?
Pb8 Pb9 3.419(2) . ?
Pb8 Pb10 3.544(3) . ?
Pb8 K2 3.586(9) 1_655 ?
Pb8 Pb1 3.803(3) 3_656 ?
Pb8 K3 3.933(10) . ?
Pb8 K1 4.225(3) 3_656 ?
Pb8 Pb11 4.245(3) 3_656 ?
Pb8 K2 4.289(10) 3_656 ?
Pb8 K4 4.548(11) 3_656 ?
Pb8 Pb12 4.849(3) 3_656 ?
Pb8 Pb8 4.980(4) 4_565 ?
Pb8 Pb12 5.026(3) 4_565 ?
Pb8 Pb11 5.055(3) 4_565 ?
Pb8 Pb5 5.769(3) 3_656 ?
Pb8 Pb9 5.900(3) 3_756 ?
Pb8 K5 5.974(11) 1_655 ?
Pb8 K1 6.151(12) 1_655 ?
Pb9 Pb11 3.159(2) . ?
Pb9 Pb11 3.159(2) 4_565 ?
Pb9 Pb8 3.419(2) 4_565 ?
Pb9 K1 3.673(13) 1_655 ?
Pb9 Pb2 3.856(4) 1_655 ?
Pb9 K2 3.877(10) 2_656 ?
Pb9 K2 3.877(10) 3_656 ?
Pb9 K2 4.488(10) 4_665 ?
Pb9 K2 4.488(10) 1_655 ?
Pb9 Pb10 4.864(4) . ?
Pb9 Pb12 4.903(3) . ?
Pb9 Pb12 4.903(3) 4_565 ?
Pb9 Pb1 5.202(4) 4_665 ?
Pb9 Pb1 5.202(4) 1_655 ?
Pb9 K5 5.832(12) 1_655 ?
Pb9 Pb8 5.900(3) 2_756 ?
Pb9 Pb8 5.900(3) 3_756 ?
Pb9 Pb12 5.994(3) 4_665 ?
Pb10 Pb12 3.137(3) 4_565 ?
Pb10 Pb12 3.137(3) . ?
Pb10 Pb8 3.544(3) 4_565 ?
Pb10 K5 3.663(13) . ?
Pb10 K4 3.763(11) 2_656 ?
Pb10 K4 3.763(11) 3_656 ?
Pb10 Pb3 3.994(3) 4_564 ?
Pb10 Pb3 3.994(3) 1_554 ?
Pb10 K3 4.435(10) 4_565 ?
Pb10 K3 4.435(10) . ?
Pb10 Pb6 4.844(4) 1_554 ?
Pb10 Pb11 5.069(4) 4_565 ?
Pb10 Pb11 5.069(4) . ?
Pb10 Pb1 5.717(3) 2_656 ?
Pb10 Pb1 5.717(3) 3_656 ?
Pb10 K5 6.055(13) 1_655 ?
Pb10 Pb4 6.132(4) 1_554 ?
Pb11 Pb12 3.076(3) . ?
Pb11 Pb11 3.119(4) 4_565 ?
Pb11 Pb12 3.669(3) 3_656 ?
Pb11 K2 3.676(9) 3_656 ?
Pb11 K1 3.791(11) . ?
Pb11 K3 3.832(10) 3_656 ?
Pb11 Pb11 4.221(4) 3_656 ?
Pb11 Pb2 4.240(3) 1_655 ?
Pb11 Pb8 4.245(3) 3_656 ?
Pb11 Pb12 4.388(3) 4_565 ?
Pb11 Pb8 5.055(3) 4_565 ?
Pb11 K3 5.411(10) 2_656 ?
Pb11 K1 5.636(6) 3_656 ?
Pb11 K2 5.752(10) . ?
Pb11 Pb5 5.774(4) 1_655 ?
Pb12 Pb12 3.139(4) 4_565 ?
Pb12 K2 3.612(9) . ?
Pb12 Pb11 3.669(3) 3_656 ?
Pb12 K5 3.717(12) . ?
Pb12 K3 3.777(9) . ?
Pb12 K1 3.827(11) . ?
Pb12 Pb11 4.388(3) 4_565 ?
Pb12 Pb8 4.849(3) 3_656 ?
Pb12 Pb8 5.026(3) 4_565 ?
Pb12 Pb12 5.294(4) 3_656 ?
Pb12 Pb3 5.418(4) 1_554 ?
Pb12 Pb7 5.467(3) 1_455 ?
Pb12 Pb5 5.471(3) 3_556 ?
Pb12 K2 5.793(10) 4_565 ?
Pb12 K4 5.900(11) 3_656 ?
K1 Pb9 3.673(13) 1_455 ?
K1 Pb11 3.791(11) 4_565 ?
K1 Pb1 3.807(11) 4_565 ?
K1 Pb12 3.827(11) 4_565 ?
K1 Pb8 4.225(4) 2_656 ?
K1 Pb8 4.225(4) 3_656 ?
K1 K2 4.658(13) . ?
K1 K2 4.658(13) 4_565 ?
K1 K2 4.761(13) 2_556 ?
K2 Pb8 3.586(9) 1_455 ?
K2 Pb11 3.676(9) 3_656 ?
K2 Pb1 3.706(10) 3_556 ?
K2 Pb9 3.877(10) 3_656 ?
K2 Pb2 3.913(10) 3_556 ?
K2 Pb7 3.919(10) 1_455 ?
K2 Pb5 3.949(10) 3_556 ?
K2 Pb8 4.289(10) 3_656 ?
K2 K5 4.346(12) . ?
K2 K2 4.46(2) 3_556 ?
K2 Pb9 4.488(10) 1_455 ?
K3 Pb5 3.649(9) 3_556 ?
K3 Pb1 3.775(9) 3_656 ?
K3 Pb11 3.832(10) 3_656 ?
K3 Pb6 3.916(9) 3_656 ?
K3 Pb2 3.958(9) 3_556 ?
K3 Pb3 3.988(10) 1_554 ?
K3 Pb4 4.379(10) 3_556 ?
K3 K4 4.410(15) 3_656 ?
K4 Pb6 3.653(10) 3_657 ?
K4 Pb10 3.763(11) 3_656 ?
K4 Pb7 3.978(11) 3_656 ?
K4 Pb4 4.014(12) 3_557 ?
K4 K4 4.03(2) 4 ?
K4 Pb3 4.049(11) 3_657 ?
K4 K3 4.410(15) 3_656 ?
K4 Pb8 4.548(11) 3_656 ?
K4 K5 4.66(2) 3_556 ?
K5 Pb7 3.541(12) 1_455 ?
K5 Pb3 3.655(11) 4_564 ?
K5 Pb3 3.655(11) 1_554 ?
K5 Pb4 3.696(13) 1_554 ?
K5 Pb12 3.717(12) 4_565 ?
K5 K2 4.346(12) 4_565 ?
K5 Pb5 4.348(5) 2_556 ?
K5 Pb5 4.348(5) 3_556 ?
K5 K4 4.66(2) 2_556 ?
